data_1574029
loop_
_publ_author_name
'Lin, Yan-Yan'
'Nan, Zi-Ang'
'Lei, Zhen'
'Wang, Quan-Ming'

_publ_section_title
;
 Efficient synthesis of Au<sub>36</sub>(SR)<sub>24</sub> nanoclusters
 <i>via</i> the cluster-from-cluster approach.
;
_journal_issue 14
_journal_name_full Nanoscale
_journal_page_first 8724
_journal_page_last 8730
_journal_paper_doi 10.1039/d5nr00203f
_journal_volume 17
_journal_year 2025
_chemical_formula_moiety 'C168 H165 Au36 S24'
_chemical_formula_sum 'C168 H168 Au36 S24'
_chemical_formula_weight 10047.25
_space_group_crystal_system monoclinic
_space_group_IT_number 15
_space_group_name_Hall '-C 2yc'
_space_group_name_H-M_alt 'C 1 2/c 1'
_atom_sites_solution_hydrogens geom
_audit_creation_date 2021-05-14
_audit_creation_method
;
Olex2 1.3
(compiled 2020.11.12 svn.r5f609507 for OlexSys, GUI svn.r6272)
;
_audit_update_record
;
2025-01-15 deposited with the CCDC.	2025-02-28 downloaded from the CCDC.
;
_cell_angle_alpha 90
_cell_angle_beta 106.89(2)
_cell_angle_gamma 90
_cell_formula_units_Z 8
_cell_length_a 64.631(16)
_cell_length_b 22.2308(18)
_cell_length_c 32.333(4)
_cell_measurement_reflns_used 5850
_cell_measurement_temperature 173.00(10)
_cell_measurement_theta_max 56.4570
_cell_measurement_theta_min 3.6920
_cell_volume 44452(14)
_computing_molecular_graphics 'Olex2 1.3 (Dolomanov et al., 2009)'
_computing_publication_material 'Olex2 1.3 (Dolomanov et al., 2009)'
_computing_structure_refinement 'SHELXL 2018/3 (Sheldrick, 2015)'
_diffrn_ambient_temperature 173.00(10)
_diffrn_detector_area_resol_mean 10.4273
_diffrn_measured_fraction_theta_full 0.955
_diffrn_measured_fraction_theta_max 0.955
_diffrn_measurement_device_type 'multiwire proportional'
_diffrn_measurement_method 'phi and omega scans'
_diffrn_radiation_monochromator graphite
_diffrn_radiation_type CuK\a
_diffrn_radiation_wavelength 1.54178
_diffrn_reflns_av_R_equivalents 0.1085
_diffrn_reflns_av_unetI/netI 0.1515
_diffrn_reflns_Laue_measured_fraction_full 0.955
_diffrn_reflns_Laue_measured_fraction_max 0.955
_diffrn_reflns_limit_h_max 76
_diffrn_reflns_limit_h_min -71
_diffrn_reflns_limit_k_max 26
_diffrn_reflns_limit_k_min -22
_diffrn_reflns_limit_l_max 36
_diffrn_reflns_limit_l_min -37
_diffrn_reflns_number 75699
_diffrn_reflns_point_group_measured_fraction_full 0.955
_diffrn_reflns_point_group_measured_fraction_max 0.955
_diffrn_reflns_theta_full 65.958
_diffrn_reflns_theta_max 65.958
_diffrn_reflns_theta_min 3.517
_exptl_absorpt_coefficient_mu 45.763
_exptl_absorpt_correction_T_max 1.00000
_exptl_absorpt_correction_T_min 0.28926
_exptl_absorpt_correction_type multi-scan
_exptl_absorpt_process_details
;
CrysAlisPro 1.171.39.7e (Rigaku Oxford Diffraction, 2015)
Empirical absorption correction using spherical harmonics,
 implemented in SCALE3 ABSPACK scaling algorithm.
;
_exptl_crystal_colour black
_exptl_crystal_colour_primary black
_exptl_crystal_density_diffrn 3.002
_exptl_crystal_description block
_exptl_crystal_F_000 35232
_exptl_crystal_size_max 0.1
_exptl_crystal_size_mid 0.1
_exptl_crystal_size_min 0.03
_refine_diff_density_max 2.915
_refine_diff_density_min -2.545
_refine_diff_density_rms 0.337
_refine_ls_extinction_method none
_refine_ls_goodness_of_fit_ref 0.940
_refine_ls_hydrogen_treatment constr
_refine_ls_matrix_type full
_refine_ls_number_parameters 1998
_refine_ls_number_reflns 36976
_refine_ls_number_restraints 1651
_refine_ls_restrained_S_all 0.920
_refine_ls_R_factor_all 0.1636
_refine_ls_R_factor_gt 0.0819
_refine_ls_shift/su_max 0.085
_refine_ls_shift/su_mean 0.003
_refine_ls_structure_factor_coef Fsqd
_refine_ls_weighting_details 'w=1/[\s^2^(Fo^2^)+(0.1194P)^2^] where P=(Fo^2^+2Fc^2^)/3'
_refine_ls_weighting_scheme calc
_refine_ls_wR_factor_gt 0.2032
_refine_ls_wR_factor_ref 0.2675
_reflns_Friedel_coverage 0.000
_reflns_number_gt 16761
_reflns_number_total 36976
_reflns_threshold_expression 'I > 2\s(I)'
_cod_data_source_file d5nr00203f2.cif
_cod_data_source_block 1
_cod_depositor_comments 'Adding full bibliography for 1574029--1574035.cif.'
_cod_original_cell_volume 44453(14)
_cod_database_code 1574029
_shelx_shelxl_version_number 2018/3
_shelx_space_group_comment
;
The symmetry employed for this shelxl refinement is uniquely defined
by the following loop, which should always be used as a source of
symmetry information in preference to the above space-group names.
They are only intended as comments.
;
_olex2_refinement_description
;
1. Others
 Fixed Sof: Au35(0.5) Au36(0.5) Au37(0.5) Au38(0.5) S11(0.5) S12(0.5)
 C114(0.5) C113(0.5) H113(0.5) C112(0.5) H112(0.5) C111(0.5) C116(0.5)
 H116(0.5) C115(0.5) H115(0.5) C117(0.5) C121(0.5) C126(0.5) H126(0.5)
 C125(0.5) H125(0.5) C124(0.5) C123(0.5) H123(0.5) C122(0.5) H122(0.5) C127(0.5)
 Fixed Uiso: H12(0.101) H13(0.101) H15(0.101) H16(0.101) H17A(0.127)
 H17B(0.127) H17C(0.127) H22(0.107) H23(0.107) H25(0.107) H26(0.107)
 H27A(0.134) H27B(0.134) H27C(0.134) H32(0.112) H33(0.112) H35(0.112)
 H36(0.112) H37A(0.141) H37B(0.141) H37C(0.141) H45(0.089) H46(0.088)
 H42(0.088) H43(0.089) H47A(0.113) H47B(0.113) H47C(0.113) H52(0.102)
 H53(0.102) H55(0.102) H56(0.102) H57A(0.128) H57B(0.128) H57C(0.128)
 H66(0.105) H65(0.105) H63(0.105) H62(0.105) H67A(0.133) H67B(0.133)
 H67C(0.133) H73(0.101) H75(0.101) H76(0.101) H72(0.101) H77A(0.129)
 H77B(0.129) H77C(0.129) H82(0.122) H83(0.122) H85(0.122) H86(0.122)
 H87A(0.153) H87B(0.153) H87C(0.153) H92(0.102) H93(0.102) H95(0.102)
 H96(0.102) H97A(0.128) H97B(0.128) H97C(0.128) H106(0.176) H105(0.177)
 H103(0.177) H102(0.176) H10A(0.222) H10B(0.222) H10C(0.222) H113(0.259)
 H112(0.259) H116(0.259) H115(0.259) H126(0.259) H125(0.259) H123(0.259)
 H122(0.259) H136(0.172) H132(0.172) H133(0.172) H135(0.172) H13A(0.216)
 H13B(0.216) H13C(0.216) H142(0.1) H143(0.1) H145(0.1) H146(0.1) H14A(0.126)
 H14B(0.126) H14C(0.126) H152(0.085) H153(0.085) H155(0.085) H156(0.084)
 H15A(0.107) H15B(0.107) H15C(0.107) H163(0.139) H165(0.139) H166(0.139)
 H162(0.139) H16A(0.175) H16B(0.175) H16C(0.175) H172(0.102) H173(0.102)
 H175(0.102) H176(0.102) H17D(0.129) H17E(0.129) H17F(0.129) H183(0.096)
 H182(0.095) H186(0.095) H185(0.095) H18A(0.121) H18B(0.121) H18C(0.121)
 H192(0.118) H193(0.118) H195(0.118) H196(0.118) H19A(0.149) H19B(0.149)
 H19C(0.149) H202(0.105) H206(0.105) H205(0.105) H203(0.105) H20A(0.133)
 H20B(0.133) H20C(0.133) H216(0.102) H215(0.102) H213(0.102) H212(0.102)
 H21A(0.13) H21B(0.13) H21C(0.13) H222(0.117) H223(0.118) H225(0.117)
 H226(0.117) H22A(0.148) H22B(0.148) H22C(0.148) H236(0.122) H235(0.122)
 H233(0.122) H232(0.122) H23A(0.154) H23B(0.154) H23C(0.154) H246(0.127)
 H242(0.127) H243(0.127) H245(0.127) H24A(0.16) H24B(0.16) H24C(0.16)
 H252(0.12) H253(0.12) H255(0.12) H256(0.12) H25A(0.15) H25B(0.15) H25C(0.15)
 Fixed X: H12(0.215263) H13(0.224162) H15(0.164654) H16(0.152988)
 H17A(0.203867) H17B(0.19159) H17C(0.216103) H22(0.247885) H23(0.280445)
 H25(0.301066) H26(0.270168) H27A(0.314415) H27B(0.326146) H27C(0.322608)
 H32(0.248181) H33(0.273739) H35(0.265394) H36(0.23666) H37A(0.284792)
 H37B(0.288566) H37C(0.302213) H45(0.120562) H46(0.128158) H42(0.065867)
 H43(0.05827) H47A(0.083272) H47B(0.075776) H47C(0.100436) H52(0.026119)
 H53(0.000928) H55(-0.011077) H56(0.014779) H57A(-0.020488) H57B(-0.03824)
 H57C(-0.032221) H66(0.049222) H65(0.02559) H63(-0.007605) H62(0.016026) H67A(-
 0.011403) H67B(-0.020396) H67C(0.000427) H73(0.171053) H75(0.145983)
 H76(0.169618) H72(0.194689) H77A(0.141435) H77B(0.127838) H77C(0.148481)
 H82(0.193306) H83(0.170062) H85(0.141508) H86(0.166762) H87A(0.12374)
 H87B(0.135493) H87C(0.142313) H92(0.154913) H93(0.131688) H95(0.136314)
 H96(0.160473) H97A(0.103579) H97B(0.112956) H97C(0.124265) H106(0.094026)
 H105(0.115608) H103(0.108178) H102(0.086595) H10A(0.119297) H10B(0.133554)
 H10C(0.139824) H113(0.063519) H112(0.049393) H116(0.099528) H115(0.113655)
 H126(0.114152) H125(0.137119) H123(0.114625) H122(0.091657) H136(0.123857)
 H132(0.128155) H133(0.151386) H135(0.147088) H13A(0.18085) H13B(0.171362)
 H13C(0.161675) H142(0.158609) H143(0.17742) H145(0.232767) H146(0.214104)
 H14A(0.210219) H14B(0.232164) H14C(0.223558) H152(0.118464) H153(0.088555)
 H155(0.06175) H156(0.087734) H15A(0.049373) H15B(0.040714) H15C(0.057162)
 H163(0.053498) H165(0.113959) H166(0.127574) H162(0.067113) H16A(0.068016)
 H16B(0.084683) H16C(0.061818) H172(0.043614) H173(0.018137) H175(0.001374)
 H176(0.030946) H17D(-0.007682) H17E(-0.021217) H17F(-0.020735) H183(0.120596)
 H182(0.141829) H186(0.091746) H185(0.070513) H18A(0.072391) H18B(0.067305)
 H18C(0.086979) H192(0.092529) H193(0.071389) H195(0.054525) H196(0.075665)
 H19A(0.033182) H19B(0.051927) H19C(0.05255) H202(0.038269) H206(0.050772)
 H205(0.029231) H203(0.016727) H20A(0.001766) H20B(-0.007287) H20C(0.012782)
 H216(0.22444) H215(0.251497) H213(0.283963) H212(0.256906) H21A(0.291018)
 H21B(0.303086) H21C(0.288475) H222(0.231347) H223(0.249518) H225(0.249182)
 H226(0.232394) H22A(0.251636) H22B(0.262854) H22C(0.274216) H236(0.149772)
 H235(0.174406) H233(0.211773) H232(0.187139) H23A(0.224476) H23B(0.218933)
 H23C(0.206815) H246(0.18556) H242(0.129722) H243(0.145031) H245(0.200869)
 H24A(0.195869) H24B(0.194728) H24C(0.176029) H252(0.189953) H253(0.215003)
 H255(0.235537) H256(0.207018) H25A(0.244158) H25B(0.259217) H25C(0.244667)
 Fixed Y: H12(0.178387) H13(0.098573) H15(0.080544) H16(0.164358)
 H17A(0.052998) H17B(0.00706) H17C(0.020823) H22(0.239051) H23(0.186177)
 H25(0.291874) H26(0.340857) H27A(0.158523) H27B(0.218188) H27C(0.203223)
 H32(0.278238) H33(0.220084) H35(0.331214) H36(0.378362) H37A(0.191722)
 H37B(0.248903) H37C(0.239394) H45(0.111257) H46(0.070763) H42(0.090416)
 H43(0.13091) H47A(0.197607) H47B(0.136602) H47C(0.152744) H52(0.000395)
 H53(0.062305) H55(0.125755) H56(0.072063) H57A(0.180363) H57B(0.147586)
 H57C(0.123478) H66(0.090046) H65(0.163163) H63(0.154328) H62(0.081211)
 H67A(0.200761) H67B(0.220689) H67C(0.251214) H73(-0.194679) H75(-0.213263)
 H76(-0.140571) H72(-0.121985) H77A(-0.258268) H77B(-0.260099) H77C(-0.300501)
 H82(-0.183411) H83(-0.258479) H85(-0.156085) H86(-0.082378) H87A(-0.257892)
 H87B(-0.274424) H87C(-0.305883) H92(0.025532) H93(0.023896) H95(0.202947)
 H96(0.199016) H97A(0.085817) H97B(0.147324) H97C(0.086887) H106(0.490334)
 H105(0.554716) H103(0.448167) H102(0.383784) H10A(0.585107) H10B(0.531093)
 H10C(0.566068) H113(0.62879) H112(0.53664) H116(0.512854) H115(0.605003)
 H126(0.506788) H125(0.589294) H123(0.639827) H122(0.557321) H136(0.265402)
 H132(0.430657) H133(0.459514) H135(0.29426) H13A(0.413071) H13B(0.363444)
 H13C(0.428603) H142(-0.060994) H143(-0.128159) H145(-0.045705) H146(0.013918)
 H14A(-0.169529) H14B(-0.152412) H14C(-0.11434) H152(-0.112405) H153(-0.162891)
 H155(-0.15054) H156(-0.097496) H15A(-0.184383) H15B(-0.19367) H15C(-0.239682)
 H163(0.302058) H165(0.34437) H166(0.293598) H162(0.251286) H16A(0.331017)
 H16B(0.383341) H16C(0.386849) H172(0.272629) H173(0.342027) H175(0.228881)
 H176(0.165097) H17D(0.365956) H17E(0.308016) H17F(0.334155) H183(-0.207149)
 H182(-0.121978) H186(-0.036337) H185(-0.121507) H18A(-0.229753) H18B(-0.22627)
 H18C(-0.264394) H192(0.031859) H193(-0.003394) H195(0.166291) H196(0.201546)
 H19A(0.061416) H19B(0.088062) H19C(0.020365) H202(0.329387) H206(0.259703)
 H205(0.332907) H203(0.402593) H20A(0.399235) H20B(0.424609) H20C(0.455051)
 H216(0.041621) H215(-0.000616) H213(0.155926) H212(0.198164) H21A(0.06161)
 H21B(0.055401) H21C(0.002776) H222(0.042967) H223(-0.011899) H225(0.138635)
 H226(0.188385) H22A(-0.013158) H22B(0.046597) H22C(0.004827) H236(0.385574)
 H235(0.427292) H233(0.478471) H232(0.436754) H23A(0.454449) H23B(0.519384)
 H23C(0.492686) H246(0.462827) H242(0.478403) H243(0.552446) H245(0.536872)
 H24A(0.576961) H24B(0.624769) H24C(0.620641) H252(0.415364) H253(0.466756)
 H255(0.308681) H256(0.257981) H25A(0.463867) H25B(0.407896) H25C(0.412541)
 Fixed Z: H12(0.494362) H13(0.458683) H15(0.384286) H16(0.42021)
 H17A(0.363076) H17B(0.384262) H17C(0.406425) H22(0.536416) H23(0.557235)
 H25(0.660304) H26(0.642491) H27A(0.626853) H27B(0.64649) H27C(0.597541)
 H32(0.699288) H33(0.74959) H35(0.840484) H36(0.79196) H37A(0.832402)
 H37B(0.862034) H37C(0.829627) H45(0.348168) H46(0.417093) H42(0.413592)
 H43(0.344666) H47A(0.29737) H47B(0.273372) H47C(0.289403) H52(0.415111)
 H53(0.371963) H55(0.475661) H56(0.519555) H57A(0.38542) H57B(0.401382)
 H57C(0.360791) H66(0.717737) H65(0.728059) H63(0.602122) H62(0.591798)
 H67A(0.704159) H67B(0.655726) H67C(0.685818) H73(0.507595) H75(0.60698)
 H76(0.645335) H72(0.54595) H77A(0.497264) H77B(0.530269) H77C(0.537769)
 H82(0.729073) H83(0.729633) H85(0.799959) H86(0.803078) H87A(0.744458)
 H87B(0.79271) H87C(0.755284) H92(0.821436) H93(0.867127) H95(0.878648)
 H96(0.835518) H97A(0.893096) H97B(0.914055) H97C(0.93312) H106(0.526478)
 H105(0.500476) H103(0.39678) H102(0.422782) H10A(0.414452) H10B(0.407629)
 H10C(0.451627) H113(0.541494) H112(0.553397) H116(0.65985) H115(0.647948)
 H126(0.704602) H125(0.718663) H123(0.594305) H122(0.580243) H136(0.805234)
 H132(0.758051) H133(0.824269) H135(0.871453) H13A(0.892749) H13B(0.916518)
 H13C(0.911474) H142(0.45496) H143(0.427038) H145(0.491131) H146(0.524691)
 H14A(0.421687) H14B(0.455651) H14C(0.41331) H152(0.503613) H153(0.461357)
 H155(0.555692) H156(0.59632) H15A(0.447672) H15B(0.487763) H15C(0.478334)
 H163(0.323158) H165(0.323259) H166(0.388188) H162(0.388088) H16A(0.250435)
 H16B(0.26646) H16C(0.273978) H172(0.460172) H173(0.475654) H175(0.552293)
 H176(0.557679) H17D(0.527644) H17E(0.529461) H17F(0.484719) H183(0.660248)
 H182(0.680935) H186(0.704783) H185(0.684097) H18A(0.626835) H18B(0.671321)
 H18C(0.667006) H192(0.780584) H193(0.822402) H195(0.840778) H196(0.79896)
 H19A(0.854134) H19B(0.89203) H19C(0.878866) H202(0.591364) H206(0.710775)
 H205(0.728557) H203(0.609145) H20A(0.709735) H20B(0.662686) H20C(0.695296)
 H216(0.629908) H215(0.685952) H213(0.702619) H212(0.646575) H21A(0.761778)
 H21B(0.726362) H21C(0.734017) H222(0.741538) H223(0.806155) H225(0.873781)
 H226(0.809294) H22A(0.889581) H22B(0.910321) H22C(0.884456) H236(0.451823)
 H235(0.420239) H233(0.537323) H232(0.568907) H23A(0.459904) H23B(0.472342)
 H23C(0.426879) H246(0.68611) H242(0.591047) H243(0.558713) H245(0.653775)
 H24A(0.569078) H24B(0.60399) H24C(0.56052) H252(0.790236) H253(0.845478)
 H255(0.902026) H256(0.849435) H25A(0.90684) H25B(0.909244) H25C(0.940369)
;
_smtbx_masks_void_probe_radius 1.2
_smtbx_masks_void_truncation_radius 1.2
_olex2_submission_special_instructions 'No special instructions were received'

loop_
_space_group_symop_operation_xyz
'x, y, z'
'-x, y, -z+1/2'
'x+1/2, y+1/2, z'
'-x+1/2, y+1/2, -z+1/2'
'-x, -y, -z'
'x, -y, z-1/2'
'-x+1/2, -y+1/2, -z'
'x+1/2, -y+1/2, z-1/2'

loop_
_atom_site_label
_atom_site_type_symbol
_atom_site_fract_x
_atom_site_fract_y
_atom_site_fract_z
_atom_site_U_iso_or_equiv
_atom_site_adp_type
_atom_site_occupancy
_atom_site_site_symmetry_order
_atom_site_calc_flag
_atom_site_refinement_flags_posn
_atom_site_refinement_flags_adp
_atom_site_refinement_flags_occupancy
_atom_site_disorder_assembly
_atom_site_disorder_group
Au1 Au 0.19083(2) 0.09821(9) 0.55758(4) 0.0792(5) Uani 1 1 d . . . . .
Au2 Au 0.14753(2) -0.00768(8) 0.54612(4) 0.0677(4) Uani 1 1 d . . . . .
Au3 Au 0.12129(2) 0.11714(8) 0.52596(4) 0.0670(4) Uani 1 1 d . . . . .
Au4 Au 0.15622(2) 0.19373(8) 0.53671(4) 0.0733(5) Uani 1 1 d . . . . .
Au5 Au 0.12850(3) 0.30342(9) 0.49287(5) 0.0894(5) Uani 1 1 d . . . . .
Au6 Au 0.08628(3) 0.20406(9) 0.47748(5) 0.0798(5) Uani 1 1 d . . . . .
Au7 Au 0.19088(2) 0.21216(9) 0.61936(4) 0.0778(5) Uani 1 1 d . . . . .
Au8 Au 0.18002(2) 0.02175(8) 0.62442(4) 0.0695(4) Uani 1 1 d . . . . .
Au9 Au 0.11337(2) 0.04353(8) 0.59849(4) 0.0662(4) Uani 1 1 d . . . . .
Au10 Au 0.08657(2) 0.13864(8) 0.56929(4) 0.0688(4) Uani 1 1 d . . . . .
Au11 Au 0.15358(2) 0.12024(8) 0.60340(4) 0.0639(4) Uani 1 1 d . . . . .
Au12 Au 0.16343(3) 0.30570(9) 0.59059(5) 0.0811(5) Uani 1 1 d . . . . .
Au13 Au 0.12373(2) 0.22022(8) 0.57359(4) 0.0679(4) Uani 1 1 d . . . . .
Au14 Au 0.09585(3) 0.30838(9) 0.53715(5) 0.0815(5) Uani 1 1 d . . . . .
Au15 Au 0.19157(3) 0.30842(9) 0.67226(5) 0.0836(5) Uani 1 1 d . . . . .
Au16 Au 0.18716(2) 0.11640(9) 0.68010(4) 0.0782(5) Uani 1 1 d . . . . .
Au17 Au 0.15190(2) 0.04439(8) 0.67153(4) 0.0692(4) Uani 1 1 d . . . . .
Au18 Au 0.08522(2) 0.07983(8) 0.64302(4) 0.0669(4) Uani 1 1 d . . . . .
Au19 Au 0.15746(2) 0.23065(8) 0.65635(4) 0.0689(4) Uani 1 1 d . . . . .
Au20 Au 0.12016(2) 0.14958(8) 0.64675(4) 0.0644(4) Uani 1 1 d . . . . .
Au21 Au 0.12510(3) 0.32872(9) 0.61749(5) 0.0819(5) Uani 1 1 d . . . . .
Au22 Au 0.09009(3) 0.25726(9) 0.60951(5) 0.0815(5) Uani 1 1 d . . . . .
Au23 Au 0.19589(3) 0.22978(10) 0.74462(4) 0.0859(5) Uani 1 1 d . . . . .
Au24 Au 0.15347(2) 0.15659(8) 0.72187(4) 0.0715(5) Uani 1 1 d . . . . .
Au25 Au 0.11880(2) 0.07065(8) 0.72968(4) 0.0730(5) Uani 1 1 d . . . . .
Au26 Au 0.16041(3) 0.35132(10) 0.71564(5) 0.0911(6) Uani 1 1 d . . . . .
Au27 Au 0.12535(2) 0.25296(8) 0.69503(4) 0.0757(5) Uani 1 1 d . . . . .
Au28 Au 0.08310(2) 0.18581(8) 0.69369(4) 0.0734(4) Uani 1 1 d . . . . .
Au29 Au 0.20132(3) -0.06416(10) 0.69607(4) 0.0855(6) Uani 1 1 d . . . . .
Au30 Au 0.18614(3) 0.02392(10) 0.77411(4) 0.0862(6) Uani 1 1 d . . . . .
Au31 Au 0.07467(2) 0.01798(8) 0.49269(4) 0.0707(4) Uani 1 1 d . . . . .
Au32 Au 0.04949(2) 0.00988(9) 0.57695(5) 0.0807(5) Uani 1 1 d . . . . .
Au33 Au 0.20314(3) 0.28598(9) 0.53441(5) 0.0871(5) Uani 1 1 d . . . . .
Au34 Au 0.22451(3) 0.35937(10) 0.63638(5) 0.0962(6) Uani 1 1 d . . . . .
Au35 Au 0.06756(9) 0.4092(3) 0.55100(18) 0.1210(16) Uani 0.5 1 d . U P A 1
Au36 Au 0.08581(9) 0.3827(4) 0.6662(3) 0.0962(14) Uani 0.5 1 d . U P A 1
Au37 Au 0.07877(10) 0.4162(4) 0.56903(18) 0.1209(16) Uani 0.5 1 d . U P A 2
Au38 Au 0.09501(9) 0.3869(4) 0.6808(2) 0.0950(14) Uani 0.5 1 d . U P A 2
S1 S 0.17403(15) 0.2386(5) 0.4883(3) 0.084(2) Uani 1 1 d . U . . .
S2 S 0.23202(17) 0.3437(6) 0.5719(3) 0.089(2) Uani 1 1 d . U . . .
S3 S 0.22060(17) 0.3788(6) 0.7041(3) 0.093(2) Uani 1 1 d . U . . .
S4 S 0.10483(13) 0.0420(5) 0.4737(2) 0.072(2) Uani 1 1 d . U . . .
S5 S 0.04428(15) -0.0177(5) 0.5065(3) 0.084(2) Uani 1 1 d . U . . .
S6 S 0.05462(15) 0.0263(5) 0.6498(3) 0.087(2) Uani 1 1 d . U . . .
S7 S 0.20223(15) -0.0652(5) 0.6252(3) 0.083(2) Uani 1 1 d . U . . .
S8 S 0.20134(17) -0.0678(6) 0.7670(3) 0.101(3) Uani 1 1 d . U . . .
S9 S 0.17574(15) 0.1182(5) 0.7895(2) 0.084(2) Uani 1 1 d . U . . .
S10 S 0.07186(18) 0.3781(6) 0.4924(5) 0.146(4) Uani 1 1 d . U . . .
S11 S 0.0624(5) 0.4461(14) 0.6170(14) 0.216(3) Uani 0.5 1 d D U P A 1
S12 S 0.0833(5) 0.4617(16) 0.6304(14) 0.216(3) Uani 0.5 1 d D U P A 2
S13 S 0.10662(18) 0.3242(6) 0.7267(4) 0.143(3) Uani 1 1 d D U . . .
S14 S 0.16754(15) 0.0382(5) 0.5064(2) 0.083(2) Uani 1 1 d . U . . .
S15 S 0.12725(14) -0.0507(5) 0.5867(2) 0.0697(19) Uani 1 1 d . U . . .
S16 S 0.1116(2) 0.2314(7) 0.4431(3) 0.114(3) Uani 1 1 d . U . . .
S17 S 0.05965(16) 0.1597(5) 0.5031(3) 0.084(2) Uani 1 1 d . U . . .
S18 S 0.13750(15) -0.0132(5) 0.7191(2) 0.079(2) Uani 1 1 d . U . . .
S19 S 0.10453(18) 0.1493(6) 0.7580(3) 0.097(3) Uani 1 1 d . U . . .
S20 S 0.06023(16) 0.2275(5) 0.6320(3) 0.086(2) Uani 1 1 d . U . . .
S21 S 0.21751(16) 0.1637(5) 0.5935(3) 0.084(2) Uani 1 1 d . U . . .
S22 S 0.21843(15) 0.1648(6) 0.7224(3) 0.097(2) Uani 1 1 d . U . . .
S23 S 0.1465(2) 0.3782(6) 0.5377(3) 0.101(3) Uani 1 1 d . U . . .
S24 S 0.13907(19) 0.4116(6) 0.6626(4) 0.106(3) Uani 1 1 d . U . . .
S25 S 0.17579(17) 0.2918(6) 0.7752(3) 0.099(3) Uani 1 1 d . U . . .
C11 C 0.1827(6) 0.180(2) 0.4602(10) 0.084(2) Uani 1 1 d . U . . .
C12 C 0.2048(6) 0.1599(19) 0.4720(10) 0.084(2) Uani 1 1 d . U . . .
H12 H 0.215263 0.178387 0.494362 0.101 Uiso 1 1 calc R U . . .
C13 C 0.2101(6) 0.1137(19) 0.4497(10) 0.084(2) Uani 1 1 d . U . . .
H13 H 0.224162 0.098573 0.458683 0.101 Uiso 1 1 calc R U . . .
C14 C 0.1962(6) 0.0894(16) 0.4158(10) 0.084(2) Uani 1 1 d D U . . .
C15 C 0.1746(6) 0.1026(19) 0.4054(10) 0.084(2) Uani 1 1 d . U . . .
H15 H 0.164654 0.080544 0.384286 0.101 Uiso 1 1 calc R U . . .
C16 C 0.1674(6) 0.1523(19) 0.4278(10) 0.084(2) Uani 1 1 d . U . . .
H16 H 0.152988 0.164358 0.420210 0.101 Uiso 1 1 calc R U . . .
C17 C 0.2025(6) 0.0377(15) 0.3899(10) 0.085(3) Uani 1 1 d D U . . .
H17A H 0.203867 0.052998 0.363076 0.127 Uiso 1 1 calc R U . . .
H17B H 0.191590 0.007060 0.384262 0.127 Uiso 1 1 calc R U . . .
H17C H 0.216103 0.020823 0.406425 0.127 Uiso 1 1 calc R U . . .
C21 C 0.2543(6) 0.298(2) 0.5879(11) 0.089(2) Uani 1 1 d . U . . .
C22 C 0.2584(7) 0.250(2) 0.5617(12) 0.089(2) Uani 1 1 d . U . . .
H22 H 0.247885 0.239051 0.536416 0.107 Uiso 1 1 calc R U . . .
C23 C 0.2784(6) 0.218(2) 0.5741(11) 0.089(2) Uani 1 1 d . U . . .
H23 H 0.280445 0.186177 0.557235 0.107 Uiso 1 1 calc R U . . .
C24 C 0.2945(5) 0.2331(19) 0.6095(11) 0.089(2) Uani 1 1 d D U . . .
C25 C 0.2904(7) 0.281(2) 0.6353(12) 0.089(2) Uani 1 1 d . U . . .
H25 H 0.301066 0.291874 0.660304 0.107 Uiso 1 1 calc R U . . .
C26 C 0.2718(6) 0.310(2) 0.6244(11) 0.089(2) Uani 1 1 d . U . . .
H26 H 0.270168 0.340857 0.642491 0.107 Uiso 1 1 calc R U . . .
C27 C 0.3165(5) 0.2001(18) 0.6212(11) 0.089(3) Uani 1 1 d D U . . .
H27A H 0.314415 0.158523 0.626853 0.134 Uiso 1 1 calc R U . . .
H27B H 0.326146 0.218188 0.646490 0.134 Uiso 1 1 calc R U . . .
H27C H 0.322608 0.203223 0.597541 0.134 Uiso 1 1 calc R U . . .
C31 C 0.2406(7) 0.336(2) 0.7408(12) 0.093(2) Uani 1 1 d . U . . .
C32 C 0.2514(7) 0.288(2) 0.7285(13) 0.093(2) Uani 1 1 d . U . . .
H32 H 0.248181 0.278238 0.699288 0.112 Uiso 1 1 calc R U . . .
C33 C 0.2669(7) 0.252(2) 0.7582(12) 0.094(3) Uani 1 1 d . U . . .
H33 H 0.273739 0.220084 0.749590 0.112 Uiso 1 1 calc R U . . .
C34 C 0.2710(6) 0.2682(18) 0.7988(11) 0.094(3) Uani 1 1 d D U . . .
C35 C 0.2609(7) 0.319(2) 0.8118(13) 0.093(3) Uani 1 1 d . U . . .
H35 H 0.265394 0.331214 0.840484 0.112 Uiso 1 1 calc R U . . .
C36 C 0.2447(7) 0.349(2) 0.7828(12) 0.093(2) Uani 1 1 d . U . . .
H36 H 0.236660 0.378362 0.791960 0.112 Uiso 1 1 calc R U . . .
C37 C 0.2883(6) 0.2338(18) 0.8341(10) 0.094(3) Uani 1 1 d D U . . .
H37A H 0.284792 0.191722 0.832402 0.141 Uiso 1 1 calc R U . . .
H37B H 0.288566 0.248903 0.862034 0.141 Uiso 1 1 calc R U . . .
H37C H 0.302213 0.239394 0.829627 0.141 Uiso 1 1 calc R U . . .
C44 C 0.0887(3) 0.1251(10) 0.3396(5) 0.074(2) Uani 1 1 d DG U . . .
C45 C 0.1096(3) 0.1071(11) 0.3613(6) 0.074(2) Uani 1 1 d G U . . .
H45 H 0.120562 0.111257 0.348168 0.089 Uiso 1 1 calc R U . . .
C46 C 0.1142(3) 0.0828(11) 0.4026(6) 0.074(2) Uani 1 1 d G U . . .
H46 H 0.128158 0.070763 0.417093 0.088 Uiso 1 1 calc R U . . .
C41 C 0.0978(3) 0.0766(10) 0.4222(5) 0.073(2) Uani 1 1 d G U . . .
C42 C 0.0768(3) 0.0946(11) 0.4005(5) 0.073(2) Uani 1 1 d G U . . .
H42 H 0.065867 0.090416 0.413592 0.088 Uiso 1 1 calc R U . . .
C43 C 0.0723(3) 0.1189(11) 0.3592(5) 0.074(2) Uani 1 1 d G U . . .
H43 H 0.058270 0.130910 0.344666 0.089 Uiso 1 1 calc R U . . .
C47 C 0.0869(5) 0.1559(15) 0.2958(7) 0.075(2) Uani 1 1 d D U . . .
H47A H 0.083272 0.197607 0.297370 0.113 Uiso 1 1 calc R U . . .
H47B H 0.075776 0.136602 0.273372 0.113 Uiso 1 1 calc R U . . .
H47C H 0.100436 0.152744 0.289403 0.113 Uiso 1 1 calc R U . . .
C51 C 0.0235(6) 0.028(2) 0.4743(12) 0.084(2) Uani 1 1 d . U . . .
C52 C 0.0186(6) 0.0268(19) 0.4278(11) 0.085(2) Uani 1 1 d . U . . .
H52 H 0.026119 0.000395 0.415111 0.102 Uiso 1 1 calc R U . . .
C53 C 0.0031(6) 0.0633(19) 0.4017(12) 0.085(2) Uani 1 1 d . U . . .
H53 H 0.000928 0.062305 0.371963 0.102 Uiso 1 1 calc R U . . .
C54 C -0.0092(5) 0.1013(18) 0.4181(11) 0.085(2) Uani 1 1 d D U . . .
C55 C -0.0033(6) 0.1003(19) 0.4629(12) 0.085(2) Uani 1 1 d . U . . .
H55 H -0.011077 0.125755 0.475661 0.102 Uiso 1 1 calc R U . . .
C56 C 0.0120(6) 0.0675(19) 0.4899(12) 0.085(2) Uani 1 1 d . U . . .
H56 H 0.014779 0.072063 0.519555 0.102 Uiso 1 1 calc R U . . .
C57 C -0.0267(5) 0.1420(17) 0.3886(11) 0.085(3) Uani 1 1 d D U . . .
H57A H -0.020488 0.180363 0.385420 0.128 Uiso 1 1 calc R U . . .
H57B H -0.038240 0.147586 0.401382 0.128 Uiso 1 1 calc R U . . .
H57C H -0.032221 0.123478 0.360791 0.128 Uiso 1 1 calc R U . . .
C61 C 0.0350(3) 0.0784(10) 0.6537(8) 0.087(2) Uani 1 1 d G U . . .
C66 C 0.0378(3) 0.1029(12) 0.6946(6) 0.088(2) Uani 1 1 d G U . . .
H66 H 0.049222 0.090046 0.717737 0.105 Uiso 1 1 calc R U . . .
C65 C 0.0237(4) 0.1467(12) 0.7007(6) 0.088(2) Uani 1 1 d G U . . .
H65 H 0.025590 0.163163 0.728059 0.105 Uiso 1 1 calc R U . . .
C64 C 0.0066(3) 0.1660(10) 0.6661(8) 0.088(2) Uani 1 1 d DG U . . .
C63 C 0.0038(3) 0.1414(12) 0.6253(6) 0.088(2) Uani 1 1 d G U . . .
H63 H -0.007605 0.154328 0.602122 0.105 Uiso 1 1 calc R U . . .
C62 C 0.0179(4) 0.0976(12) 0.6191(6) 0.088(2) Uani 1 1 d G U . . .
H62 H 0.016026 0.081211 0.591798 0.105 Uiso 1 1 calc R U . . .
C67 C -0.0075(5) 0.2142(14) 0.6792(12) 0.088(3) Uani 1 1 d D U . . .
H67A H -0.011403 0.200761 0.704159 0.133 Uiso 1 1 calc R U . . .
H67B H -0.020396 0.220689 0.655726 0.133 Uiso 1 1 calc R U . . .
H67C H 0.000427 0.251214 0.685818 0.133 Uiso 1 1 calc R U . . .
C73 C 0.1708(4) -0.1838(12) 0.5352(5) 0.085(2) Uani 1 1 d G U . . .
H73 H 0.171053 -0.194679 0.507595 0.101 Uiso 1 1 calc R U . . .
C74 C 0.1562(4) -0.2112(11) 0.5535(7) 0.085(2) Uani 1 1 d DG U . . .
C75 C 0.1557(3) -0.1950(11) 0.5947(7) 0.085(2) Uani 1 1 d G U . . .
H75 H 0.145983 -0.213263 0.606980 0.101 Uiso 1 1 calc R U . . .
C76 C 0.1699(4) -0.1514(12) 0.6177(5) 0.084(2) Uani 1 1 d G U . . .
H76 H 0.169618 -0.140571 0.645335 0.101 Uiso 1 1 calc R U . . .
C71 C 0.1845(4) -0.1241(11) 0.5994(7) 0.084(2) Uani 1 1 d G U . . .
C72 C 0.1849(3) -0.1403(12) 0.5582(6) 0.084(2) Uani 1 1 d G U . . .
H72 H 0.194689 -0.121985 0.545950 0.101 Uiso 1 1 calc R U . . .
C77 C 0.1422(5) -0.2624(14) 0.5272(10) 0.086(3) Uani 1 1 d D U . . .
H77A H 0.141435 -0.258268 0.497264 0.129 Uiso 1 1 calc R U . . .
H77B H 0.127838 -0.260099 0.530269 0.129 Uiso 1 1 calc R U . . .
H77C H 0.148481 -0.300501 0.537769 0.129 Uiso 1 1 calc R U . . .
C81 C 0.1823(5) -0.126(2) 0.7671(7) 0.101(3) Uani 1 1 d . U . . .
C82 C 0.1832(6) -0.179(2) 0.7442(9) 0.101(3) Uani 1 1 d . U . . .
H82 H 0.193306 -0.183411 0.729073 0.122 Uiso 1 1 calc R U . . .
C83 C 0.1694(6) -0.223(2) 0.7446(9) 0.102(3) Uani 1 1 d . U . . .
H83 H 0.170062 -0.258479 0.729633 0.122 Uiso 1 1 calc R U . . .
C84 C 0.1541(6) -0.2187(19) 0.7663(9) 0.102(3) Uani 1 1 d D U . . .
C85 C 0.1525(7) -0.162(2) 0.7872(9) 0.101(3) Uani 1 1 d . U . . .
H85 H 0.141508 -0.156085 0.799959 0.122 Uiso 1 1 calc R U . . .
C86 C 0.1671(6) -0.118(2) 0.7881(9) 0.101(3) Uani 1 1 d . U . . .
H86 H 0.166762 -0.082378 0.803078 0.122 Uiso 1 1 calc R U . . .
C87 C 0.1373(6) -0.2690(18) 0.7645(9) 0.102(3) Uani 1 1 d D U . . .
H87A H 0.123740 -0.257892 0.744458 0.153 Uiso 1 1 calc R U . . .
H87B H 0.135493 -0.274424 0.792710 0.153 Uiso 1 1 calc R U . . .
H87C H 0.142313 -0.305883 0.755284 0.153 Uiso 1 1 calc R U . . .
C91 C 0.1576(6) 0.115(2) 0.8216(10) 0.085(2) Uani 1 1 d . U . . .
C92 C 0.1508(6) 0.061(2) 0.8320(9) 0.085(2) Uani 1 1 d . U . . .
H92 H 0.154913 0.025532 0.821436 0.102 Uiso 1 1 calc R U . . .
C93 C 0.1368(6) 0.061(2) 0.8602(9) 0.085(2) Uani 1 1 d . U . . .
H93 H 0.131688 0.023896 0.867127 0.102 Uiso 1 1 calc R U . . .
C94 C 0.1310(5) 0.111(2) 0.8764(9) 0.085(2) Uani 1 1 d D U . . .
C95 C 0.1396(6) 0.167(2) 0.8675(9) 0.085(2) Uani 1 1 d . U . . .
H95 H 0.136314 0.202947 0.878648 0.102 Uiso 1 1 calc R U . . .
C96 C 0.1537(6) 0.164(2) 0.8401(9) 0.085(2) Uani 1 1 d . U . . .
H96 H 0.160473 0.199016 0.835518 0.102 Uiso 1 1 calc R U . . .
C97 C 0.1166(5) 0.107(2) 0.9071(9) 0.086(3) Uani 1 1 d D U . . .
H97A H 0.103579 0.085817 0.893096 0.128 Uiso 1 1 calc R U . . .
H97B H 0.112956 0.147324 0.914055 0.128 Uiso 1 1 calc R U . . .
H97C H 0.124265 0.086887 0.933120 0.128 Uiso 1 1 calc R U . . .
C101 C 0.0882(3) 0.4307(14) 0.4772(11) 0.147(4) Uani 1 1 d G U . . .
C106 C 0.0969(5) 0.4819(17) 0.5005(9) 0.147(4) Uani 1 1 d G U . . .
H106 H 0.094026 0.490334 0.526478 0.176 Uiso 1 1 calc R U . . .
C105 C 0.1098(5) 0.5205(14) 0.4849(9) 0.147(4) Uani 1 1 d DG U . . .
H105 H 0.115608 0.554716 0.500476 0.177 Uiso 1 1 calc R U . . .
C104 C 0.1140(4) 0.5078(13) 0.4460(9) 0.147(4) Uani 1 1 d DG U . . .
C103 C 0.1053(5) 0.4566(14) 0.4228(9) 0.147(4) Uani 1 1 d DG U . . .
H103 H 0.108178 0.448167 0.396780 0.177 Uiso 1 1 calc R U . . .
C102 C 0.0924(5) 0.4180(12) 0.4384(11) 0.147(4) Uani 1 1 d G U . . .
H102 H 0.086595 0.383784 0.422782 0.176 Uiso 1 1 calc R U . . .
C107 C 0.1280(6) 0.5517(17) 0.4282(14) 0.148(4) Uani 1 1 d D U . . .
H10A H 0.119297 0.585107 0.414452 0.222 Uiso 1 1 calc R U . . .
H10B H 0.133554 0.531093 0.407629 0.222 Uiso 1 1 calc R U . . .
H10C H 0.139824 0.566068 0.451627 0.222 Uiso 1 1 calc R U . . .
C114 C 0.0900(12) 0.6260(15) 0.594(2) 0.216(3) Uani 0.5 1 d DG U P A 1
C113 C 0.0707(12) 0.606(2) 0.565(2) 0.216(3) Uani 0.5 1 d DG U P A 1
H113 H 0.063519 0.628790 0.541494 0.259 Uiso 0.5 1 calc R U P A 1
C112 C 0.0623(9) 0.550(2) 0.5723(17) 0.216(3) Uani 0.5 1 d DG U P A 1
H112 H 0.049393 0.536640 0.553397 0.259 Uiso 0.5 1 calc R U P A 1
C111 C 0.0731(5) 0.5156(12) 0.6078(12) 0.216(3) Uani 0.5 1 d DG U P A 1
C116 C 0.0923(8) 0.536(2) 0.6361(19) 0.216(3) Uani 0.5 1 d DG U P A 1
H116 H 0.099528 0.512854 0.659850 0.259 Uiso 0.5 1 calc R U P A 1
C115 C 0.1008(10) 0.591(2) 0.629(2) 0.216(3) Uani 0.5 1 d DG U P A 1
H115 H 0.113655 0.605003 0.647948 0.259 Uiso 0.5 1 calc R U P A 1
C117 C 0.0999(16) 0.686(2) 0.584(3) 0.216(3) Uani 0.5 1 d D U P A 1
C121 C 0.1006(5) 0.5239(14) 0.6410(13) 0.216(3) Uani 0.5 1 d DG U P A 2
C126 C 0.1142(10) 0.533(2) 0.6825(14) 0.216(3) Uani 0.5 1 d DG U P A 2
H126 H 0.114152 0.506788 0.704602 0.259 Uiso 0.5 1 calc R U P A 2
C125 C 0.1280(11) 0.583(3) 0.6909(18) 0.216(3) Uani 0.5 1 d DG U P A 2
H125 H 0.137119 0.589294 0.718663 0.259 Uiso 0.5 1 calc R U P A 2
C124 C 0.1281(9) 0.623(2) 0.658(2) 0.216(3) Uani 0.5 1 d DG U P A 2
C123 C 0.1145(12) 0.613(2) 0.616(2) 0.216(3) Uani 0.5 1 d DG U P A 2
H123 H 0.114625 0.639827 0.594305 0.259 Uiso 0.5 1 calc R U P A 2
C122 C 0.1008(10) 0.564(2) 0.6080(15) 0.216(3) Uani 0.5 1 d DG U P A 2
H122 H 0.091657 0.557321 0.580243 0.259 Uiso 0.5 1 calc R U P A 2
C127 C 0.1437(13) 0.677(3) 0.667(3) 0.216(3) Uani 0.5 1 d D U P A 2
C136 C 0.1294(4) 0.3043(10) 0.8090(7) 0.144(4) Uani 1 1 d DG U . . .
H136 H 0.123857 0.265402 0.805234 0.172 Uiso 1 1 calc R U . . .
C131 C 0.1237(3) 0.3452(9) 0.7751(6) 0.143(3) Uani 1 1 d G U . . .
C132 C 0.1319(4) 0.4033(9) 0.7808(7) 0.143(4) Uani 1 1 d DG U . . .
H132 H 0.128155 0.430657 0.758051 0.172 Uiso 1 1 calc R U . . .
C133 C 0.1459(5) 0.4206(11) 0.8205(8) 0.144(4) Uani 1 1 d DG U . . .
H133 H 0.151386 0.459514 0.824269 0.172 Uiso 1 1 calc R U . . .
C134 C 0.1515(4) 0.3797(13) 0.8544(7) 0.144(4) Uani 1 1 d DG U . . .
C135 C 0.1433(5) 0.3216(12) 0.8487(7) 0.144(4) Uani 1 1 d DG U . . .
H135 H 0.147088 0.294260 0.871453 0.172 Uiso 1 1 calc R U . . .
C137 C 0.1679(6) 0.3979(18) 0.8979(9) 0.144(4) Uani 1 1 d D U . . .
H13A H 0.180850 0.413071 0.892749 0.216 Uiso 1 1 calc R U . . .
H13B H 0.171362 0.363444 0.916518 0.216 Uiso 1 1 calc R U . . .
H13C H 0.161675 0.428603 0.911474 0.216 Uiso 1 1 calc R U . . .
C141 C 0.1837(6) -0.017(2) 0.4921(10) 0.083(2) Uani 1 1 d . U . . .
C142 C 0.1736(6) -0.0591(19) 0.4633(10) 0.083(2) Uani 1 1 d . U . . .
H142 H 0.158609 -0.060994 0.454960 0.100 Uiso 1 1 calc R U . . .
C143 C 0.1847(6) -0.099(2) 0.4463(10) 0.083(2) Uani 1 1 d . U . . .
H143 H 0.177420 -0.128159 0.427038 0.100 Uiso 1 1 calc R U . . .
C144 C 0.2072(5) -0.0951(17) 0.4583(10) 0.083(2) Uani 1 1 d D U . . .
C145 C 0.2179(6) -0.0504(19) 0.4856(10) 0.083(2) Uani 1 1 d . U . . .
H145 H 0.232767 -0.045705 0.491131 0.100 Uiso 1 1 calc R U . . .
C146 C 0.2068(6) -0.014(2) 0.5040(10) 0.083(2) Uani 1 1 d . U . . .
H146 H 0.214104 0.013918 0.524691 0.100 Uiso 1 1 calc R U . . .
C147 C 0.2195(5) -0.1368(17) 0.4350(10) 0.084(3) Uani 1 1 d D U . . .
H14A H 0.210219 -0.169529 0.421687 0.126 Uiso 1 1 calc R U . . .
H14B H 0.232164 -0.152412 0.455651 0.126 Uiso 1 1 calc R U . . .
H14C H 0.223558 -0.114340 0.413310 0.126 Uiso 1 1 calc R U . . .
C151 C 0.1061(5) -0.0934(18) 0.5534(9) 0.0701(19) Uani 1 1 d . U . . .
C152 C 0.1064(5) -0.1177(17) 0.5134(9) 0.070(2) Uani 1 1 d . U . . .
H152 H 0.118464 -0.112405 0.503613 0.085 Uiso 1 1 calc R U . . .
C153 C 0.0889(5) -0.1493(17) 0.4888(10) 0.071(2) Uani 1 1 d . U . . .
H153 H 0.088555 -0.162891 0.461357 0.085 Uiso 1 1 calc R U . . .
C154 C 0.0720(5) -0.1604(16) 0.5051(9) 0.071(2) Uani 1 1 d D U . . .
C155 C 0.0732(6) -0.1405(17) 0.5449(9) 0.071(2) Uani 1 1 d . U . . .
H155 H 0.061750 -0.150540 0.555692 0.085 Uiso 1 1 calc R U . . .
C156 C 0.0882(5) -0.1096(17) 0.5691(10) 0.070(2) Uani 1 1 d . U . . .
H156 H 0.087734 -0.097496 0.596320 0.084 Uiso 1 1 calc R U . . .
C157 C 0.0530(5) -0.1981(16) 0.4771(9) 0.071(2) Uani 1 1 d D U . . .
H15A H 0.049373 -0.184383 0.447672 0.107 Uiso 1 1 calc R U . . .
H15B H 0.040714 -0.193670 0.487763 0.107 Uiso 1 1 calc R U . . .
H15C H 0.057162 -0.239682 0.478334 0.107 Uiso 1 1 calc R U . . .
C163 C 0.0683(4) 0.3004(14) 0.3362(8) 0.116(3) Uani 1 1 d G U . . .
H163 H 0.053498 0.302058 0.323158 0.139 Uiso 1 1 calc R U . . .
C164 C 0.0824(5) 0.3282(11) 0.3168(6) 0.116(3) Uani 1 1 d DG U . . .
C165 C 0.1046(4) 0.3257(13) 0.3363(8) 0.116(3) Uani 1 1 d G U . . .
H165 H 0.113959 0.344370 0.323259 0.139 Uiso 1 1 calc R U . . .
C166 C 0.1127(4) 0.2953(13) 0.3752(8) 0.116(3) Uani 1 1 d G U . . .
H166 H 0.127574 0.293598 0.388188 0.139 Uiso 1 1 calc R U . . .
C161 C 0.0987(5) 0.2674(7) 0.3946(5) 0.115(3) Uani 1 1 d G U . . .
C162 C 0.0765(4) 0.2699(12) 0.3751(8) 0.116(3) Uani 1 1 d G U . . .
H162 H 0.067113 0.251286 0.388088 0.139 Uiso 1 1 calc R U . . .
C167 C 0.0734(7) 0.3604(17) 0.2727(8) 0.117(3) Uani 1 1 d D U . . .
H16A H 0.068016 0.331017 0.250435 0.175 Uiso 1 1 calc R U . . .
H16B H 0.084683 0.383341 0.266460 0.175 Uiso 1 1 calc R U . . .
H16C H 0.061818 0.386849 0.273978 0.175 Uiso 1 1 calc R U . . .
C171 C 0.0411(6) 0.2132(19) 0.5094(11) 0.085(2) Uani 1 1 d . U . . .
C172 C 0.0367(6) 0.2652(19) 0.4811(11) 0.085(2) Uani 1 1 d . U . . .
H172 H 0.043614 0.272629 0.460172 0.102 Uiso 1 1 calc R U . . .
C173 C 0.0203(6) 0.305(2) 0.4889(11) 0.085(2) Uani 1 1 d . U . . .
H173 H 0.018137 0.342027 0.475654 0.102 Uiso 1 1 calc R U . . .
C174 C 0.0075(5) 0.2883(18) 0.5157(11) 0.085(2) Uani 1 1 d D U . . .
C175 C 0.0110(6) 0.2389(19) 0.5369(11) 0.085(2) Uani 1 1 d . U . . .
H175 H 0.001374 0.228881 0.552293 0.102 Uiso 1 1 calc R U . . .
C176 C 0.0281(6) 0.1981(19) 0.5393(11) 0.085(2) Uani 1 1 d . U . . .
H176 H 0.030946 0.165097 0.557679 0.102 Uiso 1 1 calc R U . . .
C177 C -0.0124(5) 0.3279(17) 0.5142(11) 0.086(3) Uani 1 1 d D U . . .
H17D H -0.007682 0.365956 0.527644 0.129 Uiso 1 1 calc R U . . .
H17E H -0.021217 0.308016 0.529461 0.129 Uiso 1 1 calc R U . . .
H17F H -0.020735 0.334155 0.484719 0.129 Uiso 1 1 calc R U . . .
C183 C 0.1148(4) -0.1729(9) 0.6692(6) 0.080(2) Uani 1 1 d G U . . .
H183 H 0.120596 -0.207149 0.660248 0.096 Uiso 1 1 calc R U . . .
C182 C 0.1275(3) -0.1219(12) 0.6816(6) 0.079(2) Uani 1 1 d G U . . .
H182 H 0.141829 -0.121978 0.680935 0.095 Uiso 1 1 calc R U . . .
C181 C 0.1189(3) -0.0707(9) 0.6949(6) 0.079(2) Uani 1 1 d G U . . .
C186 C 0.0975(4) -0.0706(9) 0.6959(6) 0.079(2) Uani 1 1 d G U . . .
H186 H 0.091746 -0.036337 0.704783 0.095 Uiso 1 1 calc R U . . .
C185 C 0.0848(3) -0.1216(12) 0.6835(6) 0.080(2) Uani 1 1 d G U . . .
H185 H 0.070513 -0.121507 0.684097 0.095 Uiso 1 1 calc R U . . .
C184 C 0.0934(3) -0.1728(10) 0.6701(6) 0.080(2) Uani 1 1 d DG U . . .
C187 C 0.0786(5) -0.2286(13) 0.6576(9) 0.081(3) Uani 1 1 d D U . . .
H18A H 0.072391 -0.229753 0.626835 0.121 Uiso 1 1 calc R U . . .
H18B H 0.067305 -0.226270 0.671321 0.121 Uiso 1 1 calc R U . . .
H18C H 0.086979 -0.264394 0.667006 0.121 Uiso 1 1 calc R U . . .
C191 C 0.0862(4) 0.1202(13) 0.7856(7) 0.098(3) Uani 1 1 d G U . . .
C192 C 0.0849(4) 0.0588(12) 0.7926(7) 0.098(3) Uani 1 1 d G U . . .
H192 H 0.092529 0.031859 0.780584 0.118 Uiso 1 1 calc R U . . .
C193 C 0.0722(4) 0.0377(10) 0.8177(8) 0.098(3) Uani 1 1 d G U . . .
H193 H 0.071389 -0.003394 0.822402 0.118 Uiso 1 1 calc R U . . .
C194 C 0.0609(4) 0.0780(13) 0.8357(7) 0.099(3) Uani 1 1 d DG U . . .
C195 C 0.0621(4) 0.1393(12) 0.8287(7) 0.099(3) Uani 1 1 d G U . . .
H195 H 0.054525 0.166291 0.840778 0.118 Uiso 1 1 calc R U . . .
C196 C 0.0748(4) 0.1605(10) 0.8037(8) 0.098(3) Uani 1 1 d G U . . .
H196 H 0.075665 0.201546 0.798960 0.118 Uiso 1 1 calc R U . . .
C197 C 0.0485(6) 0.060(2) 0.8683(10) 0.100(3) Uani 1 1 d D U . . .
H19A H 0.033182 0.061416 0.854134 0.149 Uiso 1 1 calc R U . . .
H19B H 0.051927 0.088062 0.892030 0.149 Uiso 1 1 calc R U . . .
H19C H 0.052550 0.020365 0.878866 0.149 Uiso 1 1 calc R U . . .
C202 C 0.0365(4) 0.3301(12) 0.6189(6) 0.087(2) Uani 1 1 d G U . . .
H202 H 0.038269 0.329387 0.591364 0.105 Uiso 1 1 calc R U . . .
C201 C 0.0467(4) 0.2873(10) 0.6493(8) 0.087(2) Uani 1 1 d G U . . .
C206 C 0.0439(4) 0.2883(11) 0.6904(7) 0.087(2) Uani 1 1 d G U . . .
H206 H 0.050772 0.259703 0.710775 0.105 Uiso 1 1 calc R U . . .
C205 C 0.0310(4) 0.3322(12) 0.7011(6) 0.087(2) Uani 1 1 d G U . . .
H205 H 0.029231 0.332907 0.728557 0.105 Uiso 1 1 calc R U . . .
C204 C 0.0208(4) 0.3750(11) 0.6706(8) 0.088(2) Uani 1 1 d DG U . . .
C203 C 0.0236(4) 0.3740(11) 0.6295(7) 0.088(2) Uani 1 1 d G U . . .
H203 H 0.016727 0.402593 0.609145 0.105 Uiso 1 1 calc R U . . .
C207 C 0.0056(5) 0.4175(16) 0.6861(12) 0.089(3) Uani 1 1 d D U . . .
H20A H 0.001766 0.399235 0.709735 0.133 Uiso 1 1 calc R U . . .
H20B H -0.007287 0.424609 0.662686 0.133 Uiso 1 1 calc R U . . .
H20C H 0.012782 0.455051 0.695296 0.133 Uiso 1 1 calc R U . . .
C211 C 0.2380(3) 0.1241(12) 0.6327(6) 0.085(2) Uani 1 1 d G U . . .
C216 C 0.2364(3) 0.0645(12) 0.6445(7) 0.085(2) Uani 1 1 d G U . . .
H216 H 0.224440 0.041621 0.629908 0.102 Uiso 1 1 calc R U . . .
C215 C 0.2526(4) 0.0392(9) 0.6781(7) 0.085(2) Uani 1 1 d G U . . .
H215 H 0.251497 -0.000616 0.685952 0.102 Uiso 1 1 calc R U . . .
C214 C 0.2704(3) 0.0735(12) 0.6998(6) 0.085(2) Uani 1 1 d DG U . . .
C213 C 0.2720(3) 0.1330(12) 0.6880(7) 0.085(2) Uani 1 1 d G U . . .
H213 H 0.283963 0.155926 0.702619 0.102 Uiso 1 1 calc R U . . .
C212 C 0.2558(4) 0.1583(9) 0.6545(7) 0.085(2) Uani 1 1 d G U . . .
H212 H 0.256906 0.198164 0.646575 0.102 Uiso 1 1 calc R U . . .
C217 C 0.2901(4) 0.0457(18) 0.7337(9) 0.086(3) Uani 1 1 d D U . . .
H21A H 0.291018 0.061610 0.761778 0.130 Uiso 1 1 calc R U . . .
H21B H 0.303086 0.055401 0.726362 0.130 Uiso 1 1 calc R U . . .
H21C H 0.288475 0.002776 0.734017 0.130 Uiso 1 1 calc R U . . .
C221 C 0.2307(3) 0.124(2) 0.7720(11) 0.098(3) Uani 1 1 d . U . . .
C222 C 0.2351(5) 0.062(2) 0.7684(11) 0.098(3) Uani 1 1 d . U . . .
H222 H 0.231347 0.042967 0.741538 0.117 Uiso 1 1 calc R U . . .
C223 C 0.2456(5) 0.028(2) 0.8077(11) 0.098(3) Uani 1 1 d . U . . .
H223 H 0.249518 -0.011899 0.806155 0.118 Uiso 1 1 calc R U . . .
C224 C 0.2492(5) 0.054(2) 0.8440(10) 0.098(3) Uani 1 1 d D U . . .
C225 C 0.2454(5) 0.118(2) 0.8474(11) 0.098(3) Uani 1 1 d . U . . .
H225 H 0.249182 0.138635 0.873781 0.117 Uiso 1 1 calc R U . . .
C226 C 0.2355(5) 0.148(2) 0.8080(11) 0.098(3) Uani 1 1 d . U . . .
H226 H 0.232394 0.188385 0.809294 0.117 Uiso 1 1 calc R U . . .
C227 C 0.2606(5) 0.0199(19) 0.8861(9) 0.099(3) Uani 1 1 d D U . . .
H22A H 0.251636 -0.013158 0.889581 0.148 Uiso 1 1 calc R U . . .
H22B H 0.262854 0.046597 0.910321 0.148 Uiso 1 1 calc R U . . .
H22C H 0.274216 0.004827 0.884456 0.148 Uiso 1 1 calc R U . . .
C231 C 0.1660(4) 0.4070(14) 0.5135(8) 0.102(3) Uani 1 1 d G U . . .
C236 C 0.1622(4) 0.4042(13) 0.4690(8) 0.102(3) Uani 1 1 d G U . . .
H236 H 0.149772 0.385574 0.451823 0.122 Uiso 1 1 calc R U . . .
C235 C 0.1770(4) 0.4292(14) 0.4500(6) 0.102(3) Uani 1 1 d G U . . .
H235 H 0.174406 0.427292 0.420239 0.122 Uiso 1 1 calc R U . . .
C234 C 0.1955(4) 0.4570(14) 0.4757(8) 0.102(3) Uani 1 1 d DG U . . .
C233 C 0.1993(4) 0.4599(13) 0.5202(8) 0.102(3) Uani 1 1 d G U . . .
H233 H 0.211773 0.478471 0.537323 0.122 Uiso 1 1 calc R U . . .
C232 C 0.1846(4) 0.4349(14) 0.5391(6) 0.102(3) Uani 1 1 d G U . . .
H232 H 0.187139 0.436754 0.568907 0.122 Uiso 1 1 calc R U . . .
C237 C 0.2131(5) 0.483(2) 0.4569(12) 0.102(3) Uani 1 1 d D U . . .
H23A H 0.224476 0.454449 0.459904 0.154 Uiso 1 1 calc R U . . .
H23B H 0.218933 0.519384 0.472342 0.154 Uiso 1 1 calc R U . . .
H23C H 0.206815 0.492686 0.426879 0.154 Uiso 1 1 calc R U . . .
C246 C 0.1774(4) 0.4808(13) 0.6606(7) 0.106(3) Uani 1 1 d G U . . .
H246 H 0.185560 0.462827 0.686110 0.127 Uiso 1 1 calc R U . . .
C241 C 0.1561(5) 0.4633(12) 0.6418(9) 0.106(3) Uani 1 1 d G U . . .
C242 C 0.1440(3) 0.4901(14) 0.6036(9) 0.106(3) Uani 1 1 d G U . . .
H242 H 0.129722 0.478403 0.591047 0.127 Uiso 1 1 calc R U . . .
C243 C 0.1532(4) 0.5345(13) 0.5842(7) 0.106(3) Uani 1 1 d G U . . .
H243 H 0.145031 0.552446 0.558713 0.127 Uiso 1 1 calc R U . . .
C244 C 0.1745(5) 0.5520(11) 0.6030(9) 0.106(3) Uani 1 1 d DG U . . .
C245 C 0.1866(3) 0.5252(14) 0.6412(9) 0.106(3) Uani 1 1 d G U . . .
H245 H 0.200869 0.536872 0.653775 0.127 Uiso 1 1 calc R U . . .
C247 C 0.1864(7) 0.5980(16) 0.5822(13) 0.107(3) Uani 1 1 d D U . . .
H24A H 0.195869 0.576961 0.569078 0.160 Uiso 1 1 calc R U . . .
H24B H 0.194728 0.624769 0.603990 0.160 Uiso 1 1 calc R U . . .
H24C H 0.176029 0.620641 0.560520 0.160 Uiso 1 1 calc R U . . .
C251 C 0.1952(5) 0.337(2) 0.8127(11) 0.100(3) Uani 1 1 d . U . . .
C252 C 0.1985(6) 0.393(2) 0.8133(12) 0.100(3) Uani 1 1 d . U . . .
H252 H 0.189953 0.415364 0.790236 0.120 Uiso 1 1 calc R U . . .
C253 C 0.2138(6) 0.425(2) 0.8456(12) 0.100(3) Uani 1 1 d . U . . .
H253 H 0.215003 0.466756 0.845478 0.120 Uiso 1 1 calc R U . . .
C254 C 0.2271(5) 0.388(2) 0.8781(11) 0.100(3) Uani 1 1 d D U . . .
C255 C 0.2258(7) 0.330(2) 0.8801(12) 0.100(3) Uani 1 1 d . U . . .
H255 H 0.235537 0.308681 0.902026 0.120 Uiso 1 1 calc R U . . .
C256 C 0.2091(6) 0.299(2) 0.8481(11) 0.100(3) Uani 1 1 d . U . . .
H256 H 0.207018 0.257981 0.849435 0.120 Uiso 1 1 calc R U . . .
C257 C 0.2455(5) 0.421(2) 0.9118(10) 0.100(3) Uani 1 1 d D U . . .
H25A H 0.244158 0.463867 0.906840 0.150 Uiso 1 1 calc R U . . .
H25B H 0.259217 0.407896 0.909244 0.150 Uiso 1 1 calc R U . . .
H25C H 0.244667 0.412541 0.940369 0.150 Uiso 1 1 calc R U . . .

loop_
_atom_site_aniso_label
_atom_site_aniso_U_11
_atom_site_aniso_U_22
_atom_site_aniso_U_33
_atom_site_aniso_U_23
_atom_site_aniso_U_13
_atom_site_aniso_U_12
Au1 0.0688(9) 0.1209(15) 0.0536(7) -0.0156(8) 0.0267(7) -0.0174(9)
Au2 0.0562(7) 0.1026(13) 0.0448(6) -0.0056(7) 0.0154(6) -0.0068(8)
Au3 0.0594(8) 0.1002(13) 0.0416(6) -0.0055(7) 0.0153(6) -0.0128(8)
Au4 0.0671(8) 0.1082(14) 0.0494(7) -0.0070(8) 0.0246(6) -0.0209(9)
Au5 0.0911(11) 0.1075(15) 0.0776(10) 0.0038(10) 0.0370(9) -0.0151(11)
Au6 0.0738(9) 0.1026(14) 0.0586(8) 0.0078(8) 0.0125(7) -0.0081(9)
Au7 0.0651(8) 0.1176(15) 0.0533(7) -0.0201(8) 0.0214(6) -0.0116(9)
Au8 0.0568(7) 0.1093(14) 0.0437(6) -0.0097(7) 0.0167(6) -0.0008(8)
Au9 0.0647(8) 0.0891(12) 0.0477(7) -0.0012(7) 0.0208(6) -0.0027(8)
Au10 0.0572(8) 0.1025(13) 0.0463(7) 0.0082(7) 0.0146(6) -0.0003(8)
Au11 0.0526(7) 0.0990(12) 0.0417(6) -0.0070(7) 0.0159(5) -0.0057(7)
Au12 0.0843(10) 0.0997(14) 0.0638(8) -0.0071(8) 0.0288(8) -0.0216(10)
Au13 0.0639(8) 0.0923(12) 0.0519(7) -0.0012(7) 0.0237(6) -0.0102(8)
Au14 0.0769(10) 0.0998(14) 0.0703(9) 0.0095(9) 0.0254(8) -0.0078(10)
Au15 0.0750(10) 0.1165(15) 0.0646(8) -0.0271(9) 0.0286(7) -0.0227(10)
Au16 0.0586(8) 0.1262(16) 0.0505(7) -0.0230(8) 0.0168(6) -0.0092(9)
Au17 0.0637(8) 0.1037(13) 0.0438(6) -0.0052(7) 0.0215(6) -0.0018(8)
Au18 0.0579(8) 0.0974(13) 0.0490(7) 0.0025(7) 0.0211(6) 0.0003(8)
Au19 0.0616(8) 0.0972(13) 0.0524(7) -0.0119(7) 0.0238(6) -0.0130(8)
Au20 0.0573(7) 0.0952(12) 0.0430(6) -0.0048(7) 0.0180(6) -0.0047(8)
Au21 0.0788(10) 0.0952(14) 0.0771(9) -0.0126(9) 0.0311(8) -0.0188(10)
Au22 0.0708(9) 0.1137(15) 0.0651(8) -0.0015(9) 0.0278(7) -0.0196(10)
Au23 0.0740(9) 0.1335(17) 0.0527(8) -0.0219(9) 0.0225(7) -0.0119(10)
Au24 0.0636(8) 0.1111(14) 0.0420(6) -0.0110(7) 0.0189(6) -0.0038(8)
Au25 0.0641(8) 0.1133(14) 0.0447(7) 0.0019(7) 0.0207(6) 0.0069(9)
Au26 0.0864(11) 0.1193(16) 0.0759(10) -0.0305(10) 0.0366(9) -0.0241(11)
Au27 0.0683(9) 0.1048(14) 0.0588(8) -0.0176(8) 0.0262(7) -0.0058(9)
Au28 0.0682(9) 0.0992(13) 0.0557(7) 0.0005(8) 0.0226(7) 0.0050(9)
Au29 0.0710(9) 0.1393(17) 0.0481(7) 0.0058(9) 0.0204(7) 0.0174(10)
Au30 0.0696(9) 0.1480(18) 0.0419(7) 0.0022(8) 0.0178(6) 0.0111(10)
Au31 0.0620(8) 0.0945(13) 0.0561(7) -0.0001(8) 0.0179(6) -0.0055(8)
Au32 0.0661(9) 0.1070(15) 0.0701(9) 0.0143(9) 0.0216(7) -0.0043(9)
Au33 0.0812(10) 0.1231(16) 0.0617(8) -0.0091(9) 0.0279(8) -0.0260(11)
Au34 0.0902(12) 0.1279(17) 0.0802(10) -0.0254(10) 0.0400(9) -0.0301(12)
Au35 0.149(5) 0.116(3) 0.095(4) 0.025(3) 0.031(3) 0.036(4)
Au36 0.091(4) 0.088(2) 0.120(5) -0.020(3) 0.047(3) -0.020(4)
Au37 0.149(5) 0.115(3) 0.093(4) 0.025(3) 0.027(3) 0.035(4)
Au38 0.089(4) 0.087(2) 0.118(5) -0.020(3) 0.045(3) -0.019(4)
S1 0.078(4) 0.128(6) 0.057(4) -0.010(4) 0.035(3) -0.035(4)
S2 0.086(5) 0.117(6) 0.068(4) -0.009(4) 0.028(4) -0.012(5)
S3 0.090(5) 0.120(6) 0.079(4) -0.030(4) 0.037(4) -0.027(5)
S4 0.060(4) 0.108(6) 0.048(3) -0.019(4) 0.014(3) -0.009(4)
S5 0.066(4) 0.108(6) 0.079(4) 0.001(4) 0.022(4) -0.002(4)
S6 0.063(4) 0.117(6) 0.089(4) 0.024(4) 0.034(4) 0.009(4)
S7 0.065(4) 0.126(6) 0.058(4) -0.006(4) 0.019(3) -0.003(4)
S8 0.089(5) 0.171(7) 0.044(3) 0.015(4) 0.022(3) 0.035(5)
S9 0.075(4) 0.137(6) 0.044(3) -0.015(4) 0.022(3) 0.006(5)
S10 0.135(7) 0.139(8) 0.183(7) 0.067(6) 0.076(6) 0.011(6)
S11 0.374(5) 0.083(5) 0.209(5) 0.020(5) 0.114(5) 0.024(5)
S12 0.374(5) 0.083(5) 0.209(5) 0.020(5) 0.114(5) 0.024(5)
S13 0.141(7) 0.185(8) 0.106(6) -0.052(6) 0.041(5) 0.021(7)
S14 0.072(4) 0.132(6) 0.050(3) -0.007(4) 0.026(3) -0.023(4)
S15 0.067(4) 0.096(5) 0.048(3) -0.006(3) 0.019(3) -0.009(4)
S16 0.114(6) 0.149(7) 0.083(5) 0.014(5) 0.033(5) -0.031(6)
S17 0.074(4) 0.101(6) 0.072(4) 0.021(4) 0.011(4) -0.005(4)
S18 0.073(4) 0.117(6) 0.047(3) 0.007(4) 0.020(3) -0.001(4)
S19 0.095(5) 0.144(7) 0.065(4) 0.004(4) 0.042(4) 0.010(5)
S20 0.079(5) 0.093(6) 0.084(4) 0.008(4) 0.023(4) 0.008(4)
S21 0.074(4) 0.113(6) 0.070(4) -0.012(4) 0.027(3) -0.001(4)
S22 0.067(4) 0.162(7) 0.065(4) -0.030(5) 0.021(3) -0.007(5)
S23 0.105(5) 0.121(6) 0.084(5) 0.012(5) 0.038(4) -0.004(5)
S24 0.090(5) 0.121(7) 0.109(6) -0.022(5) 0.034(5) -0.009(5)
S25 0.090(5) 0.147(7) 0.072(4) -0.032(5) 0.042(4) -0.019(5)
C11 0.078(4) 0.128(6) 0.057(4) -0.010(4) 0.035(3) -0.035(5)
C12 0.078(4) 0.128(6) 0.057(4) -0.010(4) 0.035(3) -0.035(5)
C13 0.078(4) 0.128(6) 0.057(4) -0.010(4) 0.035(4) -0.035(5)
C14 0.078(4) 0.128(6) 0.057(4) -0.010(4) 0.035(4) -0.035(5)
C15 0.078(4) 0.128(6) 0.057(4) -0.010(4) 0.035(4) -0.035(5)
C16 0.078(4) 0.128(6) 0.057(4) -0.010(4) 0.035(3) -0.035(5)
C17 0.079(5) 0.128(7) 0.057(4) -0.010(4) 0.034(4) -0.035(5)
C21 0.086(5) 0.117(6) 0.067(4) -0.009(4) 0.028(4) -0.012(5)
C22 0.086(5) 0.117(6) 0.067(4) -0.009(4) 0.028(4) -0.012(5)
C23 0.086(5) 0.117(6) 0.067(4) -0.009(4) 0.028(4) -0.012(5)
C24 0.086(5) 0.117(6) 0.067(4) -0.009(4) 0.028(4) -0.012(5)
C25 0.086(5) 0.117(6) 0.067(4) -0.009(4) 0.028(4) -0.012(5)
C26 0.086(5) 0.117(6) 0.067(4) -0.009(4) 0.028(4) -0.012(5)
C27 0.086(5) 0.118(7) 0.068(5) -0.009(5) 0.028(4) -0.012(5)
C31 0.090(5) 0.120(6) 0.079(4) -0.030(4) 0.037(4) -0.027(5)
C32 0.090(5) 0.120(6) 0.079(4) -0.030(4) 0.037(4) -0.027(5)
C33 0.090(5) 0.120(6) 0.079(5) -0.030(5) 0.037(4) -0.027(5)
C34 0.090(5) 0.120(6) 0.079(5) -0.030(5) 0.037(4) -0.027(5)
C35 0.090(5) 0.120(6) 0.079(5) -0.030(5) 0.037(4) -0.027(5)
C36 0.090(5) 0.120(6) 0.079(4) -0.030(4) 0.037(4) -0.027(5)
C37 0.090(5) 0.120(7) 0.079(5) -0.030(5) 0.036(4) -0.027(5)
C44 0.062(4) 0.108(6) 0.050(3) -0.018(4) 0.013(3) -0.009(4)
C45 0.062(4) 0.108(6) 0.049(3) -0.018(4) 0.013(3) -0.009(4)
C46 0.061(4) 0.108(6) 0.049(3) -0.018(4) 0.013(3) -0.009(4)
C41 0.061(4) 0.108(6) 0.049(3) -0.018(4) 0.014(3) -0.009(4)
C42 0.061(4) 0.108(6) 0.049(3) -0.018(4) 0.013(3) -0.009(4)
C43 0.062(4) 0.108(6) 0.049(3) -0.018(4) 0.013(3) -0.009(4)
C47 0.063(4) 0.109(6) 0.051(4) -0.017(4) 0.012(4) -0.010(5)
C51 0.067(4) 0.108(6) 0.079(4) 0.001(4) 0.022(4) -0.002(4)
C52 0.067(4) 0.109(6) 0.079(4) 0.001(4) 0.022(4) -0.002(4)
C53 0.067(4) 0.109(6) 0.079(4) 0.001(4) 0.022(4) -0.002(4)
C54 0.067(4) 0.109(6) 0.079(4) 0.001(4) 0.022(4) -0.002(4)
C55 0.067(4) 0.109(6) 0.079(4) 0.001(4) 0.022(4) -0.002(4)
C56 0.067(4) 0.109(6) 0.079(4) 0.001(4) 0.022(4) -0.002(4)
C57 0.067(5) 0.109(6) 0.079(5) 0.001(5) 0.021(4) -0.002(5)
C61 0.063(4) 0.117(6) 0.090(5) 0.024(4) 0.035(4) 0.009(4)
C66 0.063(4) 0.117(6) 0.090(5) 0.024(5) 0.034(4) 0.009(4)
C65 0.063(4) 0.117(6) 0.090(5) 0.024(5) 0.034(4) 0.009(4)
C64 0.063(4) 0.118(6) 0.090(5) 0.024(5) 0.034(4) 0.009(4)
C63 0.063(4) 0.118(6) 0.090(5) 0.024(5) 0.034(4) 0.009(4)
C62 0.063(4) 0.117(6) 0.090(5) 0.024(5) 0.035(4) 0.009(4)
C67 0.064(5) 0.118(7) 0.091(5) 0.024(5) 0.034(4) 0.009(5)
C73 0.067(4) 0.127(6) 0.059(4) -0.006(4) 0.017(3) -0.003(4)
C74 0.067(4) 0.127(6) 0.060(4) -0.006(4) 0.017(3) -0.003(4)
C75 0.067(4) 0.127(6) 0.059(4) -0.006(4) 0.017(3) -0.003(4)
C76 0.067(4) 0.126(6) 0.059(4) -0.006(4) 0.018(3) -0.003(4)
C71 0.066(4) 0.126(6) 0.059(4) -0.006(4) 0.018(3) -0.003(4)
C72 0.067(4) 0.126(6) 0.059(4) -0.006(4) 0.018(3) -0.003(4)
C77 0.068(5) 0.127(7) 0.061(4) -0.006(5) 0.016(4) -0.003(5)
C81 0.089(5) 0.171(7) 0.045(3) 0.015(4) 0.022(4) 0.035(5)
C82 0.089(5) 0.171(7) 0.045(3) 0.015(4) 0.022(4) 0.035(5)
C83 0.090(5) 0.171(7) 0.045(4) 0.015(4) 0.022(4) 0.035(5)
C84 0.090(5) 0.171(7) 0.045(4) 0.015(4) 0.022(4) 0.035(5)
C85 0.090(5) 0.171(7) 0.045(4) 0.015(4) 0.022(4) 0.035(5)
C86 0.089(5) 0.171(7) 0.045(3) 0.015(4) 0.022(4) 0.035(5)
C87 0.090(5) 0.172(8) 0.046(4) 0.015(5) 0.021(4) 0.035(6)
C91 0.076(4) 0.137(6) 0.044(3) -0.014(4) 0.022(3) 0.006(5)
C92 0.076(4) 0.137(6) 0.044(3) -0.014(4) 0.022(3) 0.006(5)
C93 0.076(4) 0.137(7) 0.044(3) -0.014(4) 0.022(3) 0.006(5)
C94 0.076(4) 0.137(7) 0.045(3) -0.014(4) 0.022(3) 0.006(5)
C95 0.076(4) 0.137(7) 0.045(3) -0.014(4) 0.022(3) 0.006(5)
C96 0.076(4) 0.137(6) 0.045(3) -0.014(4) 0.022(3) 0.006(5)
C97 0.077(5) 0.137(7) 0.045(4) -0.013(4) 0.021(4) 0.006(5)
C101 0.136(7) 0.139(8) 0.183(7) 0.067(6) 0.075(6) 0.011(6)
C106 0.136(7) 0.140(8) 0.183(7) 0.067(6) 0.075(6) 0.011(6)
C105 0.136(7) 0.140(8) 0.184(7) 0.067(6) 0.075(6) 0.011(6)
C104 0.136(7) 0.140(8) 0.184(7) 0.067(6) 0.075(6) 0.011(6)
C103 0.136(7) 0.140(8) 0.184(7) 0.067(6) 0.075(6) 0.011(6)
C102 0.136(7) 0.140(8) 0.183(7) 0.067(6) 0.075(6) 0.011(6)
C107 0.137(7) 0.140(8) 0.184(8) 0.067(7) 0.074(6) 0.011(7)
C114 0.374(5) 0.083(5) 0.209(5) 0.020(5) 0.114(5) 0.024(5)
C113 0.374(5) 0.083(5) 0.209(5) 0.020(5) 0.114(5) 0.024(5)
C112 0.374(5) 0.083(5) 0.209(5) 0.020(5) 0.114(5) 0.024(5)
C111 0.374(5) 0.083(5) 0.209(5) 0.020(5) 0.114(5) 0.024(5)
C116 0.374(5) 0.083(5) 0.209(5) 0.020(5) 0.114(5) 0.024(5)
C115 0.374(5) 0.083(5) 0.209(5) 0.020(5) 0.114(5) 0.024(5)
C117 0.374(5) 0.083(5) 0.209(5) 0.020(5) 0.114(5) 0.024(5)
C121 0.374(5) 0.083(5) 0.209(5) 0.020(5) 0.114(5) 0.024(5)
C126 0.374(5) 0.083(5) 0.209(5) 0.020(5) 0.114(5) 0.024(5)
C125 0.374(5) 0.083(5) 0.209(5) 0.020(5) 0.114(5) 0.024(5)
C124 0.374(5) 0.083(5) 0.209(5) 0.020(5) 0.114(5) 0.024(5)
C123 0.374(5) 0.083(5) 0.209(5) 0.020(5) 0.114(5) 0.024(5)
C122 0.374(5) 0.083(5) 0.209(5) 0.020(5) 0.114(5) 0.024(5)
C127 0.374(6) 0.084(5) 0.209(5) 0.020(5) 0.114(5) 0.024(5)
C136 0.142(7) 0.186(8) 0.106(6) -0.052(6) 0.041(5) 0.021(7)
C131 0.142(7) 0.185(8) 0.106(6) -0.052(6) 0.041(5) 0.021(7)
C132 0.142(7) 0.186(8) 0.106(6) -0.052(6) 0.041(5) 0.021(7)
C133 0.142(7) 0.186(8) 0.106(6) -0.052(6) 0.041(5) 0.021(7)
C134 0.142(7) 0.186(8) 0.107(6) -0.052(6) 0.041(5) 0.021(7)
C135 0.142(7) 0.186(8) 0.107(6) -0.052(6) 0.041(5) 0.021(7)
C137 0.142(7) 0.186(8) 0.107(6) -0.052(6) 0.040(6) 0.021(7)
C141 0.072(4) 0.132(6) 0.050(3) -0.007(4) 0.026(3) -0.022(4)
C142 0.073(4) 0.132(6) 0.050(4) -0.007(4) 0.026(3) -0.022(5)
C143 0.073(4) 0.132(6) 0.050(4) -0.007(4) 0.026(3) -0.022(5)
C144 0.073(4) 0.132(6) 0.050(4) -0.007(4) 0.026(3) -0.022(5)
C145 0.073(4) 0.132(6) 0.050(4) -0.007(4) 0.026(3) -0.022(5)
C146 0.072(4) 0.132(6) 0.050(4) -0.007(4) 0.026(3) -0.022(5)
C147 0.074(5) 0.132(7) 0.051(4) -0.008(4) 0.026(4) -0.021(5)
C151 0.067(4) 0.096(5) 0.048(3) -0.006(3) 0.018(3) -0.009(4)
C152 0.067(4) 0.096(5) 0.049(3) -0.006(4) 0.018(3) -0.009(4)
C153 0.067(4) 0.097(5) 0.049(3) -0.006(4) 0.018(3) -0.009(4)
C154 0.067(4) 0.097(5) 0.049(3) -0.006(4) 0.018(3) -0.010(4)
C155 0.067(4) 0.096(5) 0.049(3) -0.006(4) 0.018(3) -0.009(4)
C156 0.067(4) 0.096(5) 0.049(3) -0.006(4) 0.018(3) -0.009(4)
C157 0.067(4) 0.097(6) 0.050(4) -0.006(4) 0.017(4) -0.010(4)
C163 0.115(6) 0.150(7) 0.084(5) 0.014(5) 0.032(5) -0.031(6)
C164 0.115(6) 0.150(7) 0.084(5) 0.014(5) 0.032(5) -0.031(6)
C165 0.115(6) 0.150(7) 0.084(5) 0.014(5) 0.033(5) -0.031(6)
C166 0.115(6) 0.150(7) 0.084(5) 0.014(5) 0.033(5) -0.031(6)
C161 0.115(6) 0.150(7) 0.084(5) 0.014(5) 0.033(5) -0.031(6)
C162 0.115(6) 0.150(7) 0.084(5) 0.014(5) 0.033(5) -0.031(6)
C167 0.116(6) 0.151(7) 0.085(5) 0.014(5) 0.032(5) -0.030(6)
C171 0.074(4) 0.101(6) 0.072(4) 0.021(4) 0.011(4) -0.005(4)
C172 0.074(4) 0.101(6) 0.073(4) 0.021(4) 0.011(4) -0.005(4)
C173 0.074(4) 0.102(6) 0.073(4) 0.021(4) 0.010(4) -0.005(4)
C174 0.075(4) 0.102(6) 0.073(4) 0.021(4) 0.010(4) -0.005(4)
C175 0.075(4) 0.102(6) 0.073(4) 0.021(4) 0.010(4) -0.005(4)
C176 0.074(4) 0.101(6) 0.073(4) 0.021(4) 0.010(4) -0.005(4)
C177 0.075(5) 0.102(6) 0.074(5) 0.021(5) 0.010(4) -0.005(5)
C183 0.073(4) 0.117(6) 0.049(3) 0.007(4) 0.019(3) -0.001(4)
C182 0.073(4) 0.117(6) 0.048(3) 0.007(4) 0.019(3) -0.001(4)
C181 0.073(4) 0.117(6) 0.048(3) 0.007(4) 0.019(3) -0.001(4)
C186 0.073(4) 0.117(6) 0.048(3) 0.007(4) 0.019(3) -0.001(4)
C185 0.073(4) 0.117(6) 0.049(3) 0.007(4) 0.019(3) 0.000(4)
C184 0.074(4) 0.117(6) 0.049(3) 0.007(4) 0.019(3) 0.000(4)
C187 0.075(5) 0.118(6) 0.050(4) 0.007(4) 0.018(4) 0.000(5)
C191 0.096(5) 0.144(7) 0.066(4) 0.004(4) 0.042(4) 0.010(5)
C192 0.096(5) 0.144(7) 0.066(4) 0.005(5) 0.041(4) 0.010(5)
C193 0.096(5) 0.144(7) 0.066(4) 0.005(5) 0.041(4) 0.010(5)
C194 0.096(5) 0.144(7) 0.067(4) 0.005(5) 0.041(4) 0.010(5)
C195 0.096(5) 0.144(7) 0.066(4) 0.005(5) 0.041(4) 0.010(5)
C196 0.096(5) 0.144(7) 0.066(4) 0.005(5) 0.041(4) 0.010(5)
C197 0.097(5) 0.145(7) 0.068(5) 0.005(5) 0.040(4) 0.010(6)
C202 0.081(5) 0.094(6) 0.086(5) 0.008(4) 0.022(4) 0.008(4)
C201 0.080(5) 0.094(6) 0.085(4) 0.008(4) 0.023(4) 0.008(4)
C206 0.080(5) 0.094(6) 0.086(5) 0.008(4) 0.022(4) 0.008(4)
C205 0.081(5) 0.094(6) 0.086(5) 0.008(4) 0.022(4) 0.008(4)
C204 0.081(5) 0.094(6) 0.086(5) 0.008(4) 0.022(4) 0.008(4)
C203 0.081(5) 0.094(6) 0.086(5) 0.008(4) 0.022(4) 0.008(4)
C207 0.082(5) 0.095(6) 0.087(5) 0.008(5) 0.022(4) 0.008(5)
C211 0.074(4) 0.113(6) 0.070(4) -0.012(4) 0.026(3) -0.001(4)
C216 0.075(4) 0.113(6) 0.071(4) -0.012(4) 0.026(4) -0.001(5)
C215 0.075(4) 0.113(6) 0.071(4) -0.012(4) 0.026(4) -0.001(5)
C214 0.075(4) 0.113(6) 0.071(4) -0.012(4) 0.025(4) -0.001(5)
C213 0.075(4) 0.113(6) 0.071(4) -0.012(4) 0.025(4) -0.001(5)
C212 0.074(4) 0.113(6) 0.071(4) -0.012(4) 0.026(4) -0.001(5)
C217 0.075(5) 0.113(6) 0.072(5) -0.011(5) 0.024(4) -0.001(5)
C221 0.067(4) 0.162(7) 0.065(4) -0.030(5) 0.021(3) -0.007(5)
C222 0.067(4) 0.162(7) 0.065(4) -0.030(5) 0.021(4) -0.007(5)
C223 0.067(4) 0.162(7) 0.066(4) -0.030(5) 0.021(4) -0.007(5)
C224 0.067(4) 0.162(7) 0.066(4) -0.030(5) 0.021(4) -0.007(5)
C225 0.067(4) 0.162(7) 0.065(4) -0.030(5) 0.021(4) -0.007(5)
C226 0.067(4) 0.162(7) 0.065(4) -0.030(5) 0.021(4) -0.007(5)
C227 0.068(5) 0.162(7) 0.067(4) -0.030(5) 0.020(4) -0.007(5)
C231 0.105(5) 0.121(6) 0.085(5) 0.012(5) 0.037(4) -0.004(5)
C236 0.105(6) 0.121(7) 0.085(5) 0.012(5) 0.037(4) -0.004(5)
C235 0.105(6) 0.121(7) 0.085(5) 0.012(5) 0.037(4) -0.004(5)
C234 0.105(6) 0.121(7) 0.085(5) 0.012(5) 0.037(4) -0.004(5)
C233 0.105(6) 0.121(7) 0.085(5) 0.012(5) 0.037(4) -0.004(5)
C232 0.105(6) 0.121(7) 0.085(5) 0.012(5) 0.037(4) -0.004(5)
C237 0.106(6) 0.121(7) 0.086(5) 0.012(5) 0.037(5) -0.004(6)
C246 0.090(5) 0.121(7) 0.110(6) -0.022(5) 0.034(5) -0.009(5)
C241 0.090(5) 0.121(7) 0.110(6) -0.022(5) 0.034(5) -0.009(5)
C242 0.090(5) 0.121(7) 0.110(6) -0.022(5) 0.034(5) -0.009(5)
C243 0.090(5) 0.121(7) 0.110(6) -0.021(5) 0.034(5) -0.009(5)
C244 0.090(5) 0.121(7) 0.110(6) -0.021(5) 0.034(5) -0.009(5)
C245 0.090(5) 0.121(7) 0.110(6) -0.022(5) 0.034(5) -0.009(5)
C247 0.091(6) 0.121(7) 0.111(6) -0.021(6) 0.034(5) -0.009(6)
C251 0.091(5) 0.147(7) 0.072(4) -0.032(5) 0.042(4) -0.019(5)
C252 0.091(5) 0.147(7) 0.072(4) -0.032(5) 0.042(4) -0.019(5)
C253 0.091(5) 0.148(7) 0.072(4) -0.032(5) 0.042(4) -0.019(5)
C254 0.091(5) 0.148(7) 0.072(4) -0.032(5) 0.042(4) -0.019(5)
C255 0.091(5) 0.148(7) 0.072(4) -0.032(5) 0.042(4) -0.019(5)
C256 0.091(5) 0.147(7) 0.072(4) -0.032(5) 0.042(4) -0.019(5)
C257 0.091(5) 0.148(7) 0.072(5) -0.032(5) 0.042(4) -0.019(6)

loop_
_atom_type_symbol
_atom_type_description
_atom_type_scat_dispersion_real
_atom_type_scat_dispersion_imag
_atom_type_scat_source
C C 0.0181 0.0091 'International Tables Vol C Tables 4.2.6.8 and 6.1.1.4'
H H 0.0000 0.0000 'International Tables Vol C Tables 4.2.6.8 and 6.1.1.4'
Au Au -4.4197 7.2980 'International Tables Vol C Tables 4.2.6.8 and 6.1.1.4'
S S 0.3331 0.5567 'International Tables Vol C Tables 4.2.6.8 and 6.1.1.4'

loop_
_geom_angle_atom_site_label_1
_geom_angle_atom_site_label_2
_geom_angle_atom_site_label_3
_geom_angle
_geom_angle_site_symmetry_1
_geom_angle_site_symmetry_3
_geom_angle_publ_flag
Au4 Au1 Au7 56.81(5) . . ?
Au4 Au1 Au11 52.31(5) . . ?
Au8 Au1 Au4 104.37(6) . . ?
Au8 Au1 Au7 87.54(5) . . ?
Au8 Au1 Au11 52.30(5) . . ?
Au11 Au1 Au7 57.33(5) . . ?
S14 Au1 Au4 87.7(3) . . ?
S14 Au1 Au7 141.3(3) . . ?
S14 Au1 Au8 87.1(2) . . ?
S14 Au1 Au11 89.9(2) . . ?
S21 Au1 Au4 93.8(3) . . ?
S21 Au1 Au7 47.5(2) . . ?
S21 Au1 Au8 107.1(2) . . ?
S21 Au1 Au11 102.9(2) . . ?
S21 Au1 S14 164.8(3) . . ?
Au3 Au2 Au9 54.77(4) . . ?
Au3 Au2 Au11 49.53(4) . . ?
Au8 Au2 Au3 100.98(6) . . ?
Au8 Au2 Au9 84.08(5) . . ?
Au8 Au2 Au11 51.58(5) . . ?
Au9 Au2 Au11 54.60(4) . . ?
S14 Au2 Au3 81.6(3) . . ?
S14 Au2 Au8 90.3(2) . . ?
S14 Au2 Au9 133.6(3) . . ?
S14 Au2 Au11 86.5(3) . . ?
S14 Au2 S15 178.2(4) . . ?
S15 Au2 Au3 96.9(3) . . ?
S15 Au2 Au8 89.1(2) . . ?
S15 Au2 Au9 44.6(3) . . ?
S15 Au2 Au11 91.8(2) . . ?
Au4 Au3 Au2 98.19(6) . . ?
Au4 Au3 Au6 97.55(7) . . ?
Au4 Au3 Au9 123.47(6) . . ?
Au4 Au3 Au10 122.36(7) . . ?
Au6 Au3 Au2 157.15(6) . . ?
Au9 Au3 Au2 64.80(5) . . ?
Au9 Au3 Au6 118.38(6) . . ?
Au10 Au3 Au2 117.58(6) . . ?
Au10 Au3 Au6 66.12(5) . . ?
Au10 Au3 Au9 53.66(5) . . ?
Au11 Au3 Au2 67.80(5) . . ?
Au11 Au3 Au4 59.71(5) . . ?
Au11 Au3 Au6 134.92(8) . . ?
Au11 Au3 Au9 64.09(5) . . ?
Au11 Au3 Au10 92.49(5) . . ?
Au13 Au3 Au2 131.79(6) . . ?
Au13 Au3 Au4 60.21(5) . . ?
Au13 Au3 Au6 70.79(6) . . ?
Au13 Au3 Au9 90.68(5) . . ?
Au13 Au3 Au10 62.25(5) . . ?
Au13 Au3 Au11 64.13(5) . . ?
S4 Au3 Au2 69.0(2) . . ?
S4 Au3 Au4 134.2(2) . . ?
S4 Au3 Au6 88.2(2) . . ?
S4 Au3 Au9 91.7(2) . . ?
S4 Au3 Au10 101.6(2) . . ?
S4 Au3 Au11 136.3(3) . . ?
S4 Au3 Au13 157.1(2) . . ?
Au1 Au4 Au5 160.91(6) . . ?
Au3 Au4 Au1 96.89(7) . . ?
Au3 Au4 Au5 94.83(7) . . ?
Au3 Au4 Au7 124.85(7) . . ?
Au3 Au4 Au12 124.59(6) . . ?
Au7 Au4 Au1 65.16(6) . . ?
Au7 Au4 Au5 119.00(8) . . ?
Au7 Au4 Au12 54.12(6) . . ?
Au11 Au4 Au1 67.48(6) . . ?
Au11 Au4 Au3 59.93(5) . . ?
Au11 Au4 Au5 131.60(7) . . ?
Au11 Au4 Au7 65.13(5) . . ?
Au11 Au4 Au12 94.15(6) . . ?
Au11 Au4 Au13 63.91(5) . . ?
Au12 Au4 Au1 118.36(7) . . ?
Au12 Au4 Au5 65.52(6) . . ?
Au13 Au4 Au1 131.38(7) . . ?
Au13 Au4 Au3 59.40(5) . . ?
Au13 Au4 Au5 67.69(6) . . ?
Au13 Au4 Au7 92.94(6) . . ?
Au13 Au4 Au12 65.25(6) . . ?
S1 Au4 Au1 88.5(3) . . ?
S1 Au4 Au3 134.3(2) . . ?
S1 Au4 Au5 72.6(3) . . ?
S1 Au4 Au7 98.6(2) . . ?
S1 Au4 Au11 154.8(3) . . ?
S1 Au4 Au12 90.6(3) . . ?
S1 Au4 Au13 139.2(3) . . ?
Au4 Au5 Au12 55.53(5) . . ?
Au4 Au5 Au13 51.07(5) . . ?
Au13 Au5 Au12 56.31(5) . . ?
Au14 Au5 Au4 102.23(7) . . ?
Au14 Au5 Au12 85.40(6) . . ?
Au14 Au5 Au13 51.28(5) . . ?
S16 Au5 Au4 82.4(4) . . ?
S16 Au5 Au12 136.9(3) . . ?
S16 Au5 Au13 91.6(3) . . ?
S16 Au5 Au14 96.1(3) . . ?
S23 Au5 Au4 99.3(3) . . ?
S23 Au5 Au12 45.9(3) . . ?
S23 Au5 Au13 93.0(3) . . ?
S23 Au5 Au14 88.1(3) . . ?
S23 Au5 S16 175.0(4) . . ?
Au3 Au6 Au10 56.47(5) . . ?
Au3 Au6 Au13 50.40(5) . . ?
Au10 Au6 Au13 53.17(4) . . ?
Au14 Au6 Au3 100.27(6) . . ?
Au14 Au6 Au10 79.27(5) . . ?
Au14 Au6 Au13 49.91(5) . . ?
S16 Au6 Au3 83.7(4) . . ?
S16 Au6 Au10 136.8(3) . . ?
S16 Au6 Au13 89.8(3) . . ?
S16 Au6 Au14 93.7(3) . . ?
S16 Au6 S17 168.5(4) . . ?
S17 Au6 Au3 93.7(3) . . ?
S17 Au6 Au10 46.1(2) . . ?
S17 Au6 Au13 97.2(2) . . ?
S17 Au6 Au14 97.8(3) . . ?
Au4 Au7 Au1 58.03(5) . . ?
Au4 Au7 Au11 53.91(5) . . ?
Au11 Au7 Au1 61.08(5) . . ?
Au12 Au7 Au1 120.40(7) . . ?
Au12 Au7 Au4 63.34(6) . . ?
Au12 Au7 Au11 92.81(6) . . ?
Au12 Au7 Au15 60.33(6) . . ?
Au12 Au7 Au16 127.48(7) . . ?
Au12 Au7 Au19 61.55(6) . . ?
Au15 Au7 Au1 179.14(8) . . ?
Au15 Au7 Au4 122.78(8) . . ?
Au15 Au7 Au11 119.55(6) . . ?
Au15 Au7 Au16 97.93(6) . . ?
Au15 Au7 Au19 59.29(5) . . ?
Au16 Au7 Au1 81.96(6) . . ?
Au16 Au7 Au4 108.21(7) . . ?
Au16 Au7 Au11 54.80(5) . . ?
Au19 Au7 Au1 121.35(7) . . ?
Au19 Au7 Au4 86.02(6) . . ?
Au19 Au7 Au11 60.30(5) . . ?
Au19 Au7 Au16 66.30(6) . . ?
S21 Au7 Au1 45.3(3) . . ?
S21 Au7 Au4 93.1(2) . . ?
S21 Au7 Au11 104.5(3) . . ?
S21 Au7 Au12 133.9(3) . . ?
S21 Au7 Au15 133.9(3) . . ?
S21 Au7 Au16 96.6(3) . . ?
S21 Au7 Au19 161.4(3) . . ?
Au1 Au8 Au29 140.10(7) . . ?
Au2 Au8 Au1 75.84(5) . . ?
Au2 Au8 Au29 126.23(8) . . ?
Au11 Au8 Au1 68.03(6) . . ?
Au11 Au8 Au2 73.63(6) . . ?
Au11 Au8 Au29 144.22(6) . . ?
Au16 Au8 Au1 90.48(7) . . ?
Au16 Au8 Au2 134.72(8) . . ?
Au16 Au8 Au11 61.28(6) . . ?
Au16 Au8 Au17 60.11(5) . . ?
Au16 Au8 Au29 91.70(6) . . ?
Au17 Au8 Au1 129.12(8) . . ?
Au17 Au8 Au2 95.70(6) . . ?
Au17 Au8 Au11 61.55(5) . . ?
Au17 Au8 Au29 85.26(6) . . ?
S7 Au8 Au1 101.6(2) . . ?
S7 Au8 Au2 96.2(2) . . ?
S7 Au8 Au11 166.8(2) . . ?
S7 Au8 Au16 129.0(2) . . ?
S7 Au8 Au17 129.3(2) . . ?
S7 Au8 Au29 48.9(2) . . ?
Au3 Au9 Au2 60.42(5) . . ?
Au3 Au9 Au11 53.73(4) . . ?
Au10 Au9 Au2 122.36(6) . . ?
Au10 Au9 Au3 62.91(5) . . ?
Au10 Au9 Au11 91.74(7) . . ?
Au10 Au9 Au17 126.03(8) . . ?
Au10 Au9 Au18 60.17(5) . . ?
Au10 Au9 Au20 61.23(6) . . ?
Au11 Au9 Au2 62.79(5) . . ?
Au17 Au9 Au2 82.95(5) . . ?
Au17 Au9 Au3 109.28(6) . . ?
Au17 Au9 Au11 55.91(5) . . ?
Au18 Au9 Au2 177.13(8) . . ?
Au18 Au9 Au3 122.32(7) . . ?
Au18 Au9 Au11 119.24(7) . . ?
Au18 Au9 Au17 96.56(5) . . ?
Au18 Au9 Au20 58.65(5) . . ?
Au20 Au9 Au2 123.38(6) . . ?
Au20 Au9 Au3 86.66(6) . . ?
Au20 Au9 Au11 60.60(5) . . ?
Au20 Au9 Au17 65.13(5) . . ?
S15 Au9 Au2 43.7(2) . . ?
S15 Au9 Au3 101.40(19) . . ?
S15 Au9 Au10 150.4(2) . . ?
S15 Au9 Au11 98.4(2) . . ?
S15 Au9 Au17 81.9(2) . . ?
S15 Au9 Au18 133.4(2) . . ?
S15 Au9 Au20 146.8(2) . . ?
Au3 Au10 Au6 57.41(5) . . ?
Au9 Au10 Au3 63.43(5) . . ?
Au9 Au10 Au6 119.40(6) . . ?
Au9 Au10 Au13 91.92(6) . . ?
Au9 Au10 Au18 60.39(5) . . ?
Au9 Au10 Au20 60.58(5) . . ?
Au9 Au10 Au22 125.98(7) . . ?
Au13 Au10 Au3 54.44(5) . . ?
Au13 Au10 Au6 64.39(5) . . ?
Au18 Au10 Au3 123.05(7) . . ?
Au18 Au10 Au6 176.89(8) . . ?
Au18 Au10 Au13 118.57(6) . . ?
Au18 Au10 Au20 58.51(5) . . ?
Au18 Au10 Au22 93.52(6) . . ?
Au20 Au10 Au3 86.62(5) . . ?
Au20 Au10 Au6 124.39(6) . . ?
Au20 Au10 Au13 60.13(5) . . ?
Au20 Au10 Au22 65.45(6) . . ?
Au22 Au10 Au3 112.26(7) . . ?
Au22 Au10 Au6 88.97(6) . . ?
Au22 Au10 Au13 58.15(5) . . ?
S17 Au10 Au3 93.5(2) . . ?
S17 Au10 Au6 45.0(2) . . ?
S17 Au10 Au9 133.6(3) . . ?
S17 Au10 Au13 106.9(3) . . ?
S17 Au10 Au18 132.6(2) . . ?
S17 Au10 Au20 163.5(3) . . ?
S17 Au10 Au22 99.5(3) . . ?
Au1 Au11 Au2 66.33(5) . . ?
Au3 Au11 Au1 92.77(5) . . ?
Au3 Au11 Au2 62.68(5) . . ?
Au3 Au11 Au7 121.13(7) . . ?
Au3 Au11 Au9 62.18(5) . . ?
Au3 Au11 Au13 57.67(5) . . ?
Au3 Au11 Au16 176.31(8) . . ?
Au3 Au11 Au17 120.48(7) . . ?
Au3 Au11 Au19 117.43(7) . . ?
Au3 Au11 Au20 88.37(5) . . ?
Au4 Au11 Au1 60.20(5) . . ?
Au4 Au11 Au2 95.43(5) . . ?
Au4 Au11 Au3 60.36(5) . . ?
Au4 Au11 Au7 60.96(5) . . ?
Au4 Au11 Au9 122.22(6) . . ?
Au4 Au11 Au13 58.26(5) . . ?
Au4 Au11 Au16 120.48(7) . . ?
Au4 Au11 Au17 178.64(7) . . ?
Au4 Au11 Au19 86.95(6) . . ?
Au4 Au11 Au20 117.32(7) . . ?
Au7 Au11 Au1 61.59(5) . . ?
Au7 Au11 Au2 127.86(5) . . ?
Au8 Au11 Au1 59.67(5) . . ?
Au8 Au11 Au2 54.79(5) . . ?
Au8 Au11 Au3 117.30(7) . . ?
Au8 Au11 Au4 119.56(6) . . ?
Au8 Au11 Au7 95.00(6) . . ?
Au8 Au11 Au9 91.52(7) . . ?
Au8 Au11 Au13 174.94(6) . . ?
Au8 Au11 Au16 59.03(6) . . ?
Au8 Au11 Au17 59.18(5) . . ?
Au8 Au11 Au19 125.26(6) . . ?
Au8 Au11 Au20 123.06(6) . . ?
Au9 Au11 Au1 128.89(7) . . ?
Au9 Au11 Au2 62.61(5) . . ?
Au9 Au11 Au7 169.51(6) . . ?
Au13 Au11 Au1 118.45(6) . . ?
Au13 Au11 Au2 120.24(6) . . ?
Au13 Au11 Au7 87.72(7) . . ?
Au13 Au11 Au9 86.41(6) . . ?
Au13 Au11 Au19 59.76(5) . . ?
Au13 Au11 Au20 59.11(5) . . ?
Au16 Au11 Au1 84.91(5) . . ?
Au16 Au11 Au2 113.70(7) . . ?
Au16 Au11 Au7 60.15(6) . . ?
Au16 Au11 Au9 117.26(6) . . ?
Au16 Au11 Au13 125.99(7) . . ?
Au16 Au11 Au17 58.60(5) . . ?
Au16 Au11 Au19 66.23(6) . . ?
Au16 Au11 Au20 94.13(5) . . ?
Au17 Au11 Au1 118.48(7) . . ?
Au17 Au11 Au2 84.20(6) . . ?
Au17 Au11 Au7 118.28(6) . . ?
Au17 Au11 Au9 58.75(5) . . ?
Au17 Au11 Au13 123.05(6) . . ?
Au17 Au11 Au19 93.46(5) . . ?
Au17 Au11 Au20 63.97(5) . . ?
Au19 Au11 Au1 116.39(6) . . ?
Au19 Au11 Au2 177.11(6) . . ?
Au19 Au11 Au7 54.82(5) . . ?
Au19 Au11 Au9 114.70(5) . . ?
Au19 Au11 Au20 59.73(5) . . ?
Au20 Au11 Au1 175.95(8) . . ?
Au20 Au11 Au2 117.57(6) . . ?
Au20 Au11 Au7 114.55(6) . . ?
Au20 Au11 Au9 54.97(5) . . ?
Au4 Au12 Au5 58.94(6) . . ?
Au4 Au12 Au13 53.75(5) . . ?
Au7 Au12 Au4 62.54(6) . . ?
Au7 Au12 Au5 120.81(7) . . ?
Au7 Au12 Au13 90.91(7) . . ?
Au7 Au12 Au15 60.12(6) . . ?
Au7 Au12 Au19 60.46(6) . . ?
Au7 Au12 Au21 124.21(8) . . ?
Au13 Au12 Au5 61.49(5) . . ?
Au15 Au12 Au4 121.79(9) . . ?
Au15 Au12 Au5 178.63(8) . . ?
Au15 Au12 Au13 117.81(7) . . ?
Au15 Au12 Au19 58.87(6) . . ?
Au15 Au12 Au21 95.32(6) . . ?
Au19 Au12 Au4 85.09(6) . . ?
Au19 Au12 Au5 120.46(7) . . ?
Au19 Au12 Au13 58.98(5) . . ?
Au19 Au12 Au21 64.00(6) . . ?
Au21 Au12 Au4 108.59(7) . . ?
Au21 Au12 Au5 83.32(6) . . ?
Au21 Au12 Au13 55.12(5) . . ?
S23 Au12 Au4 100.6(3) . . ?
S23 Au12 Au5 43.8(3) . . ?
S23 Au12 Au7 152.3(3) . . ?
S23 Au12 Au13 95.9(3) . . ?
S23 Au12 Au15 135.9(3) . . ?
S23 Au12 Au19 144.1(3) . . ?
S23 Au12 Au21 80.8(3) . . ?
Au3 Au13 Au4 60.39(5) . . ?
Au3 Au13 Au5 91.59(6) . . ?
Au3 Au13 Au6 58.81(5) . . ?
Au3 Au13 Au10 63.31(5) . . ?
Au3 Au13 Au11 58.20(5) . . ?
Au3 Au13 Au12 121.34(6) . . ?
Au3 Au13 Au19 119.06(7) . . ?
Au3 Au13 Au20 90.02(6) . . ?
Au3 Au13 Au21 176.61(8) . . ?
Au3 Au13 Au22 122.77(7) . . ?
Au4 Au13 Au5 61.24(6) . . ?
Au4 Au13 Au6 90.67(5) . . ?
Au4 Au13 Au10 123.60(7) . . ?
Au4 Au13 Au11 57.83(5) . . ?
Au4 Au13 Au12 61.00(5) . . ?
Au4 Au13 Au19 87.36(6) . . ?
Au4 Au13 Au20 119.11(7) . . ?
Au4 Au13 Au21 119.25(7) . . ?
Au4 Au13 Au22 175.49(9) . . ?
Au5 Au13 Au6 62.21(5) . . ?
Au10 Au13 Au5 124.45(6) . . ?
Au10 Au13 Au6 62.43(5) . . ?
Au10 Au13 Au12 172.78(6) . . ?
Au11 Au13 Au5 119.06(6) . . ?
Au11 Au13 Au6 117.00(7) . . ?
Au11 Au13 Au10 89.91(6) . . ?
Au11 Au13 Au12 88.55(6) . . ?
Au11 Au13 Au19 60.87(5) . . ?
Au12 Au13 Au5 62.20(5) . . ?
Au12 Au13 Au6 124.38(6) . . ?
Au14 Au13 Au3 116.18(7) . . ?
Au14 Au13 Au4 117.56(7) . . ?
Au14 Au13 Au5 56.47(5) . . ?
Au14 Au13 Au6 57.44(6) . . ?
Au14 Au13 Au10 89.69(6) . . ?
Au14 Au13 Au11 173.67(7) . . ?
Au14 Au13 Au12 92.61(7) . . ?
Au14 Au13 Au19 124.63(8) . . ?
Au14 Au13 Au20 123.29(6) . . ?
Au14 Au13 Au21 60.72(6) . . ?
Au14 Au13 Au22 58.54(6) . . ?
Au19 Au13 Au5 117.68(6) . . ?
Au19 Au13 Au6 177.69(7) . . ?
Au19 Au13 Au10 117.82(6) . . ?
Au19 Au13 Au12 55.49(5) . . ?
Au20 Au13 Au5 178.24(7) . . ?
Au20 Au13 Au6 119.31(6) . . ?
Au20 Au13 Au10 57.00(5) . . ?
Au20 Au13 Au11 61.33(5) . . ?
Au20 Au13 Au12 116.30(6) . . ?
Au20 Au13 Au19 60.83(5) . . ?
Au21 Au13 Au5 85.46(6) . . ?
Au21 Au13 Au6 118.14(7) . . ?
Au21 Au13 Au10 117.15(6) . . ?
Au21 Au13 Au11 124.82(7) . . ?
Au21 Au13 Au12 58.58(6) . . ?
Au21 Au13 Au19 63.96(6) . . ?
Au21 Au13 Au20 92.95(6) . . ?
Au21 Au13 Au22 57.37(6) . . ?
Au22 Au13 Au5 114.66(7) . . ?
Au22 Au13 Au6 88.74(6) . . ?
Au22 Au13 Au10 59.87(6) . . ?
Au22 Au13 Au11 126.26(6) . . ?
Au22 Au13 Au12 115.89(7) . . ?
Au22 Au13 Au19 93.32(6) . . ?
Au22 Au13 Au20 64.93(5) . . ?
Au5 Au14 Au6 71.97(6) . . ?
Au5 Au14 Au35 131.95(13) . . ?
Au5 Au14 Au37 127.51(16) . . ?
Au6 Au14 Au35 131.23(12) . . ?
Au13 Au14 Au5 72.25(6) . . ?
Au13 Au14 Au6 72.65(7) . . ?
Au13 Au14 Au21 61.35(6) . . ?
Au13 Au14 Au22 63.97(6) . . ?
Au13 Au14 Au35 146.76(12) . . ?
Au13 Au14 Au37 135.26(11) . . ?
Au21 Au14 Au5 94.21(7) . . ?
Au21 Au14 Au6 133.98(9) . . ?
Au21 Au14 Au35 91.01(11) . . ?
Au21 Au14 Au37 76.25(11) . . ?
Au22 Au14 Au5 135.66(9) . . ?
Au22 Au14 Au6 100.25(8) . . ?
Au22 Au14 Au21 59.25(6) . . ?
Au22 Au14 Au35 86.70(13) . . ?
Au22 Au14 Au37 83.12(13) . . ?
Au37 Au14 Au6 146.63(13) . . ?
S10 Au14 Au5 99.5(3) . . ?
S10 Au14 Au6 97.9(4) . . ?
S10 Au14 Au13 168.9(4) . . ?
S10 Au14 Au21 127.9(4) . . ?
S10 Au14 Au22 124.8(3) . . ?
S10 Au14 Au35 44.3(4) . . ?
S10 Au14 Au37 55.7(4) . . ?
Au7 Au15 Au12 59.55(6) . . ?
Au7 Au15 Au23 90.76(8) . . ?
Au7 Au15 Au26 131.81(8) . . ?
Au7 Au15 Au34 86.36(6) . . ?
Au12 Au15 Au23 130.79(8) . . ?
Au12 Au15 Au26 96.47(7) . . ?
Au12 Au15 Au34 88.97(7) . . ?
Au19 Au15 Au7 61.35(6) . . ?
Au19 Au15 Au12 62.00(6) . . ?
Au19 Au15 Au23 69.49(6) . . ?
Au19 Au15 Au26 70.52(6) . . ?
Au19 Au15 Au34 144.04(7) . . ?
Au23 Au15 Au26 74.06(7) . . ?
Au23 Au15 Au34 130.41(8) . . ?
Au26 Au15 Au34 138.01(9) . . ?
S3 Au15 Au7 129.8(3) . . ?
S3 Au15 Au12 129.6(3) . . ?
S3 Au15 Au19 165.8(2) . . ?
S3 Au15 Au23 99.6(3) . . ?
S3 Au15 Au26 98.1(2) . . ?
S3 Au15 Au34 50.1(2) . . ?
Au7 Au16 Au19 54.31(5) . . ?
Au7 Au16 Au23 80.42(6) . . ?
Au7 Au16 Au24 107.06(7) . . ?
Au8 Au16 Au7 98.54(6) . . ?
Au8 Au16 Au11 59.69(5) . . ?
Au8 Au16 Au17 60.23(5) . . ?
Au8 Au16 Au19 119.31(6) . . ?
Au8 Au16 Au23 178.92(8) . . ?
Au8 Au16 Au24 121.36(7) . . ?
Au11 Au16 Au7 65.05(6) . . ?
Au11 Au16 Au19 59.62(5) . . ?
Au11 Au16 Au23 119.91(8) . . ?
Au11 Au16 Au24 84.96(6) . . ?
Au17 Au16 Au7 125.55(7) . . ?
Au17 Au16 Au11 61.05(5) . . ?
Au17 Au16 Au19 90.94(6) . . ?
Au17 Au16 Au23 120.59(6) . . ?
Au17 Au16 Au24 61.89(5) . . ?
Au19 Au16 Au23 60.29(5) . . ?
Au24 Au16 Au19 53.11(5) . . ?
Au24 Au16 Au23 59.34(5) . . ?
S22 Au16 Au7 80.4(3) . . ?
S22 Au16 Au8 133.8(3) . . ?
S22 Au16 Au11 145.3(3) . . ?
S22 Au16 Au17 151.6(3) . . ?
S22 Au16 Au19 97.7(3) . . ?
S22 Au16 Au23 45.8(3) . . ?
S22 Au16 Au24 102.4(2) . . ?
Au8 Au17 Au9 95.62(5) . . ?
Au8 Au17 Au11 59.27(5) . . ?
Au8 Au17 Au20 119.86(7) . . ?
Au8 Au17 Au24 122.56(7) . . ?
Au8 Au17 Au25 178.95(7) . . ?
Au9 Au17 Au20 55.84(5) . . ?
Au9 Au17 Au24 109.75(7) . . ?
Au9 Au17 Au25 85.36(5) . . ?
Au11 Au17 Au9 65.34(5) . . ?
Au11 Au17 Au20 60.68(5) . . ?
Au11 Au17 Au24 85.55(6) . . ?
Au11 Au17 Au25 121.59(7) . . ?
Au16 Au17 Au8 59.66(5) . . ?
Au16 Au17 Au9 125.57(7) . . ?
Au16 Au17 Au11 60.35(5) . . ?
Au16 Au17 Au20 93.14(7) . . ?
Au16 Au17 Au24 63.70(6) . . ?
Au16 Au17 Au25 120.03(7) . . ?
Au20 Au17 Au25 61.03(5) . . ?
Au24 Au17 Au20 54.13(5) . . ?
Au24 Au17 Au25 57.33(5) . . ?
S18 Au17 Au8 134.9(3) . . ?
S18 Au17 Au9 96.8(2) . . ?
S18 Au17 Au11 160.2(2) . . ?
S18 Au17 Au16 135.9(2) . . ?
S18 Au17 Au20 102.8(3) . . ?
S18 Au17 Au24 93.2(3) . . ?
S18 Au17 Au25 44.5(3) . . ?
Au9 Au18 Au25 93.42(6) . . ?
Au9 Au18 Au28 133.04(7) . . ?
Au9 Au18 Au32 88.01(6) . . ?
Au10 Au18 Au9 59.44(5) . . ?
Au10 Au18 Au25 130.14(7) . . ?
Au10 Au18 Au28 97.04(7) . . ?
Au10 Au18 Au32 81.03(6) . . ?
Au20 Au18 Au9 61.45(5) . . ?
Au20 Au18 Au10 61.96(5) . . ?
Au20 Au18 Au25 68.39(5) . . ?
Au20 Au18 Au28 71.66(6) . . ?
Au20 Au18 Au32 140.13(6) . . ?
Au25 Au18 Au32 143.63(8) . . ?
Au28 Au18 Au25 70.64(5) . . ?
Au28 Au18 Au32 130.96(7) . . ?
S6 Au18 Au9 126.7(3) . . ?
S6 Au18 Au10 123.9(2) . . ?
S6 Au18 Au20 171.2(3) . . ?
S6 Au18 Au25 106.0(2) . . ?
S6 Au18 Au28 100.3(3) . . ?
S6 Au18 Au32 48.1(3) . . ?
Au7 Au19 Au11 64.88(5) . . ?
Au7 Au19 Au12 58.00(6) . . ?
Au7 Au19 Au13 93.45(5) . . ?
Au7 Au19 Au16 59.39(6) . . ?
Au7 Au19 Au20 125.14(7) . . ?
Au7 Au19 Au21 117.12(7) . . ?
Au7 Au19 Au23 83.35(6) . . ?
Au7 Au19 Au26 116.88(7) . . ?
Au11 Au19 Au16 54.14(5) . . ?
Au11 Au19 Au21 115.11(6) . . ?
Au11 Au19 Au23 115.15(7) . . ?
Au11 Au19 Au26 178.23(6) . . ?
Au12 Au19 Au11 93.53(6) . . ?
Au12 Au19 Au13 65.54(5) . . ?
Au12 Au19 Au16 117.10(6) . . ?
Au12 Au19 Au20 124.67(6) . . ?
Au12 Au19 Au21 59.33(6) . . ?
Au12 Au19 Au23 115.91(7) . . ?
Au12 Au19 Au26 87.66(7) . . ?
Au13 Au19 Au11 59.37(5) . . ?
Au13 Au19 Au16 113.52(7) . . ?
Au13 Au19 Au20 59.16(5) . . ?
Au13 Au19 Au21 55.74(5) . . ?
Au13 Au19 Au23 174.51(8) . . ?
Au13 Au19 Au26 120.11(7) . . ?
Au15 Au19 Au7 59.35(6) . . ?
Au15 Au19 Au11 124.19(6) . . ?
Au15 Au19 Au12 59.13(6) . . ?
Au15 Au19 Au13 124.62(7) . . ?
Au15 Au19 Au16 93.64(7) . . ?
Au15 Au19 Au20 174.88(6) . . ?
Au15 Au19 Au21 92.56(8) . . ?
Au15 Au19 Au23 57.30(6) . . ?
Au15 Au19 Au24 118.99(7) . . ?
Au15 Au19 Au26 57.57(5) . . ?
Au15 Au19 Au27 118.22(7) . . ?
Au16 Au19 Au23 61.01(5) . . ?
Au16 Au19 Au26 126.34(6) . . ?
Au20 Au19 Au11 60.26(5) . . ?
Au20 Au19 Au16 87.39(6) . . ?
Au20 Au19 Au21 87.22(6) . . ?
Au20 Au19 Au23 119.31(6) . . ?
Au20 Au19 Au26 117.97(6) . . ?
Au21 Au19 Au16 169.21(6) . . ?
Au21 Au19 Au23 129.72(7) . . ?
Au21 Au19 Au26 64.44(6) . . ?
Au23 Au19 Au26 65.38(6) . . ?
Au24 Au19 Au7 119.97(8) . . ?
Au24 Au19 Au11 86.45(6) . . ?
Au24 Au19 Au12 177.61(8) . . ?
Au24 Au19 Au13 116.38(7) . . ?
Au24 Au19 Au16 61.04(5) . . ?
Au24 Au19 Au20 57.31(5) . . ?
Au24 Au19 Au21 122.79(6) . . ?
Au24 Au19 Au23 62.04(5) . . ?
Au24 Au19 Au26 92.41(6) . . ?
Au24 Au19 Au27 60.54(6) . . ?
Au27 Au19 Au7 177.56(8) . . ?
Au27 Au19 Au11 117.53(7) . . ?
Au27 Au19 Au12 121.43(8) . . ?
Au27 Au19 Au13 88.29(6) . . ?
Au27 Au19 Au16 121.39(7) . . ?
Au27 Au19 Au20 57.27(5) . . ?
Au27 Au19 Au21 62.58(6) . . ?
Au27 Au19 Au23 95.05(5) . . ?
Au27 Au19 Au26 60.71(5) . . ?
Au9 Au20 Au10 58.18(5) . . ?
Au9 Au20 Au11 64.43(5) . . ?
Au9 Au20 Au13 92.19(5) . . ?
Au9 Au20 Au17 59.03(5) . . ?
Au9 Au20 Au19 124.44(6) . . ?
Au9 Au20 Au22 117.15(6) . . ?
Au9 Au20 Au25 88.13(6) . . ?
Au9 Au20 Au28 116.60(6) . . ?
Au10 Au20 Au11 92.29(5) . . ?
Au10 Au20 Au13 62.88(5) . . ?
Au10 Au20 Au17 116.94(7) . . ?
Au10 Au20 Au19 122.87(6) . . ?
Au10 Au20 Au22 59.01(6) . . ?
Au10 Au20 Au25 119.56(6) . . ?
Au10 Au20 Au28 87.41(5) . . ?
Au11 Au20 Au17 55.35(5) . . ?
Au11 Au20 Au22 116.53(6) . . ?
Au11 Au20 Au25 118.16(6) . . ?
Au11 Au20 Au28 178.44(8) . . ?
Au13 Au20 Au11 59.56(5) . . ?
Au13 Au20 Au17 114.89(6) . . ?
Au13 Au20 Au19 60.00(5) . . ?
Au13 Au20 Au22 56.97(5) . . ?
Au13 Au20 Au25 177.13(6) . . ?
Au13 Au20 Au28 118.99(7) . . ?
Au17 Au20 Au22 171.66(5) . . ?
Au17 Au20 Au25 62.92(5) . . ?
Au17 Au20 Au28 126.11(6) . . ?
Au18 Au20 Au9 59.90(5) . . ?
Au18 Au20 Au10 59.53(5) . . ?
Au18 Au20 Au11 124.32(7) . . ?
Au18 Au20 Au13 122.34(6) . . ?
Au18 Au20 Au17 93.49(7) . . ?
Au18 Au20 Au19 175.55(7) . . ?
Au18 Au20 Au22 90.24(6) . . ?
Au18 Au20 Au24 120.06(7) . . ?
Au18 Au20 Au25 60.19(5) . . ?
Au18 Au20 Au27 117.81(6) . . ?
Au18 Au20 Au28 56.75(5) . . ?
Au19 Au20 Au11 60.01(5) . . ?
Au19 Au20 Au17 88.53(6) . . ?
Au19 Au20 Au22 88.29(6) . . ?
Au19 Au20 Au25 117.57(6) . . ?
Au19 Au20 Au28 118.95(7) . . ?
Au22 Au20 Au25 125.28(6) . . ?
Au22 Au20 Au28 62.03(5) . . ?
Au24 Au20 Au9 119.92(7) . . ?
Au24 Au20 Au10 178.09(9) . . ?
Au24 Au20 Au11 86.51(5) . . ?
Au24 Au20 Au13 117.59(7) . . ?
Au24 Au20 Au17 61.15(5) . . ?
Au24 Au20 Au19 57.68(5) . . ?
Au24 Au20 Au22 122.87(7) . . ?
Au24 Au20 Au25 59.92(5) . . ?
Au24 Au20 Au27 60.90(6) . . ?
Au24 Au20 Au28 93.83(5) . . ?
Au25 Au20 Au28 63.26(5) . . ?
Au27 Au20 Au9 177.71(7) . . ?
Au27 Au20 Au10 121.00(8) . . ?
Au27 Au20 Au11 117.86(7) . . ?
Au27 Au20 Au13 89.14(7) . . ?
Au27 Au20 Au17 121.96(6) . . ?
Au27 Au20 Au19 57.85(5) . . ?
Au27 Au20 Au22 62.16(6) . . ?
Au27 Au20 Au25 90.63(5) . . ?
Au27 Au20 Au28 61.11(5) . . ?
Au12 Au21 Au19 56.66(5) . . ?
Au12 Au21 Au26 84.54(6) . . ?
Au12 Au21 Au27 110.62(8) . . ?
Au13 Au21 Au12 66.30(6) . . ?
Au13 Au21 Au19 60.30(6) . . ?
Au13 Au21 Au26 121.47(8) . . ?
Au13 Au21 Au27 86.09(7) . . ?
Au14 Au21 Au12 95.73(7) . . ?
Au14 Au21 Au13 57.94(6) . . ?
Au14 Au21 Au19 118.19(8) . . ?
Au14 Au21 Au26 179.09(9) . . ?
Au14 Au21 Au27 121.71(7) . . ?
Au19 Au21 Au26 61.25(6) . . ?
Au22 Au21 Au12 129.01(9) . . ?
Au22 Au21 Au13 62.81(6) . . ?
Au22 Au21 Au14 59.50(6) . . ?
Au22 Au21 Au19 94.26(8) . . ?
Au22 Au21 Au26 119.67(7) . . ?
Au22 Au21 Au27 63.59(6) . . ?
Au27 Au21 Au19 54.35(5) . . ?
Au27 Au21 Au26 57.39(5) . . ?
S24 Au21 Au12 96.7(3) . . ?
S24 Au21 Au13 160.1(3) . . ?
S24 Au21 Au14 137.9(3) . . ?
S24 Au21 Au19 102.2(3) . . ?
S24 Au21 Au22 132.3(3) . . ?
S24 Au21 Au26 42.9(3) . . ?
S24 Au21 Au27 90.7(3) . . ?
Au10 Au22 Au20 55.54(5) . . ?
Au10 Au22 Au27 108.57(7) . . ?
Au10 Au22 Au28 85.47(6) . . ?
Au13 Au22 Au10 61.99(6) . . ?
Au13 Au22 Au20 58.10(5) . . ?
Au13 Au22 Au27 84.42(6) . . ?
Au13 Au22 Au28 119.89(8) . . ?
Au14 Au22 Au10 90.38(6) . . ?
Au14 Au22 Au13 57.49(6) . . ?
Au14 Au22 Au20 115.44(7) . . ?
Au14 Au22 Au27 122.88(7) . . ?
Au14 Au22 Au28 175.83(9) . . ?
Au20 Au22 Au28 61.80(5) . . ?
Au21 Au22 Au10 121.71(7) . . ?
Au21 Au22 Au13 59.82(6) . . ?
Au21 Au22 Au14 61.25(6) . . ?
Au21 Au22 Au20 90.21(7) . . ?
Au21 Au22 Au27 63.05(6) . . ?
Au21 Au22 Au28 120.94(7) . . ?
Au27 Au22 Au20 53.17(5) . . ?
Au27 Au22 Au28 58.54(5) . . ?
S20 Au22 Au10 85.3(3) . . ?
S20 Au22 Au13 146.4(3) . . ?
S20 Au22 Au14 135.6(3) . . ?
S20 Au22 Au20 98.1(3) . . ?
S20 Au22 Au21 150.8(3) . . ?
S20 Au22 Au27 100.1(2) . . ?
S20 Au22 Au28 44.4(2) . . ?
Au15 Au23 Au16 89.51(6) . . ?
Au15 Au23 Au19 53.21(5) . . ?
Au15 Au23 Au24 104.92(6) . . ?
Au19 Au23 Au16 58.70(5) . . ?
Au24 Au23 Au16 57.05(5) . . ?
Au24 Au23 Au19 51.97(5) . . ?
S22 Au23 Au15 92.7(3) . . ?
S22 Au23 Au16 46.8(3) . . ?
S22 Au23 Au19 97.0(2) . . ?
S22 Au23 Au24 101.1(3) . . ?
S25 Au23 Au15 93.0(3) . . ?
S25 Au23 Au16 137.1(3) . . ?
S25 Au23 Au19 89.5(3) . . ?
S25 Au23 Au24 81.1(3) . . ?
S25 Au23 S22 173.1(4) . . ?
Au16 Au24 Au23 63.61(5) . . ?
Au17 Au24 Au16 54.41(5) . . ?
Au17 Au24 Au23 117.43(6) . . ?
Au17 Au24 Au25 66.70(5) . . ?
Au19 Au24 Au16 65.85(6) . . ?
Au19 Au24 Au17 94.39(5) . . ?
Au19 Au24 Au23 65.99(6) . . ?
Au19 Au24 Au25 133.03(6) . . ?
Au19 Au24 Au27 59.87(6) . . ?
Au20 Au24 Au16 94.00(5) . . ?
Au20 Au24 Au17 64.72(5) . . ?
Au20 Au24 Au19 65.01(5) . . ?
Au20 Au24 Au23 130.94(7) . . ?
Au20 Au24 Au25 68.06(5) . . ?
Au20 Au24 Au27 59.57(6) . . ?
Au25 Au24 Au16 120.13(7) . . ?
Au25 Au24 Au23 160.98(6) . . ?
Au27 Au24 Au16 125.51(7) . . ?
Au27 Au24 Au17 124.20(6) . . ?
Au27 Au24 Au23 97.07(8) . . ?
Au27 Au24 Au25 94.61(6) . . ?
S9 Au24 Au16 89.0(2) . . ?
S9 Au24 Au17 96.7(3) . . ?
S9 Au24 Au19 138.5(3) . . ?
S9 Au24 Au20 153.6(3) . . ?
S9 Au24 Au23 73.4(3) . . ?
S9 Au24 Au25 87.8(3) . . ?
S9 Au24 Au27 136.3(2) . . ?
Au18 Au25 Au17 83.84(5) . . ?
Au18 Au25 Au20 51.42(4) . . ?
Au20 Au25 Au17 56.05(4) . . ?
Au24 Au25 Au17 55.98(5) . . ?
Au24 Au25 Au18 103.40(6) . . ?
Au24 Au25 Au20 52.02(5) . . ?
S18 Au25 Au17 46.6(2) . . ?
S18 Au25 Au18 100.6(2) . . ?
S18 Au25 Au20 100.1(2) . . ?
S18 Au25 Au24 93.8(2) . . ?
S19 Au25 Au17 140.4(3) . . ?
S19 Au25 Au18 93.2(3) . . ?
S19 Au25 Au20 91.6(3) . . ?
S19 Au25 Au24 86.8(3) . . ?
S19 Au25 S18 165.7(3) . . ?
Au15 Au26 Au19 51.91(5) . . ?
Au15 Au26 Au21 82.64(6) . . ?
Au15 Au26 Au27 103.32(7) . . ?
Au19 Au26 Au21 54.31(5) . . ?
Au27 Au26 Au19 51.45(5) . . ?
Au27 Au26 Au21 55.61(5) . . ?
S24 Au26 Au15 100.4(3) . . ?
S24 Au26 Au19 97.0(3) . . ?
S24 Au26 Au21 44.5(3) . . ?
S24 Au26 Au27 90.5(3) . . ?
S24 Au26 S25 167.8(4) . . ?
S25 Au26 Au15 91.3(2) . . ?
S25 Au26 Au19 87.5(3) . . ?
S25 Au26 Au21 135.3(3) . . ?
S25 Au26 Au27 83.4(3) . . ?
Au19 Au27 Au21 63.07(6) . . ?
Au19 Au27 Au22 93.29(6) . . ?
Au19 Au27 Au24 59.59(5) . . ?
Au19 Au27 Au26 67.84(6) . . ?
Au19 Au27 Au28 132.98(7) . . ?
Au20 Au27 Au19 64.88(5) . . ?
Au20 Au27 Au21 91.40(6) . . ?
Au20 Au27 Au22 64.67(6) . . ?
Au20 Au27 Au24 59.53(6) . . ?
Au20 Au27 Au26 132.73(6) . . ?
Au20 Au27 Au28 68.12(6) . . ?
Au21 Au27 Au22 53.36(5) . . ?
Au21 Au27 Au26 67.00(6) . . ?
Au21 Au27 Au28 117.72(7) . . ?
Au22 Au27 Au26 119.08(7) . . ?
Au22 Au27 Au28 64.96(5) . . ?
Au24 Au27 Au21 122.33(6) . . ?
Au24 Au27 Au22 124.00(7) . . ?
Au24 Au27 Au26 96.11(7) . . ?
Au24 Au27 Au28 97.27(7) . . ?
Au26 Au27 Au28 159.13(7) . . ?
S13 Au27 Au19 148.4(2) . . ?
S13 Au27 Au20 143.5(2) . . ?
S13 Au27 Au21 96.0(4) . . ?
S13 Au27 Au22 91.7(3) . . ?
S13 Au27 Au24 137.8(4) . . ?
S13 Au27 Au26 82.51(18) . . ?
S13 Au27 Au28 76.82(18) . . ?
Au18 Au28 Au20 51.59(5) . . ?
Au18 Au28 Au22 83.37(5) . . ?
Au18 Au28 Au27 102.33(6) . . ?
Au20 Au28 Au22 56.18(5) . . ?
Au27 Au28 Au20 50.77(5) . . ?
Au27 Au28 Au22 56.49(5) . . ?
S19 Au28 Au18 96.3(3) . . ?
S19 Au28 Au20 90.2(2) . . ?
S19 Au28 Au22 136.9(3) . . ?
S19 Au28 Au27 82.0(3) . . ?
S19 Au28 S20 175.4(4) . . ?
S20 Au28 Au18 87.8(3) . . ?
S20 Au28 Au20 94.0(3) . . ?
S20 Au28 Au22 45.5(3) . . ?
S20 Au28 Au27 99.2(3) . . ?
S7 Au29 Au8 51.7(3) . . ?
S8 Au29 Au8 131.2(3) . . ?
S8 Au29 S7 177.0(4) . . ?
S9 Au30 S8 171.2(4) . . ?
S4 Au31 S5 172.3(4) . . ?
S5 Au32 Au18 133.7(3) . . ?
S5 Au32 S6 173.6(4) . . ?
S6 Au32 Au18 49.8(3) . . ?
S1 Au33 S2 171.0(4) . . ?
S2 Au34 Au15 132.0(3) . . ?
S2 Au34 S3 174.0(4) . . ?
S3 Au34 Au15 53.6(3) . . ?
S10 Au35 Au14 51.5(4) . . ?
S10 Au35 S11 179.0(12) . . ?
S11 Au35 Au14 129.5(10) . . ?
S11 Au36 S13 169.1(11) . . ?
S10 Au37 Au14 50.5(4) . . ?
S12 Au37 Au14 137.3(10) . . ?
S12 Au37 S10 171.5(11) . . ?
S13 Au38 S12 176.9(9) . . ?
Au33 S1 Au4 103.0(3) . . ?
C11 S1 Au4 107.9(13) . . ?
C11 S1 Au33 110.5(12) . . ?
Au33 S2 Au34 102.1(4) . . ?
C21 S2 Au33 108.2(15) . . ?
C21 S2 Au34 101.3(12) . . ?
Au34 S3 Au15 76.3(3) . . ?
C31 S3 Au15 105.2(15) . . ?
C31 S3 Au34 106.1(13) . . ?
Au31 S4 Au3 102.3(3) . . ?
C41 S4 Au3 107.6(9) . . ?
C41 S4 Au31 110.5(8) . . ?
Au31 S5 Au32 102.4(4) . . ?
C51 S5 Au31 103.7(13) . . ?
C51 S5 Au32 107.4(13) . . ?
Au32 S6 Au18 82.1(3) . . ?
C61 S6 Au18 108.5(10) . . ?
C61 S6 Au32 106.7(9) . . ?
Au29 S7 Au8 79.4(3) . . ?
C71 S7 Au8 106.6(10) . . ?
C71 S7 Au29 105.9(8) . . ?
Au29 S8 Au30 101.1(4) . . ?
C81 S8 Au29 103.1(10) . . ?
C81 S8 Au30 108.9(12) . . ?
Au30 S9 Au24 105.2(3) . . ?
C91 S9 Au24 102.8(13) . . ?
C91 S9 Au30 112.2(17) . . ?
Au14 S10 Au37 73.8(5) . . ?
Au35 S10 Au14 84.2(6) . . ?
C101 S10 Au14 105.7(5) . . ?
C101 S10 Au35 106.3(15) . . ?
C101 S10 Au37 95.8(15) . . ?
Au36 S11 Au35 99.8(15) . . ?
C111 S11 Au35 89.3(11) . . ?
C111 S11 Au36 116.1(13) . . ?
Au37 S12 Au38 103.9(15) . . ?
C121 S12 Au37 117.1(14) . . ?
C121 S12 Au38 111.8(15) . . ?
Au27 S13 Au36 104.0(5) . . ?
Au38 S13 Au27 105.5(5) . . ?
C131 S13 Au27 107.5(6) . . ?
C131 S13 Au36 131.3(7) . . ?
C131 S13 Au38 119.5(7) . . ?
Au2 S14 Au1 102.1(3) . . ?
C141 S14 Au1 106.0(12) . . ?
C141 S14 Au2 108.3(13) . . ?
Au2 S15 Au9 91.7(4) . . ?
C151 S15 Au2 110.1(10) . . ?
C151 S15 Au9 108.5(13) . . ?
Au5 S16 Au6 96.0(4) . . ?
C161 S16 Au5 108.3(7) . . ?
C161 S16 Au6 109.5(11) . . ?
Au6 S17 Au10 88.9(3) . . ?
C171 S17 Au6 111.0(14) . . ?
C171 S17 Au10 112.2(13) . . ?
Au25 S18 Au17 88.9(4) . . ?
C181 S18 Au17 116.4(7) . . ?
C181 S18 Au25 109.3(9) . . ?
Au28 S19 Au25 96.6(4) . . ?
C191 S19 Au25 108.9(11) . . ?
C191 S19 Au28 105.5(10) . . ?
Au28 S20 Au22 90.2(4) . . ?
C201 S20 Au22 114.4(10) . . ?
C201 S20 Au28 106.3(9) . . ?
Au1 S21 Au7 87.2(3) . . ?
C211 S21 Au1 109.9(10) . . ?
C211 S21 Au7 116.0(8) . . ?
Au23 S22 Au16 87.4(3) . . ?
C221 S22 Au16 111.7(11) . . ?
C221 S22 Au23 100.8(12) . . ?
Au5 S23 Au12 90.3(5) . . ?
C231 S23 Au5 106.0(11) . . ?
C231 S23 Au12 108.7(11) . . ?
Au26 S24 Au21 92.6(5) . . ?
C241 S24 Au21 114.9(10) . . ?
C241 S24 Au26 110.0(11) . . ?
Au23 S25 Au26 98.3(3) . . ?
C251 S25 Au23 104.6(9) . . ?
C251 S25 Au26 107.2(18) . . ?
C12 C11 S1 122(3) . . ?
C16 C11 S1 117(3) . . ?
C16 C11 C12 121(4) . . ?
C11 C12 H12 120.7 . . ?
C13 C12 C11 119(3) . . ?
C13 C12 H12 120.7 . . ?
C12 C13 H13 118.8 . . ?
C14 C13 C12 122(4) . . ?
C14 C13 H13 118.9 . . ?
C13 C14 C15 121(3) . . ?
C13 C14 C17 122(3) . . ?
C15 C14 C17 116(3) . . ?
C14 C15 H15 120.4 . . ?
C14 C15 C16 119(3) . . ?
C16 C15 H15 120.4 . . ?
C11 C16 C15 117(4) . . ?
C11 C16 H16 121.5 . . ?
C15 C16 H16 121.5 . . ?
C14 C17 H17A 109.5 . . ?
C14 C17 H17B 109.5 . . ?
C14 C17 H17C 109.5 . . ?
H17A C17 H17B 109.5 . . ?
H17A C17 H17C 109.5 . . ?
H17B C17 H17C 109.5 . . ?
C22 C21 S2 123(3) . . ?
C26 C21 S2 123(3) . . ?
C26 C21 C22 113(4) . . ?
C21 C22 H22 119.6 . . ?
C23 C22 C21 121(4) . . ?
C23 C22 H22 119.6 . . ?
C22 C23 H23 118.9 . . ?
C24 C23 C22 122(4) . . ?
C24 C23 H23 118.9 . . ?
C23 C24 C25 117(3) . . ?
C23 C24 C27 121(4) . . ?
C25 C24 C27 122(3) . . ?
C24 C25 H25 119.4 . . ?
C26 C25 C24 121(4) . . ?
C26 C25 H25 119.4 . . ?
C21 C26 H26 117.1 . . ?
C25 C26 C21 126(4) . . ?
C25 C26 H26 117.1 . . ?
C24 C27 H27A 109.5 . . ?
C24 C27 H27B 109.5 . . ?
C24 C27 H27C 109.5 . . ?
H27A C27 H27B 109.5 . . ?
H27A C27 H27C 109.5 . . ?
H27B C27 H27C 109.5 . . ?
C32 C31 S3 124(3) . . ?
C36 C31 S3 117(4) . . ?
C36 C31 C32 119(4) . . ?
C31 C32 H32 118.4 . . ?
C31 C32 C33 123(4) . . ?
C33 C32 H32 118.4 . . ?
C32 C33 H33 122.1 . . ?
C34 C33 C32 116(4) . . ?
C34 C33 H33 122.1 . . ?
C33 C34 C35 122(4) . . ?
C33 C34 C37 120(4) . . ?
C37 C34 C35 118(3) . . ?
C34 C35 H35 119.5 . . ?
C36 C35 C34 121(4) . . ?
C36 C35 H35 119.5 . . ?
C31 C36 C35 118(4) . . ?
C31 C36 H36 120.9 . . ?
C35 C36 H36 120.9 . . ?
C34 C37 H37A 109.5 . . ?
C34 C37 H37B 109.5 . . ?
C34 C37 H37C 109.5 . . ?
H37A C37 H37B 109.5 . . ?
H37A C37 H37C 109.5 . . ?
H37B C37 H37C 109.5 . . ?
C45 C44 C43 120.0 . . ?
C45 C44 C47 113.1(17) . . ?
C43 C44 C47 126.7(17) . . ?
C44 C45 H45 120.0 . . ?
C44 C45 C46 120.0 . . ?
C46 C45 H45 120.0 . . ?
C45 C46 H46 120.0 . . ?
C41 C46 C45 120.0 . . ?
C41 C46 H46 120.0 . . ?
C46 C41 S4 116.8(11) . . ?
C46 C41 C42 120.0 . . ?
C42 C41 S4 123.2(11) . . ?
C41 C42 H42 120.0 . . ?
C43 C42 C41 120.0 . . ?
C43 C42 H42 120.0 . . ?
C44 C43 H43 120.0 . . ?
C42 C43 C44 120.0 . . ?
C42 C43 H43 120.0 . . ?
C44 C47 H47A 109.5 . . ?
C44 C47 H47B 109.5 . . ?
C44 C47 H47C 109.5 . . ?
H47A C47 H47B 109.5 . . ?
H47A C47 H47C 109.5 . . ?
H47B C47 H47C 109.5 . . ?
C52 C51 S5 120(3) . . ?
C56 C51 S5 125(3) . . ?
C56 C51 C52 115(4) . . ?
C51 C52 H52 119.0 . . ?
C53 C52 C51 122(4) . . ?
C53 C52 H52 119.0 . . ?
C52 C53 H53 119.1 . . ?
C52 C53 C54 122(3) . . ?
C54 C53 H53 119.1 . . ?
C55 C54 C53 113(3) . . ?
C57 C54 C53 122(3) . . ?
C57 C54 C55 126(3) . . ?
C54 C55 H55 115.9 . . ?
C56 C55 C54 128(4) . . ?
C56 C55 H55 115.9 . . ?
C51 C56 H56 119.9 . . ?
C55 C56 C51 120(4) . . ?
C55 C56 H56 119.9 . . ?
C54 C57 H57A 109.5 . . ?
C54 C57 H57B 109.5 . . ?
C54 C57 H57C 109.5 . . ?
H57A C57 H57B 109.5 . . ?
H57A C57 H57C 109.5 . . ?
H57B C57 H57C 109.5 . . ?
C66 C61 S6 115.4(15) . . ?
C66 C61 C62 120.0 . . ?
C62 C61 S6 124.5(15) . . ?
C61 C66 H66 120.0 . . ?
C65 C66 C61 120.0 . . ?
C65 C66 H66 120.0 . . ?
C66 C65 H65 120.0 . . ?
C66 C65 C64 120.0 . . ?
C64 C65 H65 120.0 . . ?
C65 C64 C63 120.0 . . ?
C65 C64 C67 113(2) . . ?
C63 C64 C67 127(2) . . ?
C64 C63 H63 120.0 . . ?
C62 C63 C64 120.0 . . ?
C62 C63 H63 120.0 . . ?
C61 C62 H62 120.0 . . ?
C63 C62 C61 120.0 . . ?
C63 C62 H62 120.0 . . ?
C64 C67 H67A 109.5 . . ?
C64 C67 H67B 109.5 . . ?
C64 C67 H67C 109.5 . . ?
H67A C67 H67B 109.5 . . ?
H67A C67 H67C 109.5 . . ?
H67B C67 H67C 109.5 . . ?
C74 C73 H73 120.0 . . ?
C74 C73 C72 120.0 . . ?
C72 C73 H73 120.0 . . ?
C73 C74 C75 120.0 . . ?
C73 C74 C77 116.7(18) . . ?
C75 C74 C77 123.1(18) . . ?
C74 C75 H75 120.0 . . ?
C76 C75 C74 120.0 . . ?
C76 C75 H75 120.0 . . ?
C75 C76 H76 120.0 . . ?
C71 C76 C75 120.0 . . ?
C71 C76 H76 120.0 . . ?
C76 C71 S7 123.1(13) . . ?
C76 C71 C72 120.0 . . ?
C72 C71 S7 116.8(13) . . ?
C73 C72 H72 120.0 . . ?
C71 C72 C73 120.0 . . ?
C71 C72 H72 120.0 . . ?
C74 C77 H77A 109.5 . . ?
C74 C77 H77B 109.5 . . ?
C74 C77 H77C 109.5 . . ?
H77A C77 H77B 109.5 . . ?
H77A C77 H77C 109.5 . . ?
H77B C77 H77C 109.5 . . ?
C82 C81 S8 118(3) . . ?
C86 C81 S8 121(4) . . ?
C86 C81 C82 121(5) . . ?
C81 C82 H82 120.5 . . ?
C83 C82 C81 119(4) . . ?
C83 C82 H82 120.5 . . ?
C82 C83 H83 118.8 . . ?
C82 C83 C84 122(5) . . ?
C84 C83 H83 118.8 . . ?
C83 C84 C85 118(4) . . ?
C83 C84 C87 122(4) . . ?
C85 C84 C87 120(3) . . ?
C84 C85 H85 120.1 . . ?
C86 C85 C84 120(4) . . ?
C86 C85 H85 120.1 . . ?
C81 C86 C85 120(5) . . ?
C81 C86 H86 120.2 . . ?
C85 C86 H86 120.2 . . ?
C84 C87 H87A 109.5 . . ?
C84 C87 H87B 109.5 . . ?
C84 C87 H87C 109.5 . . ?
H87A C87 H87B 109.5 . . ?
H87A C87 H87C 109.5 . . ?
H87B C87 H87C 109.5 . . ?
C92 C91 S9 119(3) . . ?
C96 C91 S9 119(4) . . ?
C96 C91 C92 120(3) . . ?
C91 C92 H92 121.1 . . ?
C91 C92 C93 118(4) . . ?
C93 C92 H92 121.1 . . ?
C92 C93 H93 119.0 . . ?
C94 C93 C92 122(4) . . ?
C94 C93 H93 119.0 . . ?
C93 C94 C95 119(3) . . ?
C93 C94 C97 119(4) . . ?
C95 C94 C97 121(4) . . ?
C94 C95 H95 122.0 . . ?
C94 C95 C96 116(4) . . ?
C96 C95 H95 122.0 . . ?
C91 C96 C95 124(4) . . ?
C91 C96 H96 117.8 . . ?
C95 C96 H96 117.8 . . ?
C94 C97 H97A 109.5 . . ?
C94 C97 H97B 109.5 . . ?
C94 C97 H97C 109.5 . . ?
H97A C97 H97B 109.5 . . ?
H97A C97 H97C 109.5 . . ?
H97B C97 H97C 109.5 . . ?
C106 C101 S10 126(2) . . ?
C106 C101 C102 120.0 . . ?
C102 C101 S10 114(2) . . ?
C101 C106 H106 120.0 . . ?
C101 C106 C105 120.0 . . ?
C105 C106 H106 120.0 . . ?
C106 C105 H105 120.0 . . ?
C106 C105 C104 120.0 . . ?
C104 C105 H105 120.0 . . ?
C105 C104 C107 119.9(8) . . ?
C103 C104 C105 120.0 . . ?
C103 C104 C107 120.1(8) . . ?
C104 C103 H103 120.0 . . ?
C104 C103 C102 120.0 . . ?
C102 C103 H103 120.0 . . ?
C101 C102 H102 120.0 . . ?
C103 C102 C101 120.0 . . ?
C103 C102 H102 120.0 . . ?
C104 C107 H10A 109.5 . . ?
C104 C107 H10B 109.5 . . ?
C104 C107 H10C 109.5 . . ?
H10A C107 H10B 109.5 . . ?
H10A C107 H10C 109.5 . . ?
H10B C107 H10C 109.5 . . ?
C113 C114 C115 120.0 . . ?
C113 C114 C117 119.9(8) . . ?
C115 C114 C117 120.1(8) . . ?
C114 C113 H113 120.0 . . ?
C112 C113 C114 120.0 . . ?
C112 C113 H113 120.0 . . ?
C113 C112 H112 120.0 . . ?
C113 C112 C111 120.0 . . ?
C111 C112 H112 120.0 . . ?
C112 C111 S11 120.1(8) . . ?
C112 C111 C116 120.0 . . ?
C116 C111 S11 119.9(8) . . ?
C111 C116 H116 120.0 . . ?
C115 C116 C111 120.0 . . ?
C115 C116 H116 120.0 . . ?
C114 C115 H115 120.0 . . ?
C116 C115 C114 120.0 . . ?
C116 C115 H115 120.0 . . ?
C126 C121 S12 120.0(8) . . ?
C126 C121 C122 120.0 . . ?
C122 C121 S12 120.0(8) . . ?
C121 C126 H126 120.0 . . ?
C125 C126 C121 120.0 . . ?
C125 C126 H126 120.0 . . ?
C126 C125 H125 120.0 . . ?
C126 C125 C124 120.0 . . ?
C124 C125 H125 120.0 . . ?
C123 C124 C125 120.0 . . ?
C127 C124 C125 120.0(8) . . ?
C127 C124 C123 120.0(8) . . ?
C124 C123 H123 120.0 . . ?
C122 C123 C124 120.00(6) . . ?
C122 C123 H123 120.0 . . ?
C121 C122 H122 120.0 . . ?
C123 C122 C121 120.0 . . ?
C123 C122 H122 120.0 . . ?
C131 C136 H136 120.0 . . ?
C131 C136 C135 120.0 . . ?
C135 C136 H136 120.0 . . ?
C136 C131 S13 120.0(7) . . ?
C136 C131 C132 120.0 . . ?
C132 C131 S13 120.0(7) . . ?
C131 C132 H132 120.0 . . ?
C131 C132 C133 120.0 . . ?
C133 C132 H132 120.0 . . ?
C132 C133 H133 120.0 . . ?
C134 C133 C132 120.0 . . ?
C134 C133 H133 120.0 . . ?
C133 C134 C135 120.0 . . ?
C133 C134 C137 120.1(8) . . ?
C135 C134 C137 119.9(8) . . ?
C136 C135 H135 120.0 . . ?
C134 C135 C136 120.0 . . ?
C134 C135 H135 120.0 . . ?
C134 C137 H13A 109.5 . . ?
C134 C137 H13B 109.5 . . ?
C134 C137 H13C 109.5 . . ?
H13A C137 H13B 109.5 . . ?
H13A C137 H13C 109.5 . . ?
H13B C137 H13C 109.5 . . ?
C142 C141 S14 117(3) . . ?
C142 C141 C146 118(4) . . ?
C146 C141 S14 124(3) . . ?
C141 C142 H142 119.0 . . ?
C143 C142 C141 122(4) . . ?
C143 C142 H142 119.0 . . ?
C142 C143 H143 120.6 . . ?
C142 C143 C144 119(3) . . ?
C144 C143 H143 120.6 . . ?
C143 C144 C147 118(3) . . ?
C145 C144 C143 121(3) . . ?
C145 C144 C147 121(3) . . ?
C144 C145 H145 120.3 . . ?
C146 C145 C144 119(3) . . ?
C146 C145 H145 120.3 . . ?
C141 C146 H146 119.8 . . ?
C145 C146 C141 120(4) . . ?
C145 C146 H146 119.8 . . ?
C144 C147 H14A 109.5 . . ?
C144 C147 H14B 109.5 . . ?
C144 C147 H14C 109.5 . . ?
H14A C147 H14B 109.5 . . ?
H14A C147 H14C 109.5 . . ?
H14B C147 H14C 109.5 . . ?
C152 C151 S15 124(2) . . ?
C152 C151 C156 117(3) . . ?
C156 C151 S15 119(2) . . ?
C151 C152 H152 119.9 . . ?
C153 C152 C151 120(3) . . ?
C153 C152 H152 119.9 . . ?
C152 C153 H153 120.5 . . ?
C152 C153 C154 119(3) . . ?
C154 C153 H153 120.5 . . ?
C153 C154 C157 117(3) . . ?
C155 C154 C153 119(3) . . ?
C155 C154 C157 124(3) . . ?
C154 C155 H155 116.9 . . ?
C156 C155 C154 126(3) . . ?
C156 C155 H155 116.9 . . ?
C151 C156 H156 120.9 . . ?
C155 C156 C151 118(3) . . ?
C155 C156 H156 120.9 . . ?
C154 C157 H15A 109.5 . . ?
C154 C157 H15B 109.5 . . ?
C154 C157 H15C 109.5 . . ?
H15A C157 H15B 109.5 . . ?
H15A C157 H15C 109.5 . . ?
H15B C157 H15C 109.5 . . ?
C164 C163 H163 120.0 . . ?
C164 C163 C162 120.0 . . ?
C162 C163 H163 120.0 . . ?
C163 C164 C167 120(2) . . ?
C165 C164 C163 120.0 . . ?
C165 C164 C167 120(2) . . ?
C164 C165 H165 120.0 . . ?
C164 C165 C166 120.0 . . ?
C166 C165 H165 120.0 . . ?
C165 C166 H166 120.0 . . ?
C161 C166 C165 120.0 . . ?
C161 C166 H166 120.0 . . ?
C166 C161 S16 114.0(17) . . ?
C162 C161 S16 126.0(17) . . ?
C162 C161 C166 120.0 . . ?
C163 C162 H162 120.0 . . ?
C161 C162 C163 120.0 . . ?
C161 C162 H162 120.0 . . ?
C164 C167 H16A 109.5 . . ?
C164 C167 H16B 109.5 . . ?
C164 C167 H16C 109.5 . . ?
H16A C167 H16B 109.5 . . ?
H16A C167 H16C 109.5 . . ?
H16B C167 H16C 109.5 . . ?
C172 C171 S17 119(3) . . ?
C172 C171 C176 123(4) . . ?
C176 C171 S17 117(3) . . ?
C171 C172 H172 123.5 . . ?
C171 C172 C173 113(3) . . ?
C173 C172 H172 123.5 . . ?
C172 C173 H173 118.6 . . ?
C174 C173 C172 123(4) . . ?
C174 C173 H173 118.6 . . ?
C173 C174 C177 118(3) . . ?
C175 C174 C173 120(3) . . ?
C175 C174 C177 121(3) . . ?
C174 C175 H175 116.8 . . ?
C174 C175 C176 126(4) . . ?
C176 C175 H175 116.8 . . ?
C171 C176 H176 123.2 . . ?
C175 C176 C171 114(3) . . ?
C175 C176 H176 123.2 . . ?
C174 C177 H17D 109.5 . . ?
C174 C177 H17E 109.5 . . ?
C174 C177 H17F 109.5 . . ?
H17D C177 H17E 109.5 . . ?
H17D C177 H17F 109.5 . . ?
H17E C177 H17F 109.5 . . ?
C182 C183 H183 120.0 . . ?
C182 C183 C184 120.0 . . ?
C184 C183 H183 120.0 . . ?
C183 C182 H182 120.0 . . ?
C181 C182 C183 120.0 . . ?
C181 C182 H182 120.0 . . ?
C182 C181 S18 116.4(15) . . ?
C186 C181 S18 122.7(14) . . ?
C186 C181 C182 120.0 . . ?
C181 C186 H186 120.0 . . ?
C181 C186 C185 120.0 . . ?
C185 C186 H186 120.0 . . ?
C186 C185 H185 120.0 . . ?
C184 C185 C186 120.0 . . ?
C184 C185 H185 120.0 . . ?
C183 C184 C187 122(2) . . ?
C185 C184 C183 120.0 . . ?
C185 C184 C187 118(2) . . ?
C184 C187 H18A 109.5 . . ?
C184 C187 H18B 109.5 . . ?
C184 C187 H18C 109.5 . . ?
H18A C187 H18B 109.5 . . ?
H18A C187 H18C 109.5 . . ?
H18B C187 H18C 109.5 . . ?
C192 C191 S19 120.9(16) . . ?
C192 C191 C196 120.0 . . ?
C196 C191 S19 118.8(16) . . ?
C191 C192 H192 120.0 . . ?
C191 C192 C193 120.0 . . ?
C193 C192 H192 120.0 . . ?
C192 C193 H193 120.0 . . ?
C194 C193 C192 120.0 . . ?
C194 C193 H193 120.0 . . ?
C193 C194 C195 120.0 . . ?
C193 C194 C197 124(2) . . ?
C195 C194 C197 115(2) . . ?
C194 C195 H195 120.0 . . ?
C196 C195 C194 120.0 . . ?
C196 C195 H195 120.0 . . ?
C191 C196 H196 120.0 . . ?
C195 C196 C191 120.0 . . ?
C195 C196 H196 120.0 . . ?
C194 C197 H19A 109.5 . . ?
C194 C197 H19B 109.5 . . ?
C194 C197 H19C 109.5 . . ?
H19A C197 H19B 109.5 . . ?
H19A C197 H19C 109.5 . . ?
H19B C197 H19C 109.5 . . ?
C201 C202 H202 120.0 . . ?
C201 C202 C203 120.0 . . ?
C203 C202 H202 120.0 . . ?
C202 C201 S20 117.9(15) . . ?
C206 C201 S20 121.7(15) . . ?
C206 C201 C202 120.0 . . ?
C201 C206 H206 120.0 . . ?
C205 C206 C201 120.0 . . ?
C205 C206 H206 120.0 . . ?
C206 C205 H205 120.0 . . ?
C206 C205 C204 120.0 . . ?
C204 C205 H205 120.0 . . ?
C205 C204 C207 114(2) . . ?
C203 C204 C205 120.0 . . ?
C203 C204 C207 126(2) . . ?
C202 C203 H203 120.0 . . ?
C204 C203 C202 120.0 . . ?
C204 C203 H203 120.0 . . ?
C204 C207 H20A 109.5 . . ?
C204 C207 H20B 109.5 . . ?
C204 C207 H20C 109.5 . . ?
H20A C207 H20B 109.5 . . ?
H20A C207 H20C 109.5 . . ?
H20B C207 H20C 109.5 . . ?
C216 C211 S21 124.6(16) . . ?
C216 C211 C212 120.0 . . ?
C212 C211 S21 115.2(16) . . ?
C211 C216 H216 120.0 . . ?
C211 C216 C215 120.0 . . ?
C215 C216 H216 120.0 . . ?
C216 C215 H215 120.0 . . ?
C214 C215 C216 120.0 . . ?
C214 C215 H215 120.0 . . ?
C215 C214 C213 120.0 . . ?
C215 C214 C217 122(2) . . ?
C213 C214 C217 118(2) . . ?
C214 C213 H213 120.0 . . ?
C212 C213 C214 120.0 . . ?
C212 C213 H213 120.0 . . ?
C211 C212 H212 120.0 . . ?
C213 C212 C211 120.0 . . ?
C213 C212 H212 120.0 . . ?
C214 C217 H21A 109.5 . . ?
C214 C217 H21B 109.5 . . ?
C214 C217 H21C 109.5 . . ?
H21A C217 H21B 109.5 . . ?
H21A C217 H21C 109.5 . . ?
H21B C217 H21C 109.5 . . ?
C222 C221 S22 117(3) . . ?
C226 C221 S22 124(4) . . ?
C226 C221 C222 119(5) . . ?
C221 C222 H222 120.6 . . ?
C221 C222 C223 119(4) . . ?
C223 C222 H222 120.6 . . ?
C222 C223 H223 120.6 . . ?
C224 C223 C222 119(5) . . ?
C224 C223 H223 120.6 . . ?
C223 C224 C225 122(4) . . ?
C223 C224 C227 120(4) . . ?
C225 C224 C227 118(3) . . ?
C224 C225 H225 122.4 . . ?
C226 C225 C224 115(3) . . ?
C226 C225 H225 122.4 . . ?
C221 C226 C225 126(5) . . ?
C221 C226 H226 117.0 . . ?
C225 C226 H226 117.0 . . ?
C224 C227 H22A 109.5 . . ?
C224 C227 H22B 109.5 . . ?
C224 C227 H22C 109.5 . . ?
H22A C227 H22B 109.5 . . ?
H22A C227 H22C 109.5 . . ?
H22B C227 H22C 109.5 . . ?
C236 C231 S23 120.2(16) . . ?
C236 C231 C232 120.0 . . ?
C232 C231 S23 119.8(16) . . ?
C231 C236 H236 120.0 . . ?
C235 C236 C231 120.0 . . ?
C235 C236 H236 120.0 . . ?
C236 C235 H235 120.0 . . ?
C234 C235 C236 120.0 . . ?
C234 C235 H235 120.0 . . ?
C235 C234 C233 120.0 . . ?
C235 C234 C237 123(2) . . ?
C233 C234 C237 117(2) . . ?
C234 C233 H233 120.0 . . ?
C232 C233 C234 120.0 . . ?
C232 C233 H233 120.0 . . ?
C231 C232 H232 120.0 . . ?
C233 C232 C231 120.0 . . ?
C233 C232 H232 120.0 . . ?
C234 C237 H23A 109.5 . . ?
C234 C237 H23B 109.5 . . ?
C234 C237 H23C 109.5 . . ?
H23A C237 H23B 109.5 . . ?
H23A C237 H23C 109.5 . . ?
H23B C237 H23C 109.5 . . ?
C241 C246 H246 120.0 . . ?
C241 C246 C245 120.0 . . ?
C245 C246 H246 120.0 . . ?
C246 C241 S24 129.4(18) . . ?
C246 C241 C242 120.0 . . ?
C242 C241 S24 110.4(18) . . ?
C241 C242 H242 120.0 . . ?
C243 C242 C241 120.0 . . ?
C243 C242 H242 120.0 . . ?
C242 C243 H243 120.0 . . ?
C242 C243 C244 120.0 . . ?
C244 C243 H243 120.0 . . ?
C243 C244 C247 123(3) . . ?
C245 C244 C243 120.0 . . ?
C245 C244 C247 116(3) . . ?
C246 C245 H245 120.0 . . ?
C244 C245 C246 120.0 . . ?
C244 C245 H245 120.0 . . ?
C244 C247 H24A 109.5 . . ?
C244 C247 H24B 109.5 . . ?
C244 C247 H24C 109.5 . . ?
H24A C247 H24B 109.5 . . ?
H24A C247 H24C 109.5 . . ?
H24B C247 H24C 109.5 . . ?
C252 C251 S25 130(4) . . ?
C252 C251 C256 119(4) . . ?
C256 C251 S25 111(4) . . ?
C251 C252 H252 117.0 . . ?
C251 C252 C253 126(5) . . ?
C253 C252 H252 117.0 . . ?
C252 C253 H253 123.0 . . ?
C252 C253 C254 114(5) . . ?
C254 C253 H253 123.0 . . ?
C253 C254 C257 116(4) . . ?
C255 C254 C253 125(4) . . ?
C255 C254 C257 119(4) . . ?
C254 C255 H255 120.5 . . ?
C254 C255 C256 119(5) . . ?
C256 C255 H255 120.5 . . ?
C251 C256 H256 121.7 . . ?
C255 C256 C251 117(5) . . ?
C255 C256 H256 121.7 . . ?
C254 C257 H25A 109.5 . . ?
C254 C257 H25B 109.5 . . ?
C254 C257 H25C 109.5 . . ?
H25A C257 H25B 109.5 . . ?
H25A C257 H25C 109.5 . . ?
H25B C257 H25C 109.5 . . ?

loop_
_geom_bond_atom_site_label_1
_geom_bond_atom_site_label_2
_geom_bond_distance
_geom_bond_site_symmetry_2
_geom_bond_publ_flag
Au1 Au4 3.015(3) . ?
Au1 Au7 3.226(2) . ?
Au1 Au8 2.987(2) . ?
Au1 Au11 3.2097(19) . ?
Au1 S14 2.310(9) . ?
Au1 S21 2.297(11) . ?
Au2 Au3 3.218(2) . ?
Au2 Au8 2.856(2) . ?
Au2 Au9 3.348(2) . ?
Au2 Au11 3.354(2) . ?
Au2 S14 2.309(8) . ?
Au2 S15 2.314(8) . ?
Au3 Au4 2.768(2) . ?
Au3 Au6 3.042(2) . ?
Au3 Au9 3.0228(19) . ?
Au3 Au10 3.0089(19) . ?
Au3 Au11 2.7556(19) . ?
Au3 Au13 2.740(2) . ?
Au3 S4 2.395(9) . ?
Au4 Au5 3.113(3) . ?
Au4 Au7 2.975(2) . ?
Au4 Au11 2.750(2) . ?
Au4 Au12 2.996(2) . ?
Au4 Au13 2.7625(19) . ?
Au4 S1 2.411(8) . ?
Au5 Au12 3.307(3) . ?
Au5 Au13 3.286(2) . ?
Au5 Au14 2.876(2) . ?
Au5 S16 2.308(13) . ?
Au5 S23 2.288(13) . ?
Au6 Au10 3.301(2) . ?
Au6 Au13 3.358(2) . ?
Au6 Au14 2.965(3) . ?
Au6 S16 2.310(11) . ?
Au6 S17 2.333(10) . ?
Au7 Au11 3.087(2) . ?
Au7 Au12 2.716(3) . ?
Au7 Au15 2.732(2) . ?
Au7 Au16 2.953(2) . ?
Au7 Au19 2.7866(19) . ?
Au7 S21 2.380(9) . ?
Au8 Au11 2.739(2) . ?
Au8 Au16 2.720(2) . ?
Au8 Au17 2.7360(18) . ?
Au8 Au29 3.010(2) . ?
Au8 S7 2.404(11) . ?
Au9 Au10 2.722(2) . ?
Au9 Au11 3.074(2) . ?
Au9 Au17 2.892(2) . ?
Au9 Au18 2.7486(19) . ?
Au9 Au20 2.791(2) . ?
Au9 S15 2.354(10) . ?
Au10 Au13 2.980(2) . ?
Au10 Au18 2.7425(18) . ?
Au10 Au20 2.808(2) . ?
Au10 Au22 2.920(3) . ?
Au10 S17 2.381(9) . ?
Au11 Au13 2.917(2) . ?
Au11 Au16 2.782(2) . ?
Au11 Au17 2.801(2) . ?
Au11 Au19 2.961(2) . ?
Au11 Au20 2.9689(18) . ?
Au12 Au13 3.111(2) . ?
Au12 Au15 2.738(2) . ?
Au12 Au19 2.816(2) . ?
Au12 Au21 2.899(2) . ?
Au12 S23 2.374(12) . ?
Au13 Au14 2.691(2) . ?
Au13 Au19 2.929(2) . ?
Au13 Au20 2.9037(19) . ?
Au13 Au21 2.787(2) . ?
Au13 Au22 2.868(2) . ?
Au14 Au21 2.770(2) . ?
Au14 Au22 2.722(2) . ?
Au14 Au35 3.008(8) . ?
Au14 Au37 2.947(8) . ?
Au14 S10 2.366(15) . ?
Au15 Au19 2.730(2) . ?
Au15 Au23 2.869(3) . ?
Au15 Au26 2.928(2) . ?
Au15 Au34 2.932(2) . ?
Au15 S3 2.430(11) . ?
Au16 Au17 2.733(2) . ?
Au16 Au19 3.141(3) . ?
Au16 Au23 3.216(2) . ?
Au16 Au24 3.012(2) . ?
Au16 S22 2.347(10) . ?
Au17 Au20 3.060(2) . ?
Au17 Au24 2.964(2) . ?
Au17 Au25 3.2844(19) . ?
Au17 S18 2.388(9) . ?
Au18 Au20 2.713(2) . ?
Au18 Au25 3.012(2) . ?
Au18 Au28 2.896(2) . ?
Au18 Au32 3.074(2) . ?
Au18 S6 2.371(10) . ?
Au19 Au20 2.953(2) . ?
Au19 Au21 3.030(3) . ?
Au19 Au23 3.193(2) . ?
Au19 Au24 2.754(2) . ?
Au19 Au26 3.270(2) . ?
Au19 Au27 2.7614(19) . ?
Au20 Au22 3.098(3) . ?
Au20 Au24 2.742(2) . ?
Au20 Au25 3.227(2) . ?
Au20 Au27 2.743(2) . ?
Au20 Au28 3.287(2) . ?
Au21 Au22 2.715(2) . ?
Au21 Au26 3.365(3) . ?
Au21 Au27 3.017(2) . ?
Au21 S24 2.361(12) . ?
Au22 Au27 3.031(2) . ?
Au22 Au28 3.294(2) . ?
Au22 S20 2.348(10) . ?
Au23 Au24 3.088(2) . ?
Au23 S22 2.309(11) . ?
Au23 S25 2.305(11) . ?
Au24 Au25 3.010(2) . ?
Au24 Au27 2.780(2) . ?
Au24 S9 2.400(9) . ?
Au25 S18 2.302(11) . ?
Au25 S19 2.289(12) . ?
Au26 Au27 3.079(2) . ?
Au26 S24 2.293(14) . ?
Au26 S25 2.310(13) . ?
Au27 Au28 3.101(2) . ?
Au27 S13 2.397(13) . ?
Au28 S19 2.287(11) . ?
Au28 S20 2.303(10) . ?
Au29 S7 2.308(8) . ?
Au29 S8 2.294(8) . ?
Au30 S8 2.303(13) . ?
Au30 S9 2.299(11) . ?
Au31 S4 2.271(8) . ?
Au31 S5 2.279(10) . ?
Au32 S5 2.288(10) . ?
Au32 S6 2.310(10) . ?
Au33 S1 2.289(9) . ?
Au33 S2 2.299(11) . ?
Au34 S2 2.302(9) . ?
Au34 S3 2.316(9) . ?
Au35 S10 2.112(18) . ?
Au35 S11 2.40(4) . ?
Au36 S11 2.33(4) . ?
Au36 S13 2.409(18) . ?
Au37 S10 2.534(17) . ?
Au37 S12 2.17(4) . ?
Au38 S12 2.30(4) . ?
Au38 S13 2.017(19) . ?
S1 C11 1.78(4) . ?
S2 C21 1.71(4) . ?
S3 C31 1.76(5) . ?
S4 C41 1.770(16) . ?
S5 C51 1.76(4) . ?
S6 C61 1.750(19) . ?
S7 C71 1.779(19) . ?
S8 C81 1.78(5) . ?
S9 C91 1.78(3) . ?
S10 C101 1.74(2) . ?
S11 C111 1.751(10) . ?
S12 C121 1.751(10) . ?
S13 C131 1.70(2) . ?
S14 C141 1.75(4) . ?
S15 C151 1.75(3) . ?
S16 C161 1.74(2) . ?
S17 C171 1.74(4) . ?
S18 C181 1.77(2) . ?
S19 C191 1.799(18) . ?
S20 C201 1.77(2) . ?
S21 C211 1.777(19) . ?
S22 C221 1.81(5) . ?
S23 C231 1.79(2) . ?
S24 C241 1.85(2) . ?
S25 C251 1.78(4) . ?
C11 C12 1.44(5) . ?
C11 C16 1.36(5) . ?
C12 H12 0.9300 . ?
C12 C13 1.35(5) . ?
C13 H13 0.9300 . ?
C13 C14 1.32(4) . ?
C14 C15 1.37(5) . ?
C14 C17 1.547(12) . ?
C15 H15 0.9300 . ?
C15 C16 1.47(5) . ?
C16 H16 0.9300 . ?
C17 H17A 0.9600 . ?
C17 H17B 0.9600 . ?
C17 H17C 0.9600 . ?
C21 C22 1.44(5) . ?
C21 C26 1.40(5) . ?
C22 H22 0.9300 . ?
C22 C23 1.42(5) . ?
C23 H23 0.9300 . ?
C23 C24 1.34(5) . ?
C24 C25 1.42(5) . ?
C24 C27 1.547(12) . ?
C25 H25 0.9300 . ?
C25 C26 1.32(5) . ?
C26 H26 0.9300 . ?
C27 H27A 0.9600 . ?
C27 H27B 0.9600 . ?
C27 H27C 0.9600 . ?
C31 C32 1.40(6) . ?
C31 C36 1.34(5) . ?
C32 H32 0.9300 . ?
C32 C33 1.40(6) . ?
C33 H33 0.9300 . ?
C33 C34 1.31(5) . ?
C34 C35 1.42(5) . ?
C34 C37 1.545(12) . ?
C35 H35 0.9300 . ?
C35 C36 1.37(6) . ?
C36 H36 0.9300 . ?
C37 H37A 0.9600 . ?
C37 H37B 0.9600 . ?
C37 H37C 0.9600 . ?
C44 C45 1.3900 . ?
C44 C43 1.3900 . ?
C44 C47 1.547(12) . ?
C45 H45 0.9300 . ?
C45 C46 1.3900 . ?
C46 H46 0.9300 . ?
C46 C41 1.3900 . ?
C41 C42 1.3900 . ?
C42 H42 0.9300 . ?
C42 C43 1.3900 . ?
C43 H43 0.9300 . ?
C47 H47A 0.9600 . ?
C47 H47B 0.9600 . ?
C47 H47C 0.9600 . ?
C51 C52 1.45(5) . ?
C51 C56 1.34(5) . ?
C52 H52 0.9300 . ?
C52 C53 1.37(5) . ?
C53 H53 0.9300 . ?
C53 C54 1.37(5) . ?
C54 C55 1.39(5) . ?
C54 C57 1.545(12) . ?
C55 H55 0.9300 . ?
C55 C56 1.33(5) . ?
C56 H56 0.9300 . ?
C57 H57A 0.9600 . ?
C57 H57B 0.9600 . ?
C57 H57C 0.9600 . ?
C61 C66 1.3900 . ?
C61 C62 1.3900 . ?
C66 H66 0.9300 . ?
C66 C65 1.3900 . ?
C65 H65 0.9300 . ?
C65 C64 1.3900 . ?
C64 C63 1.3900 . ?
C64 C67 1.547(12) . ?
C63 H63 0.9300 . ?
C63 C62 1.3900 . ?
C62 H62 0.9300 . ?
C67 H67A 0.9600 . ?
C67 H67B 0.9600 . ?
C67 H67C 0.9600 . ?
C73 H73 0.9300 . ?
C73 C74 1.3900 . ?
C73 C72 1.3900 . ?
C74 C75 1.3900 . ?
C74 C77 1.546(12) . ?
C75 H75 0.9300 . ?
C75 C76 1.3900 . ?
C76 H76 0.9300 . ?
C76 C71 1.3900 . ?
C71 C72 1.3900 . ?
C72 H72 0.9300 . ?
C77 H77A 0.9600 . ?
C77 H77B 0.9600 . ?
C77 H77C 0.9600 . ?
C81 C82 1.41(6) . ?
C81 C86 1.35(5) . ?
C82 H82 0.9300 . ?
C82 C83 1.33(6) . ?
C83 H83 0.9300 . ?
C83 C84 1.37(5) . ?
C84 C85 1.44(6) . ?
C84 C87 1.548(12) . ?
C85 H85 0.9300 . ?
C85 C86 1.36(6) . ?
C86 H86 0.9300 . ?
C87 H87A 0.9600 . ?
C87 H87B 0.9600 . ?
C87 H87C 0.9600 . ?
C91 C92 1.36(6) . ?
C91 C96 1.29(5) . ?
C92 H92 0.9300 . ?
C92 C93 1.46(4) . ?
C93 H93 0.9300 . ?
C93 C94 1.34(5) . ?
C94 C95 1.41(5) . ?
C94 C97 1.549(12) . ?
C95 H95 0.9300 . ?
C95 C96 1.45(4) . ?
C96 H96 0.9300 . ?
C97 H97A 0.9600 . ?
C97 H97B 0.9600 . ?
C97 H97C 0.9600 . ?
C101 C106 1.3900 . ?
C101 C102 1.3900 . ?
C106 H106 0.9300 . ?
C106 C105 1.3900 . ?
C105 H105 0.9300 . ?
C105 C104 1.3900 . ?
C104 C103 1.3900 . ?
C104 C107 1.549(12) . ?
C103 H103 0.9300 . ?
C103 C102 1.3900 . ?
C102 H102 0.9300 . ?
C107 H10A 0.9600 . ?
C107 H10B 0.9600 . ?
C107 H10C 0.9600 . ?
C114 C113 1.3900 . ?
C114 C115 1.3900 . ?
C114 C117 1.547(12) . ?
C113 H113 0.9300 . ?
C113 C112 1.3900 . ?
C112 H112 0.9300 . ?
C112 C111 1.3900 . ?
C111 C116 1.3900 . ?
C116 H116 0.9300 . ?
C116 C115 1.3900 . ?
C115 H115 0.9300 . ?
C121 C126 1.3900 . ?
C121 C122 1.3900 . ?
C126 H126 0.9300 . ?
C126 C125 1.3900 . ?
C125 H125 0.9300 . ?
C125 C124 1.3900 . ?
C124 C123 1.3900 . ?
C124 C127 1.546(12) . ?
C123 H123 0.9300 . ?
C123 C122 1.3900 . ?
C122 H122 0.9300 . ?
C136 H136 0.9300 . ?
C136 C131 1.3900 . ?
C136 C135 1.3900 . ?
C131 C132 1.3900 . ?
C132 H132 0.9300 . ?
C132 C133 1.3900 . ?
C133 H133 0.9300 . ?
C133 C134 1.3900 . ?
C134 C135 1.3900 . ?
C134 C137 1.548(12) . ?
C135 H135 0.9300 . ?
C137 H13A 0.9600 . ?
C137 H13B 0.9600 . ?
C137 H13C 0.9600 . ?
C141 C142 1.35(5) . ?
C141 C146 1.43(5) . ?
C142 H142 0.9300 . ?
C142 C143 1.35(5) . ?
C143 H143 0.9300 . ?
C143 C144 1.40(5) . ?
C144 C145 1.37(5) . ?
C144 C147 1.548(12) . ?
C145 H145 0.9300 . ?
C145 C146 1.34(5) . ?
C146 H146 0.9300 . ?
C147 H14A 0.9600 . ?
C147 H14B 0.9600 . ?
C147 H14C 0.9600 . ?
C151 C152 1.41(4) . ?
C151 C156 1.44(4) . ?
C152 H152 0.9300 . ?
C152 C153 1.37(4) . ?
C153 H153 0.9300 . ?
C153 C154 1.37(4) . ?
C154 C155 1.34(4) . ?
C154 C157 1.546(12) . ?
C155 H155 0.9300 . ?
C155 C156 1.26(4) . ?
C156 H156 0.9300 . ?
C157 H15A 0.9600 . ?
C157 H15B 0.9600 . ?
C157 H15C 0.9600 . ?
C163 H163 0.9300 . ?
C163 C164 1.3900 . ?
C163 C162 1.3900 . ?
C164 C165 1.3900 . ?
C164 C167 1.548(12) . ?
C165 H165 0.9300 . ?
C165 C166 1.3900 . ?
C166 H166 0.9300 . ?
C166 C161 1.3900 . ?
C161 C162 1.3900 . ?
C162 H162 0.9300 . ?
C167 H16A 0.9600 . ?
C167 H16B 0.9600 . ?
C167 H16C 0.9600 . ?
C171 C172 1.45(5) . ?
C171 C176 1.49(5) . ?
C172 H172 0.9300 . ?
C172 C173 1.45(5) . ?
C173 H173 0.9300 . ?
C173 C174 1.41(5) . ?
C174 C175 1.28(5) . ?
C174 C177 1.549(12) . ?
C175 H175 0.9300 . ?
C175 C176 1.41(5) . ?
C176 H176 0.9300 . ?
C177 H17D 0.9600 . ?
C177 H17E 0.9600 . ?
C177 H17F 0.9600 . ?
C183 H183 0.9300 . ?
C183 C182 1.3900 . ?
C183 C184 1.3900 . ?
C182 H182 0.9300 . ?
C182 C181 1.3900 . ?
C181 C186 1.3900 . ?
C186 H186 0.9300 . ?
C186 C185 1.3900 . ?
C185 H185 0.9300 . ?
C185 C184 1.3900 . ?
C184 C187 1.548(12) . ?
C187 H18A 0.9600 . ?
C187 H18B 0.9600 . ?
C187 H18C 0.9600 . ?
C191 C192 1.3900 . ?
C191 C196 1.3900 . ?
C192 H192 0.9300 . ?
C192 C193 1.3900 . ?
C193 H193 0.9300 . ?
C193 C194 1.3900 . ?
C194 C195 1.3900 . ?
C194 C197 1.548(12) . ?
C195 H195 0.9300 . ?
C195 C196 1.3900 . ?
C196 H196 0.9300 . ?
C197 H19A 0.9600 . ?
C197 H19B 0.9600 . ?
C197 H19C 0.9600 . ?
C202 H202 0.9300 . ?
C202 C201 1.3900 . ?
C202 C203 1.3900 . ?
C201 C206 1.3900 . ?
C206 H206 0.9300 . ?
C206 C205 1.3900 . ?
C205 H205 0.9300 . ?
C205 C204 1.3900 . ?
C204 C203 1.3900 . ?
C204 C207 1.550(12) . ?
C203 H203 0.9300 . ?
C207 H20A 0.9600 . ?
C207 H20B 0.9600 . ?
C207 H20C 0.9600 . ?
C211 C216 1.3900 . ?
C211 C212 1.3900 . ?
C216 H216 0.9300 . ?
C216 C215 1.3900 . ?
C215 H215 0.9300 . ?
C215 C214 1.3900 . ?
C214 C213 1.3900 . ?
C214 C217 1.547(12) . ?
C213 H213 0.9300 . ?
C213 C212 1.3900 . ?
C212 H212 0.9300 . ?
C217 H21A 0.9600 . ?
C217 H21B 0.9600 . ?
C217 H21C 0.9600 . ?
C221 C222 1.43(6) . ?
C221 C226 1.23(5) . ?
C222 H222 0.9300 . ?
C222 C223 1.46(6) . ?
C223 H223 0.9300 . ?
C223 C224 1.27(5) . ?
C224 C225 1.46(6) . ?
C224 C227 1.548(12) . ?
C225 H225 0.9300 . ?
C225 C226 1.41(6) . ?
C226 H226 0.9300 . ?
C227 H22A 0.9600 . ?
C227 H22B 0.9600 . ?
C227 H22C 0.9600 . ?
C231 C236 1.3900 . ?
C231 C232 1.3900 . ?
C236 H236 0.9300 . ?
C236 C235 1.3900 . ?
C235 H235 0.9300 . ?
C235 C234 1.3900 . ?
C234 C233 1.3900 . ?
C234 C237 1.550(12) . ?
C233 H233 0.9300 . ?
C233 C232 1.3900 . ?
C232 H232 0.9300 . ?
C237 H23A 0.9600 . ?
C237 H23B 0.9600 . ?
C237 H23C 0.9600 . ?
C246 H246 0.9300 . ?
C246 C241 1.3900 . ?
C246 C245 1.3900 . ?
C241 C242 1.3900 . ?
C242 H242 0.9300 . ?
C242 C243 1.3900 . ?
C243 H243 0.9300 . ?
C243 C244 1.3900 . ?
C244 C245 1.3900 . ?
C244 C247 1.548(12) . ?
C245 H245 0.9300 . ?
C247 H24A 0.9600 . ?
C247 H24B 0.9600 . ?
C247 H24C 0.9600 . ?
C251 C252 1.28(6) . ?
C251 C256 1.48(6) . ?
C252 H252 0.9300 . ?
C252 C253 1.40(5) . ?
C253 H253 0.9300 . ?
C253 C254 1.41(6) . ?
C254 C255 1.30(6) . ?
C254 C257 1.546(12) . ?
C255 H255 0.9300 . ?
C255 C256 1.43(6) . ?
C256 H256 0.9300 . ?
C257 H25A 0.9600 . ?
C257 H25B 0.9600 . ?
C257 H25C 0.9600 . ?

loop_
_geom_torsion_atom_site_label_1
_geom_torsion_atom_site_label_2
_geom_torsion_atom_site_label_3
_geom_torsion_atom_site_label_4
_geom_torsion
_geom_torsion_site_symmetry_1
_geom_torsion_site_symmetry_2
_geom_torsion_site_symmetry_3
_geom_torsion_site_symmetry_4
_geom_torsion_publ_flag
Au1 S14 C141 C142 178(3) . . . . ?
Au1 S14 C141 C146 -12(3) . . . . ?
Au1 S21 C211 C216 -9.5(15) . . . . ?
Au1 S21 C211 C212 175.6(9) . . . . ?
Au2 S14 C141 C142 69(3) . . . . ?
Au2 S14 C141 C146 -121(3) . . . . ?
Au2 S15 C151 C152 23(4) . . . . ?
Au2 S15 C151 C156 -162(3) . . . . ?
Au3 S4 C41 C46 81.6(12) . . . . ?
Au3 S4 C41 C42 -101.4(13) . . . . ?
Au4 S1 C11 C12 -102(3) . . . . ?
Au4 S1 C11 C16 76(3) . . . . ?
Au5 S16 C161 C166 65.4(13) . . . . ?
Au5 S16 C161 C162 -114.6(13) . . . . ?
Au5 S23 C231 C236 28.2(19) . . . . ?
Au5 S23 C231 C232 -154.9(15) . . . . ?
Au6 S16 C161 C166 168.9(12) . . . . ?
Au6 S16 C161 C162 -11.1(13) . . . . ?
Au6 S17 C171 C172 30(3) . . . . ?
Au6 S17 C171 C176 -159(3) . . . . ?
Au7 S21 C211 C216 87.4(14) . . . . ?
Au7 S21 C211 C212 -87.5(12) . . . . ?
Au8 S7 C71 C76 -69.9(15) . . . . ?
Au8 S7 C71 C72 106.8(13) . . . . ?
Au9 S15 C151 C152 122(3) . . . . ?
Au9 S15 C151 C156 -63(3) . . . . ?
Au10 S17 C171 C172 128(3) . . . . ?
Au10 S17 C171 C176 -61(3) . . . . ?
Au12 S23 C231 C236 124.2(15) . . . . ?
Au12 S23 C231 C232 -58.9(19) . . . . ?
Au14 S10 C101 C106 -86.9(15) . . . . ?
Au14 S10 C101 C102 92.8(15) . . . . ?
Au15 S3 C31 C32 62(4) . . . . ?
Au15 S3 C31 C36 -114(3) . . . . ?
Au16 S22 C221 C222 52.3(14) . . . . ?
Au16 S22 C221 C226 -128.3(18) . . . . ?
Au17 S18 C181 C182 73.7(12) . . . . ?
Au17 S18 C181 C186 -117.5(10) . . . . ?
Au18 S6 C61 C66 -81.2(13) . . . . ?
Au18 S6 C61 C62 95.7(15) . . . . ?
Au21 S24 C241 C246 -122.3(16) . . . . ?
Au21 S24 C241 C242 63.7(15) . . . . ?
Au22 S20 C201 C202 64.8(16) . . . . ?
Au22 S20 C201 C206 -122.6(14) . . . . ?
Au23 S22 C221 C222 143.8(13) . . . . ?
Au23 S22 C221 C226 -36.8(17) . . . . ?
Au23 S25 C251 C252 115.9(14) . . . . ?
Au23 S25 C251 C256 -64.9(15) . . . . ?
Au24 S9 C91 C92 109(3) . . . . ?
Au24 S9 C91 C96 -81(3) . . . . ?
Au25 S18 C181 C182 172.4(8) . . . . ?
Au25 S18 C181 C186 -18.8(13) . . . . ?
Au25 S19 C191 C192 9.3(17) . . . . ?
Au25 S19 C191 C196 -176.9(11) . . . . ?
Au26 S24 C241 C246 -19(2) . . . . ?
Au26 S24 C241 C242 166.6(11) . . . . ?
Au26 S25 C251 C252 12.2(13) . . . . ?
Au26 S25 C251 C256 -168.6(14) . . . . ?
Au27 S13 C131 C136 -69.1(12) . . . . ?
Au27 S13 C131 C132 111.2(12) . . . . ?
Au28 S19 C191 C192 112.1(14) . . . . ?
Au28 S19 C191 C196 -74.2(14) . . . . ?
Au28 S20 C201 C202 162.7(12) . . . . ?
Au28 S20 C201 C206 -24.8(17) . . . . ?
Au29 S7 C71 C76 13.5(17) . . . . ?
Au29 S7 C71 C72 -169.8(11) . . . . ?
Au29 S8 C81 C82 44.2(12) . . . . ?
Au29 S8 C81 C86 -134.7(15) . . . . ?
Au30 S8 C81 C82 151.0(12) . . . . ?
Au30 S8 C81 C86 -27.9(15) . . . . ?
Au30 S9 C91 C92 -3(3) . . . . ?
Au30 S9 C91 C96 166(3) . . . . ?
Au31 S4 C41 C46 -167.5(10) . . . . ?
Au31 S4 C41 C42 9.5(16) . . . . ?
Au31 S5 C51 C52 64(3) . . . . ?
Au31 S5 C51 C56 -113(3) . . . . ?
Au32 S5 C51 C52 172(3) . . . . ?
Au32 S5 C51 C56 -5(4) . . . . ?
Au32 S6 C61 C66 -168.3(10) . . . . ?
Au32 S6 C61 C62 8.6(17) . . . . ?
Au33 S1 C11 C12 10(3) . . . . ?
Au33 S1 C11 C16 -172(3) . . . . ?
Au33 S2 C21 C22 37(4) . . . . ?
Au33 S2 C21 C26 -153(3) . . . . ?
Au34 S2 C21 C22 144(3) . . . . ?
Au34 S2 C21 C26 -46(4) . . . . ?
Au34 S3 C31 C32 -17(4) . . . . ?
Au34 S3 C31 C36 166(3) . . . . ?
Au35 S10 C101 C106 1.5(14) . . . . ?
Au35 S10 C101 C102 -178.7(13) . . . . ?
Au35 S11 C111 C112 65(3) . . . . ?
Au35 S11 C111 C116 -116(3) . . . . ?
Au36 S11 C111 C112 165(3) . . . . ?
Au36 S11 C111 C116 -15(3) . . . . ?
Au36 S13 C131 C136 162.9(12) . . . . ?
Au36 S13 C131 C132 -16.8(13) . . . . ?
Au37 S10 C101 C106 -12.1(14) . . . . ?
Au37 S10 C101 C102 167.7(13) . . . . ?
Au37 S12 C121 C126 -142(3) . . . . ?
Au37 S12 C121 C122 38(3) . . . . ?
Au38 S12 C121 C126 -22(3) . . . . ?
Au38 S12 C121 C122 158(3) . . . . ?
Au38 S13 C131 C136 170.8(12) . . . . ?
Au38 S13 C131 C132 -8.9(13) . . . . ?
S1 C11 C12 C13 178(3) . . . . ?
S1 C11 C16 C15 -179(2) . . . . ?
S2 C21 C22 C23 172(3) . . . . ?
S2 C21 C26 C25 -171(3) . . . . ?
S3 C31 C32 C33 -178(3) . . . . ?
S3 C31 C36 C35 -177(3) . . . . ?
S4 C41 C42 C43 -176.9(18) . . . . ?
S5 C51 C52 C53 -177(3) . . . . ?
S5 C51 C56 C55 180(3) . . . . ?
S6 C61 C66 C65 177.1(18) . . . . ?
S6 C61 C62 C63 -177(2) . . . . ?
S7 C71 C72 C73 -177(2) . . . . ?
S8 C81 C82 C83 178.7(17) . . . . ?
S8 C81 C86 C85 179(2) . . . . ?
S9 C91 C92 C93 177(2) . . . . ?
S9 C91 C96 C95 -179(3) . . . . ?
S10 C101 C106 C105 179.7(7) . . . . ?
S10 C101 C102 C103 -179.8(6) . . . . ?
S11 C111 C116 C115 -179.8(7) . . . . ?
S12 C121 C126 C125 -179.9(7) . . . . ?
S12 C121 C122 C123 179.9(7) . . . . ?
S13 C131 C132 C133 179.7(7) . . . . ?
S14 C141 C142 C143 172(3) . . . . ?
S14 C141 C146 C145 -167(3) . . . . ?
S15 C151 C152 C153 -178(3) . . . . ?
S15 C151 C156 C155 -180(3) . . . . ?
S16 C161 C162 C163 180.0(7) . . . . ?
S17 C171 C172 C173 178(3) . . . . ?
S17 C171 C176 C175 -170(3) . . . . ?
S18 C181 C186 C185 -168.4(16) . . . . ?
S19 C191 C192 C193 174(2) . . . . ?
S19 C191 C196 C195 -173.8(19) . . . . ?
S20 C201 C206 C205 -172(2) . . . . ?
S21 C211 C216 C215 -174.7(18) . . . . ?
S21 C211 C212 C213 175.2(16) . . . . ?
S22 C221 C222 C223 178.3(15) . . . . ?
S22 C221 C226 C225 -179(2) . . . . ?
S23 C231 C236 C235 177(2) . . . . ?
S23 C231 C232 C233 -177(2) . . . . ?
S24 C241 C242 C243 174.6(19) . . . . ?
S25 C251 C252 C253 177(2) . . . . ?
S25 C251 C256 C255 179(2) . . . . ?
C11 C12 C13 C14 5(6) . . . . ?
C12 C11 C16 C15 -1(5) . . . . ?
C12 C13 C14 C15 -11(6) . . . . ?
C12 C13 C14 C17 179(3) . . . . ?
C13 C14 C15 C16 10(6) . . . . ?
C14 C15 C16 C11 -4(5) . . . . ?
C16 C11 C12 C13 1(5) . . . . ?
C17 C14 C15 C16 -179(3) . . . . ?
C21 C22 C23 C24 -2(6) . . . . ?
C22 C21 C26 C25 0(6) . . . . ?
C22 C23 C24 C25 2(6) . . . . ?
C22 C23 C24 C27 -177(4) . . . . ?
C23 C24 C25 C26 -1(6) . . . . ?
C24 C25 C26 C21 0(7) . . . . ?
C26 C21 C22 C23 1(6) . . . . ?
C27 C24 C25 C26 178(4) . . . . ?
C31 C32 C33 C34 -1(6) . . . . ?
C32 C31 C36 C35 7(6) . . . . ?
C32 C33 C34 C35 -2(6) . . . . ?
C32 C33 C34 C37 -178(4) . . . . ?
C33 C34 C35 C36 7(6) . . . . ?
C34 C35 C36 C31 -9(6) . . . . ?
C36 C31 C32 C33 -1(6) . . . . ?
C37 C34 C35 C36 -176(4) . . . . ?
C44 C45 C46 C41 0.0 . . . . ?
C45 C44 C43 C42 0.0 . . . . ?
C45 C46 C41 S4 177.1(17) . . . . ?
C45 C46 C41 C42 0.0 . . . . ?
C46 C41 C42 C43 0.0 . . . . ?
C41 C42 C43 C44 0.0 . . . . ?
C43 C44 C45 C46 0.0 . . . . ?
C47 C44 C45 C46 175(2) . . . . ?
C47 C44 C43 C42 -174(3) . . . . ?
C51 C52 C53 C54 -3(6) . . . . ?
C52 C51 C56 C55 3(6) . . . . ?
C52 C53 C54 C55 3(6) . . . . ?
C52 C53 C54 C57 -179(4) . . . . ?
C53 C54 C55 C56 -1(6) . . . . ?
C54 C55 C56 C51 -2(7) . . . . ?
C56 C51 C52 C53 0(6) . . . . ?
C57 C54 C55 C56 -178(4) . . . . ?
C61 C66 C65 C64 0.0 . . . . ?
C66 C61 C62 C63 0.0 . . . . ?
C66 C65 C64 C63 0.0 . . . . ?
C66 C65 C64 C67 179(2) . . . . ?
C65 C64 C63 C62 0.0 . . . . ?
C64 C63 C62 C61 0.0 . . . . ?
C62 C61 C66 C65 0.0 . . . . ?
C67 C64 C63 C62 -179(3) . . . . ?
C73 C74 C75 C76 0.0 . . . . ?
C74 C73 C72 C71 0.0 . . . . ?
C74 C75 C76 C71 0.0 . . . . ?
C75 C76 C71 S7 177(2) . . . . ?
C75 C76 C71 C72 0.0 . . . . ?
C76 C71 C72 C73 0.0 . . . . ?
C72 C73 C74 C75 0.0 . . . . ?
C72 C73 C74 C77 -176(3) . . . . ?
C77 C74 C75 C76 175(3) . . . . ?
C81 C82 C83 C84 0(4) . . . . ?
C82 C81 C86 C85 0(3) . . . . ?
C82 C83 C84 C85 4(4) . . . . ?
C82 C83 C84 C87 177(2) . . . . ?
C83 C84 C85 C86 -6(4) . . . . ?
C84 C85 C86 C81 4(4) . . . . ?
C86 C81 C82 C83 -2(3) . . . . ?
C87 C84 C85 C86 -179(3) . . . . ?
C91 C92 C93 C94 -1(5) . . . . ?
C92 C91 C96 C95 -9(6) . . . . ?
C92 C93 C94 C95 -3(5) . . . . ?
C92 C93 C94 C97 -178(3) . . . . ?
C93 C94 C95 C96 2(5) . . . . ?
C94 C95 C96 C91 5(5) . . . . ?
C96 C91 C92 C93 8(5) . . . . ?
C97 C94 C95 C96 177(3) . . . . ?
C101 C106 C105 C104 0.0 . . . . ?
C106 C101 C102 C103 0.0 . . . . ?
C106 C105 C104 C103 0.0 . . . . ?
C106 C105 C104 C107 179(2) . . . . ?
C105 C104 C103 C102 0.0 . . . . ?
C104 C103 C102 C101 0.0 . . . . ?
C102 C101 C106 C105 0.0 . . . . ?
C107 C104 C103 C102 -179(2) . . . . ?
C114 C113 C112 C111 0.00(5) . . . . ?
C113 C114 C115 C116 0.0 . . . . ?
C113 C112 C111 S11 179.8(7) . . . . ?
C113 C112 C111 C116 0.0 . . . . ?
C112 C111 C116 C115 0.0 . . . . ?
C111 C116 C115 C114 0.0 . . . . ?
C115 C114 C113 C112 0.0 . . . . ?
C117 C114 C113 C112 177(3) . . . . ?
C117 C114 C115 C116 -177(3) . . . . ?
C121 C126 C125 C124 0.0 . . . . ?
C126 C121 C122 C123 0.0 . . . . ?
C126 C125 C124 C123 0.0 . . . . ?
C126 C125 C124 C127 -179(3) . . . . ?
C125 C124 C123 C122 0.0 . . . . ?
C124 C123 C122 C121 0.0 . . . . ?
C122 C121 C126 C125 0.0 . . . . ?
C127 C124 C123 C122 179(3) . . . . ?
C136 C131 C132 C133 0.0 . . . . ?
C131 C136 C135 C134 0.0 . . . . ?
C131 C132 C133 C134 0.0 . . . . ?
C132 C133 C134 C135 0.0 . . . . ?
C132 C133 C134 C137 177(2) . . . . ?
C133 C134 C135 C136 0.0 . . . . ?
C135 C136 C131 S13 -179.7(7) . . . . ?
C135 C136 C131 C132 0.0 . . . . ?
C137 C134 C135 C136 -177(2) . . . . ?
C141 C142 C143 C144 -1(6) . . . . ?
C142 C141 C146 C145 3(6) . . . . ?
C142 C143 C144 C145 -3(6) . . . . ?
C142 C143 C144 C147 -174(3) . . . . ?
C143 C144 C145 C146 6(6) . . . . ?
C144 C145 C146 C141 -7(6) . . . . ?
C146 C141 C142 C143 1(6) . . . . ?
C147 C144 C145 C146 178(3) . . . . ?
C151 C152 C153 C154 -5(6) . . . . ?
C152 C151 C156 C155 -5(6) . . . . ?
C152 C153 C154 C155 -1(6) . . . . ?
C152 C153 C154 C157 -178(3) . . . . ?
C153 C154 C155 C156 3(6) . . . . ?
C154 C155 C156 C151 0(6) . . . . ?
C156 C151 C152 C153 8(5) . . . . ?
C157 C154 C155 C156 -180(4) . . . . ?
C163 C164 C165 C166 0.0 . . . . ?
C164 C163 C162 C161 0.0 . . . . ?
C164 C165 C166 C161 0.0 . . . . ?
C165 C166 C161 S16 -180.0(6) . . . . ?
C165 C166 C161 C162 0.0 . . . . ?
C166 C161 C162 C163 0.0 . . . . ?
C162 C163 C164 C165 0.0 . . . . ?
C162 C163 C164 C167 178(2) . . . . ?
C167 C164 C165 C166 -178(2) . . . . ?
C171 C172 C173 C174 -10(5) . . . . ?
C172 C171 C176 C175 1(6) . . . . ?
C172 C173 C174 C175 5(6) . . . . ?
C172 C173 C174 C177 -168(3) . . . . ?
C173 C174 C175 C176 5(7) . . . . ?
C174 C175 C176 C171 -8(6) . . . . ?
C176 C171 C172 C173 7(5) . . . . ?
C177 C174 C175 C176 177(4) . . . . ?
C183 C182 C181 S18 169.1(14) . . . . ?
C183 C182 C181 C186 0.0 . . . . ?
C182 C183 C184 C185 0.0 . . . . ?
C182 C183 C184 C187 -179(2) . . . . ?
C182 C181 C186 C185 0.0 . . . . ?
C181 C186 C185 C184 0.0 . . . . ?
C186 C185 C184 C183 0.0 . . . . ?
C186 C185 C184 C187 179(2) . . . . ?
C184 C183 C182 C181 0.0 . . . . ?
C191 C192 C193 C194 0.0 . . . . ?
C192 C191 C196 C195 0.0 . . . . ?
C192 C193 C194 C195 0.0 . . . . ?
C192 C193 C194 C197 -173(3) . . . . ?
C193 C194 C195 C196 0.0 . . . . ?
C194 C195 C196 C191 0.0 . . . . ?
C196 C191 C192 C193 0.0 . . . . ?
C197 C194 C195 C196 173(3) . . . . ?
C202 C201 C206 C205 0.0 . . . . ?
C201 C202 C203 C204 0.0 . . . . ?
C201 C206 C205 C204 0.0 . . . . ?
C206 C205 C204 C203 0.0 . . . . ?
C206 C205 C204 C207 175(3) . . . . ?
C205 C204 C203 C202 0.0 . . . . ?
C203 C202 C201 S20 173(2) . . . . ?
C203 C202 C201 C206 0.0 . . . . ?
C207 C204 C203 C202 -175(3) . . . . ?
C211 C216 C215 C214 0.0 . . . . ?
C216 C211 C212 C213 0.0 . . . . ?
C216 C215 C214 C213 0.0 . . . . ?
C216 C215 C214 C217 -173(2) . . . . ?
C215 C214 C213 C212 0.0 . . . . ?
C214 C213 C212 C211 0.0 . . . . ?
C212 C211 C216 C215 0.0 . . . . ?
C217 C214 C213 C212 173(2) . . . . ?
C221 C222 C223 C224 4(3) . . . . ?
C222 C221 C226 C225 0(4) . . . . ?
C222 C223 C224 C225 -7(4) . . . . ?
C222 C223 C224 C227 -179(2) . . . . ?
C223 C224 C225 C226 6(4) . . . . ?
C224 C225 C226 C221 -2(4) . . . . ?
C226 C221 C222 C223 -1(2) . . . . ?
C227 C224 C225 C226 178(2) . . . . ?
C231 C236 C235 C234 0.0 . . . . ?
C236 C231 C232 C233 0.0 . . . . ?
C236 C235 C234 C233 0.0 . . . . ?
C236 C235 C234 C237 177(3) . . . . ?
C235 C234 C233 C232 0.0 . . . . ?
C234 C233 C232 C231 0.0 . . . . ?
C232 C231 C236 C235 0.0 . . . . ?
C237 C234 C233 C232 -177(3) . . . . ?
C246 C241 C242 C243 0.0 . . . . ?
C241 C246 C245 C244 0.0 . . . . ?
C241 C242 C243 C244 0.0 . . . . ?
C242 C243 C244 C245 0.0 . . . . ?
C242 C243 C244 C247 176(3) . . . . ?
C243 C244 C245 C246 0.0 . . . . ?
C245 C246 C241 S24 -173(2) . . . . ?
C245 C246 C241 C242 0.0 . . . . ?
C247 C244 C245 C246 -176(3) . . . . ?
C251 C252 C253 C254 4(4) . . . . ?
C252 C251 C256 C255 -2(3) . . . . ?
C252 C253 C254 C255 -1(5) . . . . ?
C252 C253 C254 C257 174(2) . . . . ?
C253 C254 C255 C256 -3(5) . . . . ?
C254 C255 C256 C251 4(4) . . . . ?
C256 C251 C252 C253 -2(3) . . . . ?
C257 C254 C255 C256 -178(3) . . . . ?

loop_
_smtbx_masks_void_nr
_smtbx_masks_void_average_x
_smtbx_masks_void_average_y
_smtbx_masks_void_average_z
_smtbx_masks_void_volume
_smtbx_masks_void_count_electrons
_smtbx_masks_void_content
1 0.050 -0.187 -0.369 9551.3 1772.0 ?
2 0.244 0.108 0.537 11.9 2.7 ?
3 0.244 0.892 0.037 11.9 2.7 ?
4 0.256 0.392 0.463 11.9 2.7 ?
5 0.256 0.608 0.963 11.9 2.7 ?
6 0.744 0.392 0.037 11.9 2.7 ?
7 0.744 0.608 0.537 11.9 2.7 ?
8 0.756 0.108 0.963 11.9 2.7 ?
9 0.756 0.892 0.463 11.9 2.7 ?
